data_4064285
loop_
_publ_author_name
'Li, Bo'
'Zang, Shuang-Quan'
'Liang, Ran'
'Wu, Yang-Jie'
'Mak, Thomas C. W.'

_publ_section_title
;
 Silver(I)&#x2212;Organic Networks Assembled with Propargyl-Functionalized
 Di- and Trihydroxybenzenes
;
_journal_issue 6
_journal_name_full Organometallics
_journal_page_first 1710
_journal_paper_doi 10.1021/om2000162
_journal_volume 30
_journal_year 2011
_chemical_formula_sum 'C66 H35 Ag19 F39 N5 O33'
_chemical_formula_weight 4216.52
_chemical_name_systematic
; 
 ? 
;
_space_group_IT_number 2
_symmetry_cell_setting triclinic
_symmetry_space_group_name_Hall '-P 1'
_symmetry_space_group_name_H-M 'P -1'
_atom_sites_solution_hydrogens geom
_atom_sites_solution_primary direct
_atom_sites_solution_secondary difmap
_audit_creation_method SHELXL-97
_cell_angle_alpha 89.850(2)
_cell_angle_beta 79.799(2)
_cell_angle_gamma 88.085(2)
_cell_formula_units_Z 2
_cell_length_a 17.0118(16)
_cell_length_b 17.1524(17)
_cell_length_c 17.9913(16)
_cell_measurement_reflns_used 5785
_cell_measurement_temperature 296
_cell_measurement_theta_max 27.332
_cell_measurement_theta_min 2.376
_cell_volume 5163.8(8)
_computing_structure_refinement 'SHELXL-97 (Sheldrick, 1997)'
_computing_structure_solution 'SHELXS-97 (Sheldrick, 1990)'
_diffrn_ambient_temperature 296
_diffrn_measured_fraction_theta_full 0.995
_diffrn_measured_fraction_theta_max 0.995
_diffrn_radiation_monochromator graphite
_diffrn_radiation_source 'fine-focus sealed tube'
_diffrn_radiation_type MoK\a
_diffrn_radiation_wavelength 0.71073
_diffrn_reflns_av_R_equivalents 0.0431
_diffrn_reflns_av_sigmaI/netI 0.0879
_diffrn_reflns_limit_h_max 20
_diffrn_reflns_limit_h_min -19
_diffrn_reflns_limit_k_max 20
_diffrn_reflns_limit_k_min -15
_diffrn_reflns_limit_l_max 21
_diffrn_reflns_limit_l_min -20
_diffrn_reflns_number 28388
_diffrn_reflns_theta_full 25.00
_diffrn_reflns_theta_max 25.00
_diffrn_reflns_theta_min 1.66
_exptl_absorpt_coefficient_mu 3.656
_exptl_absorpt_correction_T_max 0.5353
_exptl_absorpt_correction_T_min 0.4884
_exptl_absorpt_correction_type multi-scan
_exptl_absorpt_process_details 'SADABS (2009)'
_exptl_crystal_density_diffrn 2.712
_exptl_crystal_density_method 'not measured'
_exptl_crystal_F_000 3948
_exptl_crystal_size_max 0.20
_exptl_crystal_size_mid 0.18
_exptl_crystal_size_min 0.17
_refine_diff_density_max 1.610
_refine_diff_density_min -0.937
_refine_diff_density_rms 0.174
_refine_ls_extinction_method none
_refine_ls_goodness_of_fit_ref 1.055
_refine_ls_hydrogen_treatment constr
_refine_ls_matrix_type full
_refine_ls_number_parameters 1548
_refine_ls_number_reflns 18110
_refine_ls_number_restraints 229
_refine_ls_restrained_S_all 1.051
_refine_ls_R_factor_all 0.1258
_refine_ls_R_factor_gt 0.0804
_refine_ls_shift/su_max 0.001
_refine_ls_shift/su_mean 0.000
_refine_ls_structure_factor_coef Fsqd
_refine_ls_weighting_details 'calc w=1/[\s^2^(Fo^2^)+(0.0877P)^2^+15.9242P] where P=(Fo^2^+2Fc^2^)/3'
_refine_ls_weighting_scheme calc
_refine_ls_wR_factor_gt 0.1720
_refine_ls_wR_factor_ref 0.1931
_reflns_number_gt 12032
_reflns_number_total 18110
_reflns_threshold_expression >2sigma(I)
_cod_data_source_file om2000162_si_002.cif
_cod_data_source_block 4
_cod_database_code 4064285

loop_
_symmetry_equiv_pos_as_xyz
'x, y, z'
'-x, -y, -z'

loop_
_atom_site_label
_atom_site_type_symbol
_atom_site_fract_x
_atom_site_fract_y
_atom_site_fract_z
_atom_site_U_iso_or_equiv
_atom_site_adp_type
_atom_site_occupancy
_atom_site_symmetry_multiplicity
_atom_site_calc_flag
_atom_site_refinement_flags
_atom_site_disorder_assembly
_atom_site_disorder_group
Ag1 Ag -0.04477(6) 0.40673(6) 0.38502(6) 0.0470(3) Uani 1 1 d . . .
Ag2 Ag 0.09668(8) 0.38821(8) 0.46551(7) 0.0684(4) Uani 1 1 d . . .
Ag3 Ag 0.06326(7) 0.28481(7) 0.32260(6) 0.0607(3) Uani 1 1 d . . .
Ag4 Ag -0.10689(8) 0.23464(8) 0.42018(7) 0.0676(4) Uani 1 1 d . . .
Ag5 Ag 0.10130(9) 0.55438(7) 0.45214(6) 0.0686(4) Uani 1 1 d . . .
Ag6 Ag 0.2535(2) 0.5603(2) 0.5216(2) 0.0824(11) Uani 0.50 1 d P . .
Ag6' Ag 0.2909(2) 0.5910(2) 0.53987(17) 0.0617(8) Uani 0.50 1 d P . .
Ag7 Ag 0.40182(7) 0.55494(8) 0.41392(6) 0.0610(3) Uani 1 1 d . . .
Ag8 Ag 0.33294(11) 0.39600(11) 0.43140(9) 0.1030(6) Uani 1 1 d . . .
Ag9 Ag 0.53047(11) 0.43860(9) 0.43785(9) 0.0702(4) Uani 0.90 1 d P . .
Ag9' Ag 0.5794(12) 0.4248(12) 0.4133(15) 0.118(5) Uani 0.10 1 d P . .
Ag10 Ag 0.42834(10) 0.67577(10) 0.23284(9) 0.0885(5) Uani 1 1 d . . .
C1 C 0.1404(8) 0.2601(7) 0.5758(7) 0.037(3) Uani 1 1 d . . .
O1 O 0.0612(5) 0.2562(5) 0.6049(4) 0.042(2) Uani 1 1 d . . .
C2 C 0.1828(8) 0.3089(7) 0.6176(7) 0.036(3) Uani 1 1 d . . .
O2 O 0.1394(5) 0.3466(5) 0.6785(4) 0.040(2) Uani 1 1 d . . .
C3 C 0.2637(9) 0.3120(8) 0.5985(8) 0.047(4) Uani 1 1 d . . .
O3 O 0.2994(6) 0.3538(5) 0.6492(5) 0.050(2) Uani 1 1 d . . .
C4 C 0.3066(8) 0.2720(8) 0.5356(8) 0.050(4) Uani 1 1 d . . .
H4A H 0.3619 0.2742 0.5235 0.060 Uiso 1 1 calc R . .
C5 C 0.2642(9) 0.2292(9) 0.4922(8) 0.055(4) Uani 1 1 d . . .
H5A H 0.2913 0.2051 0.4484 0.066 Uiso 1 1 calc R . .
C6 C 0.1820(8) 0.2212(8) 0.5123(8) 0.047(3) Uani 1 1 d . . .
H6A H 0.1551 0.1900 0.4836 0.056 Uiso 1 1 calc R . .
C7 C 0.0123(9) 0.2158(8) 0.5621(7) 0.049(4) Uani 1 1 d . . .
H7A H -0.0397 0.2077 0.5928 0.059 Uiso 1 1 calc R . .
H7B H 0.0368 0.1651 0.5468 0.059 Uiso 1 1 calc R . .
C8 C 0.0028(8) 0.2616(8) 0.4946(7) 0.042(3) Uani 1 1 d . . .
C9 C 0.0029(8) 0.3054(8) 0.4409(7) 0.042(3) Uani 1 1 d . . .
C10 C 0.1439(9) 0.4297(8) 0.6769(6) 0.047(3) Uani 1 1 d . . .
H10A H 0.1967 0.4442 0.6840 0.056 Uiso 1 1 calc R . .
H10B H 0.1052 0.4521 0.7180 0.056 Uiso 1 1 calc R . .
C11 C 0.1281(7) 0.4612(7) 0.6051(6) 0.032(3) Uani 1 1 d . . .
C12 C 0.1197(7) 0.4864(7) 0.5444(7) 0.037(3) Uani 1 1 d . . .
C13 C 0.3770(9) 0.3810(10) 0.6230(8) 0.062(5) Uani 1 1 d . . .
H13A H 0.4121 0.3374 0.6031 0.074 Uiso 1 1 calc R . .
H13B H 0.3976 0.4029 0.6651 0.074 Uiso 1 1 calc R . .
C14 C 0.3774(7) 0.4408(8) 0.5637(8) 0.044(3) Uani 1 1 d . . .
C15 C 0.3721(7) 0.4829(8) 0.5114(7) 0.040(3) Uani 1 1 d . . .
Ag11 Ag -0.04489(6) 0.92945(6) 0.85821(5) 0.0423(3) Uani 1 1 d . . .
Ag12 Ag 0.08915(7) 0.92388(7) 0.95092(6) 0.0579(3) Uani 1 1 d . . .
Ag13 Ag 0.07155(7) 0.81663(7) 0.79391(6) 0.0548(3) Uani 1 1 d . . .
Ag14 Ag -0.10790(6) 0.77046(7) 0.88907(6) 0.0499(3) Uani 1 1 d . . .
Ag15 Ag -0.11810(9) 0.92306(7) 1.01314(6) 0.0675(4) Uani 1 1 d . . .
Ag16 Ag 0.25403(7) 0.95498(9) 0.98740(7) 0.0690(4) Uani 1 1 d . . .
Ag17 Ag 0.30694(7) 1.09789(7) 1.07119(6) 0.0523(3) Uani 1 1 d . . .
Ag18 Ag 0.38872(6) 1.05952(6) 0.92462(6) 0.0457(3) Uani 1 1 d . . .
Ag19 Ag 0.50973(7) 0.93569(7) 0.94101(7) 0.0591(3) Uani 1 1 d . . .
C16 C 0.1521(7) 0.7632(8) 1.0497(7) 0.040(3) Uani 1 1 d . . .
O4 O 0.0718(6) 0.7588(6) 1.0758(5) 0.059(3) Uani 1 1 d . . .
C17 C 0.1937(7) 0.7968(7) 1.1001(7) 0.034(3) Uani 1 1 d . . .
O5 O 0.1525(5) 0.8201(5) 1.1692(5) 0.041(2) Uani 1 1 d . . .
C18 C 0.2755(7) 0.8048(7) 1.0806(6) 0.033(3) Uani 1 1 d . . .
O6 O 0.3110(5) 0.8341(5) 1.1363(5) 0.045(2) Uani 1 1 d . . .
C19 C 0.3146(8) 0.7813(8) 1.0100(7) 0.044(3) Uani 1 1 d . . .
H19A H 0.3694 0.7873 0.9961 0.053 Uiso 1 1 calc R . .
C20 C 0.2727(9) 0.7492(8) 0.9607(8) 0.053(4) Uani 1 1 d . . .
H20A H 0.2997 0.7337 0.9133 0.064 Uiso 1 1 calc R . .
C21 C 0.1916(9) 0.7389(8) 0.9788(7) 0.045(3) Uani 1 1 d . . .
H21A H 0.1641 0.7164 0.9445 0.054 Uiso 1 1 calc R . .
C22 C 0.0206(9) 0.7327(9) 1.0293(9) 0.060(4) Uani 1 1 d . . .
H22A H -0.0314 0.7243 1.0597 0.072 Uiso 1 1 calc R . .
H22B H 0.0413 0.6830 1.0072 0.072 Uiso 1 1 calc R . .
C23 C 0.0114(7) 0.7869(8) 0.9691(8) 0.046(3) Uani 1 1 d . . .
C24 C 0.0044(7) 0.8286(8) 0.9155(7) 0.041(3) Uani 1 1 d . . .
C25 C 0.1485(9) 0.9025(8) 1.1821(7) 0.047(4) Uani 1 1 d . . .
H25A H 0.1982 0.9186 1.1957 0.057 Uiso 1 1 calc R . .
H25B H 0.1056 0.9152 1.2239 0.057 Uiso 1 1 calc R . .
C26 C 0.1344(6) 0.9450(7) 1.1149(6) 0.032(3) Uani 1 1 d . . .
C27 C 0.1268(7) 0.9732(7) 1.0550(6) 0.034(3) Uani 1 1 d . . .
C28 C 0.3893(7) 0.8628(8) 1.1142(7) 0.041(3) Uani 1 1 d . . .
H28A H 0.4239 0.8227 1.0863 0.049 Uiso 1 1 calc R . .
H28B H 0.4111 0.8757 1.1588 0.049 Uiso 1 1 calc R . .
C29 C 0.3871(7) 0.9338(7) 1.0659(7) 0.039(3) Uani 1 1 d D . .
C30 C 0.3779(6) 0.9889(7) 1.0269(6) 0.033(3) Uani 1 1 d D . .
O7 O -0.0128(7) 0.4456(6) 0.2594(6) 0.075(3) Uani 1 1 d . . .
O8 O 0.0280(6) 0.3322(6) 0.2059(5) 0.051(2) Uani 1 1 d . . .
C31 C 0.0097(8) 0.4018(9) 0.2067(7) 0.047(3) Uani 1 1 d . A .
C32 C 0.0201(9) 0.4411(9) 0.1323(9) 0.079(6) Uani 1 1 d D . .
F1 F 0.0305(12) 0.3948(9) 0.0724(7) 0.116(7) Uani 0.748(16) 1 d PD A 1
F2 F -0.0380(11) 0.4928(11) 0.1254(11) 0.122(9) Uani 0.748(16) 1 d PD A 1
F3 F 0.0860(11) 0.4851(11) 0.1207(9) 0.128(7) Uani 0.748(16) 1 d PD A 1
F1' F -0.041(3) 0.421(3) 0.105(2) 0.116(7) Uani 0.252(16) 1 d PD A 2
F2' F 0.011(3) 0.512(3) 0.121(4) 0.122(9) Uani 0.252(16) 1 d PD A 2
F3' F 0.070(3) 0.425(3) 0.074(3) 0.128(7) Uani 0.252(16) 1 d PD A 2
O9 O 0.2153(6) 0.4142(7) 0.3765(6) 0.069(3) Uani 1 1 d . . .
O10 O 0.1776(7) 0.3651(7) 0.2744(6) 0.079(4) Uani 1 1 d . . .
C33 C 0.2140(8) 0.4066(10) 0.3080(8) 0.055(4) Uani 1 1 d . B .
C34 C 0.2650(9) 0.4634(9) 0.2576(9) 0.078(6) Uani 1 1 d D . .
F4 F 0.3311(16) 0.432(2) 0.2188(17) 0.138(12) Uani 0.506(13) 1 d PD B 1
F5 F 0.2839(13) 0.5254(13) 0.2935(11) 0.088(4) Uani 0.506(13) 1 d PDU B 1
F6 F 0.223(2) 0.4920(18) 0.207(2) 0.153(14) Uani 0.506(13) 1 d PD B 1
F4' F 0.2900(17) 0.437(2) 0.1888(16) 0.138(12) Uani 0.494(13) 1 d PD B 2
F6' F 0.230(2) 0.5311(17) 0.248(2) 0.153(14) Uani 0.494(13) 1 d PD B 2
F5' F 0.3321(13) 0.4809(14) 0.2800(12) 0.088(4) Uani 0.494(13) 1 d PDU B 2
O11 O 0.1394(7) 0.1865(7) 0.2641(8) 0.104(4) Uani 1 1 d . . .
O12 O 0.2009(6) 0.1219(7) 0.1654(6) 0.066(3) Uani 1 1 d . . .
C35 C 0.1909(11) 0.1443(11) 0.2299(15) 0.104(4) Uani 1 1 d . C .
C36 C 0.2545(12) 0.1102(11) 0.2740(9) 0.113(9) Uani 1 1 d D . .
F7 F 0.2880(18) 0.0459(14) 0.2410(18) 0.149(11) Uani 0.64(2) 1 d PD C 1
F8 F 0.3127(18) 0.159(2) 0.272(2) 0.174(14) Uani 0.64(2) 1 d PD C 1
F9 F 0.2340(16) 0.092(2) 0.3454(14) 0.163(9) Uani 0.64(2) 1 d PDU C 1
F7' F 0.242(3) 0.036(3) 0.291(3) 0.149(11) Uani 0.36(2) 1 d PD C 2
F9' F 0.231(3) 0.156(3) 0.335(3) 0.163(9) Uani 0.36(2) 1 d PDU C 2
F8' F 0.329(3) 0.123(4) 0.242(5) 0.174(14) Uani 0.36(2) 1 d PD C 2
O13 O 0.2242(6) 0.6575(7) 0.4417(6) 0.064(3) Uani 1 1 d . . .
O14 O 0.3415(7) 0.6575(6) 0.3620(5) 0.061(3) Uani 1 1 d . . .
C37 C 0.2702(10) 0.6809(8) 0.3880(8) 0.052(4) Uani 1 1 d . . .
C38 C 0.2425(10) 0.7487(11) 0.3442(9) 0.064(5) Uani 1 1 d . . .
F10 F 0.2930(8) 0.7989(8) 0.3232(9) 0.140(6) Uani 1 1 d . . .
F11 F 0.1743(7) 0.7779(9) 0.3717(7) 0.136(6) Uani 1 1 d . . .
F12 F 0.2296(8) 0.7183(8) 0.2770(7) 0.124(5) Uani 1 1 d . . .
O15 O 0.1893(6) 0.6316(7) 0.6330(7) 0.080(4) Uani 1 1 d . . .
O16 O 0.1451(6) 0.7311(7) 0.7024(7) 0.074(3) Uani 1 1 d . . .
C39 C 0.1846(8) 0.6711(8) 0.6904(8) 0.047(3) Uani 1 1 d . D .
C40 C 0.2332(10) 0.6428(9) 0.7497(10) 0.096(7) Uani 1 1 d D . .
F13 F 0.2854(12) 0.6929(12) 0.7622(13) 0.155(9) Uani 0.695(16) 1 d PD D 1
F14 F 0.2712(13) 0.5750(11) 0.7337(15) 0.152(11) Uani 0.695(16) 1 d PD D 1
F15 F 0.1823(14) 0.6348(16) 0.8142(13) 0.163(9) Uani 0.695(16) 1 d PDU D 1
F14' F 0.215(3) 0.571(2) 0.770(3) 0.152(11) Uani 0.305(16) 1 d PD D 2
F13' F 0.309(2) 0.649(3) 0.719(3) 0.155(9) Uani 0.305(16) 1 d PD D 2
F15' F 0.213(3) 0.692(3) 0.807(3) 0.163(9) Uani 0.305(16) 1 d PDU D 2
O17 O 0.4773(6) 0.5534(6) 0.2978(5) 0.051(2) Uani 1 1 d . . .
O18 O 0.5405(7) 0.4399(7) 0.3096(6) 0.075(3) Uani 1 1 d . . .
C41 C 0.5199(8) 0.4958(10) 0.2736(9) 0.053(4) Uani 1 1 d . E .
C42 C 0.5561(8) 0.4940(8) 0.1897(10) 0.073(5) Uani 1 1 d D . .
F16 F 0.5861(17) 0.4207(13) 0.1657(18) 0.094(8) Uani 0.648(14) 1 d PD E 1
F17 F 0.504(2) 0.5172(17) 0.1435(16) 0.136(11) Uani 0.648(14) 1 d PD E 1
F18 F 0.6203(13) 0.5420(18) 0.1757(18) 0.149(12) Uani 0.648(14) 1 d PD E 1
F16' F 0.609(4) 0.451(3) 0.161(4) 0.094(8) Uani 0.352(14) 1 d PD E 2
F17' F 0.502(4) 0.485(3) 0.156(3) 0.136(11) Uani 0.352(14) 1 d PD E 2
F18' F 0.578(2) 0.558(4) 0.173(4) 0.149(12) Uani 0.352(14) 1 d PD E 2
O19 O 0.5177(9) 0.3187(8) 0.4932(10) 0.118(5) Uani 1 1 d . . .
O20 O 0.6372(11) 0.2911(10) 0.4481(10) 0.130(4) Uani 1 1 d U . .
C43 C 0.5642(18) 0.2750(19) 0.4799(16) 0.130(4) Uani 1 1 d U E .
C44 C 0.5560(10) 0.1896(17) 0.4966(10) 0.122(6) Uani 1 1 d DU . .
F19 F 0.4827(12) 0.1696(13) 0.5239(15) 0.162(11) Uani 0.648(14) 1 d PD E 1
F20 F 0.5820(13) 0.1472(14) 0.4368(12) 0.132(7) Uani 0.648(14) 1 d PDU E 1
F21 F 0.5998(14) 0.1681(13) 0.5477(12) 0.133(7) Uani 0.648(14) 1 d PDU E 1
F19' F 0.503(2) 0.172(2) 0.459(2) 0.162(11) Uani 0.352(14) 1 d PD E 2
F20' F 0.614(2) 0.142(2) 0.473(2) 0.132(7) Uani 0.352(14) 1 d PDU E 2
F21' F 0.531(3) 0.174(3) 0.5639(19) 0.133(7) Uani 0.352(14) 1 d PDU E 2
O21 O -0.0482(6) 0.9633(5) 0.7385(5) 0.048(2) Uani 1 1 d . . .
O22 O 0.0361(6) 0.8695(6) 0.6814(4) 0.051(2) Uani 1 1 d . . .
C45 C -0.0091(8) 0.9281(8) 0.6841(7) 0.042(3) Uani 1 1 d . F .
C46 C -0.0166(6) 0.9634(6) 0.6095(7) 0.057(4) Uani 1 1 d D . .
F22 F 0.0409(14) 0.9519(15) 0.5506(13) 0.079(4) Uani 0.371(12) 1 d PDU F 1
F23 F -0.0763(16) 0.9298(15) 0.5837(15) 0.090(4) Uani 0.371(12) 1 d PDU F 1
F24 F -0.0364(15) 1.0374(13) 0.6010(19) 0.083(6) Uani 0.371(12) 1 d PD F 1
F22' F 0.0499(8) 1.0008(9) 0.5798(9) 0.079(4) Uani 0.629(12) 1 d PDU F 2
F23' F -0.0269(10) 0.9132(9) 0.5566(9) 0.090(4) Uani 0.629(12) 1 d PDU F 2
F24' F -0.0750(10) 1.0174(8) 0.6132(10) 0.083(6) Uani 0.629(12) 1 d PD F 2
O23 O 0.1891(7) 0.8784(7) 0.8445(6) 0.067(3) Uani 1 1 d . . .
O24 O 0.2865(7) 0.9542(8) 0.8601(6) 0.080(4) Uani 1 1 d . . .
C47 C 0.2494(9) 0.9153(10) 0.8241(9) 0.057(4) Uani 1 1 d . G .
C48 C 0.2809(9) 0.9146(9) 0.7383(11) 0.089(6) Uani 1 1 d D . .
F25 F 0.2313(13) 0.8806(14) 0.6983(10) 0.134(10) Uani 0.70(2) 1 d PD G 1
F26 F 0.2914(15) 0.9889(14) 0.7131(11) 0.118(8) Uani 0.70(2) 1 d PD G 1
F27 F 0.3521(14) 0.8762(15) 0.7248(12) 0.157(11) Uani 0.70(2) 1 d PD G 1
F25' F 0.231(3) 0.928(3) 0.698(3) 0.134(10) Uani 0.30(2) 1 d PD G 2
F26' F 0.339(3) 0.950(3) 0.708(3) 0.118(8) Uani 0.30(2) 1 d PD G 2
F27' F 0.301(3) 0.846(3) 0.723(3) 0.157(11) Uani 0.30(2) 1 d PD G 2
O25 O -0.1169(8) 0.8673(6) 1.1219(6) 0.080(4) Uani 1 1 d . . .
O26 O -0.0792(7) 0.9797(7) 1.1605(6) 0.071(3) Uani 1 1 d . . .
C49 C -0.0995(7) 0.9111(8) 1.1691(7) 0.038(3) Uani 1 1 d . H .
C50 C -0.1039(8) 0.8791(8) 1.2491(10) 0.067(5) Uani 1 1 d D . .
F28 F -0.1494(11) 0.8196(11) 1.2625(9) 0.134(10) Uani 0.745(14) 1 d PD H 1
F29 F -0.1305(13) 0.9318(11) 1.3009(8) 0.137(8) Uani 0.745(14) 1 d PD H 1
F30 F -0.0325(9) 0.8575(10) 1.2617(9) 0.100(5) Uani 0.745(14) 1 d PD H 1
F30' F -0.078(3) 0.809(3) 1.241(2) 0.100(5) Uani 0.255(14) 1 d PD H 2
F29' F -0.069(4) 0.910(3) 1.296(3) 0.137(8) Uani 0.255(14) 1 d PD H 2
F28' F -0.176(3) 0.877(3) 1.278(3) 0.134(10) Uani 0.255(14) 1 d PD H 2
O27 O -0.2220(5) 0.8262(6) 1.0048(5) 0.052(2) Uani 1 1 d . . .
O28 O -0.3255(6) 0.8249(6) 1.1017(6) 0.066(3) Uani 1 1 d . . .
C51 C -0.2638(9) 0.7995(9) 1.0625(8) 0.050(4) Uani 1 1 d . . .
C52 C -0.2369(10) 0.7181(10) 1.0895(10) 0.065(4) Uani 1 1 d . . .
F31 F -0.2385(10) 0.7141(8) 1.1611(7) 0.142(6) Uani 1 1 d . . .
F32 F -0.2828(8) 0.6644(7) 1.0733(10) 0.144(6) Uani 1 1 d . . .
F33 F -0.1667(6) 0.6958(7) 1.0564(7) 0.109(4) Uani 1 1 d . . .
O29 O 0.3570(5) 1.2254(6) 1.0809(6) 0.056(3) Uani 1 1 d . . .
O30 O 0.4814(6) 1.1929(6) 1.0286(7) 0.069(3) Uani 1 1 d . . .
C53 C 0.4246(8) 1.2381(8) 1.0505(8) 0.047(3) Uani 1 1 d . . .
C54 C 0.4461(11) 1.3221(12) 1.0372(16) 0.102(8) Uani 1 1 d . . .
F34 F 0.4612(11) 1.3335(11) 0.9589(11) 0.177(7) Uani 1 1 d U . .
F35 F 0.3894(9) 1.3727(10) 1.0531(9) 0.144(5) Uani 1 1 d U . .
F36 F 0.5102(9) 1.3420(8) 1.0486(12) 0.180(8) Uani 1 1 d . . .
O31 O 0.4641(6) 1.0572(6) 0.8092(5) 0.059(3) Uani 1 1 d . . .
O32 O 0.5141(6) 0.9362(6) 0.8151(5) 0.063(3) Uani 1 1 d . . .
C55 C 0.5007(9) 0.9951(10) 0.7816(9) 0.055(4) Uani 1 1 d . . .
C56 C 0.5303(11) 1.0012(12) 0.6970(9) 0.072(5) Uani 1 1 d . . .
F37 F 0.5533(9) 0.9319(8) 0.6671(6) 0.122(5) Uani 1 1 d . . .
F38 F 0.4778(7) 1.0298(8) 0.6586(5) 0.114(4) Uani 1 1 d . . .
F39 F 0.5923(8) 1.0414(9) 0.6821(7) 0.130(5) Uani 1 1 d . . .
N1 N -0.1889(9) 0.1453(11) 0.4659(9) 0.087(5) Uani 1 1 d . . .
C57 C -0.2212(11) 0.0898(14) 0.4817(11) 0.084(6) Uani 1 1 d . . .
C58 C -0.2582(14) 0.0163(15) 0.5007(18) 0.157(12) Uani 1 1 d . . .
H58A H -0.2399 -0.0207 0.4609 0.236 Uiso 1 1 calc R . .
H58B H -0.3152 0.0233 0.5068 0.236 Uiso 1 1 calc R . .
H58C H -0.2440 -0.0028 0.5469 0.236 Uiso 1 1 calc R . .
N2 N 0.0731(9) 0.6001(8) 0.3515(7) 0.065(4) Uani 1 1 d . . .
C59 C 0.0644(9) 0.6266(8) 0.2978(9) 0.053(4) Uani 1 1 d . . .
C60 C 0.0487(11) 0.6631(10) 0.2267(9) 0.077(5) Uani 1 1 d . . .
H60A H -0.0079 0.6694 0.2287 0.116 Uiso 1 1 calc R . .
H60B H 0.0712 0.6302 0.1847 0.116 Uiso 1 1 calc R . .
H60C H 0.0726 0.7131 0.2208 0.116 Uiso 1 1 calc R . .
N3 N 0.3647(13) 0.6329(12) 0.1466(11) 0.103(7) Uani 1 1 d . . .
C63 C 0.3440(14) 0.6024(15) 0.1007(13) 0.090(8) Uani 1 1 d . . .
C64 C 0.3136(16) 0.5629(15) 0.0418(16) 0.138(10) Uani 1 1 d . . .
H64A H 0.2712 0.5300 0.0638 0.206 Uiso 1 1 calc R . .
H64B H 0.3558 0.5317 0.0124 0.206 Uiso 1 1 calc R . .
H64C H 0.2935 0.6007 0.0097 0.206 Uiso 1 1 calc R . .
N4 N 0.5215(11) 0.7485(11) 0.2567(10) 0.095(6) Uani 1 1 d . . .
C61 C 0.5766(15) 0.7843(13) 0.2667(11) 0.085(6) Uani 1 1 d . . .
C62 C 0.6419(12) 0.8273(12) 0.2819(10) 0.083(6) Uani 1 1 d . . .
H62A H 0.6230 0.8657 0.3202 0.125 Uiso 1 1 calc R . .
H62B H 0.6668 0.8527 0.2367 0.125 Uiso 1 1 calc R . .
H62C H 0.6801 0.7925 0.2993 0.125 Uiso 1 1 calc R . .
N5 N 0.3953(13) 0.3166(13) 0.3437(10) 0.115(7) Uani 1 1 d . . .
C65 C 0.4436(13) 0.2847(12) 0.3026(14) 0.087(6) Uani 1 1 d . . .
C66 C 0.5081(15) 0.2453(14) 0.2524(15) 0.152(12) Uani 1 1 d . . .
H66A H 0.4875 0.2209 0.2122 0.228 Uiso 1 1 calc R . .
H66B H 0.5327 0.2062 0.2799 0.228 Uiso 1 1 calc R . .
H66C H 0.5470 0.2824 0.2317 0.228 Uiso 1 1 calc R . .
O1W O -0.2081(6) 0.6881(6) 0.8805(5) 0.059(3) Uani 1 1 d . . .
H1WB H -0.2258 0.6972 0.8399 0.071 Uiso 1 1 d R . .
H1WA H -0.1899 0.6413 0.8801 0.071 Uiso 1 1 d R . .

loop_
_atom_site_aniso_label
_atom_site_aniso_U_11
_atom_site_aniso_U_22
_atom_site_aniso_U_33
_atom_site_aniso_U_23
_atom_site_aniso_U_13
_atom_site_aniso_U_12
Ag1 0.0559(7) 0.0413(6) 0.0445(6) -0.0053(5) -0.0135(5) 0.0142(5)
Ag2 0.0898(10) 0.0590(8) 0.0644(8) 0.0090(6) -0.0292(7) -0.0349(7)
Ag3 0.0675(8) 0.0573(8) 0.0476(7) -0.0043(6) 0.0133(6) 0.0149(6)
Ag4 0.0711(8) 0.0730(9) 0.0656(8) 0.0127(7) -0.0261(7) -0.0274(7)
Ag5 0.1127(11) 0.0517(8) 0.0392(6) 0.0130(5) -0.0110(6) 0.0143(7)
Ag6 0.064(2) 0.089(3) 0.078(2) 0.032(2) 0.0241(18) 0.0311(18)
Ag6' 0.063(2) 0.065(2) 0.0473(16) 0.0002(13) 0.0119(15) 0.0207(15)
Ag7 0.0495(7) 0.0821(9) 0.0492(7) 0.0290(6) -0.0043(5) 0.0047(6)
Ag8 0.1291(15) 0.1122(14) 0.0772(10) -0.0271(9) -0.0426(10) -0.0124(11)
Ag9 0.0939(12) 0.0557(10) 0.0706(10) 0.0099(8) -0.0427(9) 0.0040(9)
Ag9' 0.088(8) 0.066(8) 0.194(14) 0.028(8) -0.012(8) -0.004(6)
Ag10 0.0940(11) 0.0814(11) 0.0832(10) 0.0294(8) 0.0019(8) 0.0026(8)
C1 0.045(8) 0.032(7) 0.036(7) 0.008(6) -0.014(6) -0.006(6)
O1 0.041(5) 0.049(6) 0.035(5) 0.008(4) -0.003(4) -0.002(4)
C2 0.055(9) 0.020(6) 0.034(7) 0.011(5) -0.010(6) 0.001(6)
O2 0.060(6) 0.026(5) 0.034(5) 0.005(4) -0.006(4) 0.000(4)
C3 0.058(9) 0.028(7) 0.061(9) 0.021(7) -0.025(8) -0.011(7)
O3 0.063(6) 0.052(6) 0.041(5) 0.012(4) -0.020(5) -0.027(5)
C4 0.040(8) 0.045(9) 0.064(10) 0.003(8) -0.006(7) 0.006(7)
C5 0.060(10) 0.049(9) 0.049(9) -0.013(7) 0.008(7) 0.008(7)
C6 0.049(9) 0.041(8) 0.052(8) -0.008(7) -0.011(7) 0.000(6)
C7 0.071(10) 0.042(8) 0.039(8) 0.005(6) -0.019(7) -0.009(7)
C8 0.046(8) 0.041(8) 0.038(8) -0.008(6) -0.004(6) -0.010(6)
C9 0.043(8) 0.048(9) 0.032(7) -0.002(6) 0.003(6) 0.002(6)
C10 0.064(9) 0.053(9) 0.021(6) -0.001(6) -0.004(6) 0.002(7)
C11 0.046(8) 0.026(7) 0.024(6) -0.008(5) -0.005(5) 0.000(5)
C12 0.046(8) 0.034(7) 0.030(7) -0.002(6) -0.002(6) -0.005(6)
C13 0.065(10) 0.077(12) 0.053(9) 0.040(8) -0.031(8) -0.030(9)
C14 0.036(7) 0.044(9) 0.053(9) -0.009(7) -0.012(6) -0.001(6)
C15 0.041(8) 0.044(8) 0.036(7) 0.004(6) -0.012(6) -0.004(6)
Ag11 0.0564(6) 0.0383(6) 0.0317(5) 0.0048(4) -0.0083(5) 0.0071(5)
Ag12 0.0660(8) 0.0599(8) 0.0532(7) -0.0091(6) -0.0215(6) -0.0230(6)
Ag13 0.0615(7) 0.0650(8) 0.0355(6) -0.0073(5) -0.0053(5) 0.0171(6)
Ag14 0.0409(6) 0.0505(7) 0.0612(7) -0.0095(5) -0.0160(5) -0.0068(5)
Ag15 0.1260(11) 0.0417(7) 0.0354(6) 0.0128(5) -0.0138(6) -0.0169(7)
Ag16 0.0407(7) 0.0993(11) 0.0694(8) -0.0031(7) -0.0127(6) -0.0184(7)
Ag17 0.0569(7) 0.0426(7) 0.0516(6) -0.0041(5) 0.0049(5) 0.0063(5)
Ag18 0.0410(6) 0.0501(7) 0.0435(6) 0.0110(5) -0.0017(5) 0.0031(5)
Ag19 0.0695(8) 0.0477(7) 0.0629(7) -0.0043(6) -0.0220(6) 0.0133(6)
C16 0.034(7) 0.039(8) 0.049(8) 0.017(6) -0.011(6) 0.006(6)
O4 0.047(6) 0.081(8) 0.055(6) 0.030(5) -0.021(5) -0.015(5)
C17 0.040(7) 0.023(7) 0.040(7) 0.003(5) -0.005(6) -0.006(5)
O5 0.046(5) 0.034(5) 0.040(5) 0.013(4) -0.002(4) 0.004(4)
C18 0.047(8) 0.020(6) 0.034(7) 0.003(5) -0.009(6) -0.003(5)
O6 0.046(5) 0.053(6) 0.040(5) 0.006(4) -0.013(4) -0.011(4)
C19 0.040(8) 0.051(9) 0.042(8) -0.002(7) -0.010(6) 0.004(6)
C20 0.056(10) 0.051(9) 0.046(8) -0.013(7) 0.009(7) 0.013(7)
C21 0.063(10) 0.033(8) 0.045(8) 0.000(6) -0.023(7) -0.006(7)
C22 0.050(9) 0.063(10) 0.076(10) 0.040(8) -0.035(8) -0.019(8)
C23 0.034(7) 0.052(9) 0.059(9) 0.019(7) -0.024(7) -0.008(6)
C24 0.034(7) 0.046(8) 0.046(8) -0.003(7) -0.018(6) 0.000(6)
C25 0.075(10) 0.042(9) 0.024(6) 0.005(6) -0.011(6) 0.023(7)
C26 0.023(6) 0.040(8) 0.031(7) -0.007(6) -0.001(5) 0.000(5)
C27 0.048(8) 0.029(7) 0.023(6) 0.001(5) 0.003(5) -0.008(6)
C28 0.037(7) 0.057(9) 0.034(7) 0.012(6) -0.018(6) -0.018(6)
C29 0.026(7) 0.046(9) 0.047(8) -0.006(7) -0.008(6) -0.004(6)
C30 0.024(6) 0.039(8) 0.037(7) 0.010(6) -0.008(5) 0.001(5)
O7 0.116(10) 0.044(7) 0.053(6) -0.001(5) 0.009(6) 0.029(6)
O8 0.062(6) 0.050(7) 0.037(5) -0.016(5) -0.003(4) 0.003(5)
C31 0.047(8) 0.053(10) 0.038(8) -0.016(7) -0.007(6) 0.011(7)
C32 0.114(16) 0.072(13) 0.052(11) -0.002(10) -0.017(10) 0.014(12)
F1 0.22(2) 0.086(12) 0.031(7) -0.015(7) -0.003(9) -0.007(12)
F2 0.152(19) 0.126(16) 0.082(9) 0.038(10) -0.012(15) 0.067(16)
F3 0.167(18) 0.119(16) 0.100(13) 0.035(11) -0.017(11) -0.054(14)
F1' 0.22(2) 0.086(12) 0.031(7) -0.015(7) -0.003(9) -0.007(12)
F2' 0.152(19) 0.126(16) 0.082(9) 0.038(10) -0.012(15) 0.067(16)
F3' 0.167(18) 0.119(16) 0.100(13) 0.035(11) -0.017(11) -0.054(14)
O9 0.075(8) 0.092(9) 0.041(6) -0.012(6) -0.006(5) -0.022(6)
O10 0.080(8) 0.094(9) 0.063(7) -0.015(6) -0.007(6) -0.050(7)
C33 0.045(9) 0.077(12) 0.042(9) -0.005(8) -0.005(7) -0.021(8)
C34 0.104(15) 0.074(13) 0.064(11) -0.004(10) -0.027(11) -0.050(12)
F4 0.11(2) 0.19(2) 0.10(2) -0.026(18) 0.039(15) -0.08(2)
F5 0.088(5) 0.088(5) 0.088(5) 0.0001(15) -0.0157(16) -0.0047(15)
F6 0.144(16) 0.15(3) 0.17(4) 0.09(2) -0.03(2) -0.06(2)
F4' 0.11(2) 0.19(2) 0.10(2) -0.026(18) 0.039(15) -0.08(2)
F6' 0.144(16) 0.15(3) 0.17(4) 0.09(2) -0.03(2) -0.06(2)
F5' 0.088(5) 0.088(5) 0.088(5) 0.0001(15) -0.0157(16) -0.0047(15)
O11 0.064(7) 0.062(7) 0.157(11) -0.042(7) 0.063(7) -0.012(5)
O12 0.041(6) 0.106(10) 0.046(6) -0.009(6) 0.001(5) 0.007(6)
C35 0.064(7) 0.062(7) 0.157(11) -0.042(7) 0.063(7) -0.012(5)
C36 0.087(16) 0.19(3) 0.070(14) -0.041(15) -0.041(12) 0.024(18)
F7 0.15(3) 0.134(17) 0.17(3) 0.02(2) -0.07(2) 0.058(19)
F8 0.100(16) 0.20(4) 0.25(4) -0.02(2) -0.104(19) -0.05(2)
F9 0.164(9) 0.164(9) 0.163(9) 0.0006(15) -0.029(2) -0.0054(15)
F7' 0.15(3) 0.134(17) 0.17(3) 0.02(2) -0.07(2) 0.058(19)
F9' 0.164(9) 0.164(9) 0.163(9) 0.0006(15) -0.029(2) -0.0054(15)
F8' 0.100(16) 0.20(4) 0.25(4) -0.02(2) -0.104(19) -0.05(2)
O13 0.059(7) 0.079(8) 0.052(6) 0.023(6) 0.000(5) -0.007(6)
O14 0.078(8) 0.050(7) 0.051(6) 0.018(5) -0.002(5) 0.012(6)
C37 0.065(10) 0.042(9) 0.050(9) 0.011(7) -0.009(8) -0.008(8)
C38 0.046(10) 0.084(13) 0.062(10) 0.022(9) -0.014(8) 0.016(9)
F10 0.099(9) 0.097(10) 0.224(16) 0.099(11) -0.032(10) -0.002(8)
F11 0.093(9) 0.163(13) 0.136(11) 0.064(10) 0.012(8) 0.069(9)
F12 0.145(11) 0.145(12) 0.097(9) 0.034(8) -0.064(8) 0.013(9)
O15 0.060(7) 0.099(10) 0.079(8) -0.045(8) -0.014(6) 0.017(6)
O16 0.068(7) 0.067(8) 0.088(8) -0.031(7) -0.021(6) 0.013(6)
C39 0.035(8) 0.038(9) 0.062(10) -0.009(7) 0.007(7) 0.000(6)
C40 0.079(14) 0.106(18) 0.115(18) -0.021(14) -0.053(13) 0.016(12)
F13 0.151(18) 0.143(19) 0.21(2) -0.067(15) -0.141(18) -0.011(14)
F14 0.13(2) 0.081(11) 0.28(3) -0.012(14) -0.15(2) 0.040(14)
F15 0.163(9) 0.163(9) 0.162(9) 0.0010(15) -0.029(2) -0.0055(15)
F14' 0.13(2) 0.081(11) 0.28(3) -0.012(14) -0.15(2) 0.040(14)
F13' 0.151(18) 0.143(19) 0.21(2) -0.067(15) -0.141(18) -0.011(14)
F15' 0.163(9) 0.163(9) 0.162(9) 0.0010(15) -0.029(2) -0.0055(15)
O17 0.046(6) 0.057(7) 0.050(6) 0.005(5) -0.006(5) 0.000(5)
O18 0.097(9) 0.072(8) 0.057(7) 0.007(6) -0.022(6) 0.014(7)
C41 0.035(8) 0.063(11) 0.062(10) 0.006(9) -0.014(7) -0.008(8)
C42 0.087(13) 0.081(14) 0.051(10) -0.004(9) -0.009(10) -0.006(11)
F16 0.13(2) 0.074(19) 0.072(9) -0.006(15) 0.000(12) 0.032(14)
F17 0.184(14) 0.18(3) 0.036(11) 0.017(14) -0.033(10) 0.11(2)
F18 0.12(2) 0.18(2) 0.113(11) -0.038(13) 0.08(2) -0.07(2)
F16' 0.13(2) 0.074(19) 0.072(9) -0.006(15) 0.000(12) 0.032(14)
F17' 0.184(14) 0.18(3) 0.036(11) 0.017(14) -0.033(10) 0.11(2)
F18' 0.12(2) 0.18(2) 0.113(11) -0.038(13) 0.08(2) -0.07(2)
O19 0.088(8) 0.066(8) 0.194(14) 0.028(8) -0.012(8) -0.004(6)
O20 0.130(4) 0.129(4) 0.130(4) 0.0004(9) -0.0227(12) -0.0043(9)
C43 0.130(4) 0.129(4) 0.130(4) 0.0004(9) -0.0227(12) -0.0043(9)
C44 0.122(6) 0.122(6) 0.122(6) 0.000(2) -0.021(2) -0.004(2)
F19 0.110(15) 0.110(14) 0.25(3) 0.10(2) 0.022(18) -0.020(12)
F20 0.133(7) 0.131(7) 0.132(7) -0.0002(15) -0.0234(18) -0.0043(15)
F21 0.134(7) 0.133(7) 0.133(7) 0.0016(15) -0.0235(19) -0.0039(15)
F19' 0.110(15) 0.110(14) 0.25(3) 0.10(2) 0.022(18) -0.020(12)
F20' 0.133(7) 0.131(7) 0.132(7) -0.0002(15) -0.0234(18) -0.0043(15)
F21' 0.134(7) 0.133(7) 0.133(7) 0.0016(15) -0.0235(19) -0.0039(15)
O21 0.072(7) 0.046(6) 0.024(5) 0.004(4) -0.005(4) 0.015(5)
O22 0.068(6) 0.059(7) 0.024(5) 0.007(4) -0.004(4) 0.015(5)
C45 0.053(9) 0.045(9) 0.032(7) 0.008(6) -0.016(6) -0.015(7)
C46 0.079(11) 0.053(10) 0.038(8) -0.004(7) -0.006(7) -0.012(8)
F22 0.079(4) 0.079(4) 0.077(4) 0.0016(14) -0.0129(16) -0.0025(15)
F23 0.091(5) 0.090(5) 0.088(5) 0.0008(14) -0.0168(17) -0.0023(15)
F24 0.122(16) 0.071(11) 0.045(8) 0.035(7) 0.006(10) 0.020(11)
F22' 0.079(4) 0.079(4) 0.077(4) 0.0016(14) -0.0129(16) -0.0025(15)
F23' 0.091(5) 0.090(5) 0.088(5) 0.0008(14) -0.0168(17) -0.0023(15)
F24' 0.122(16) 0.071(11) 0.045(8) 0.035(7) 0.006(10) 0.020(11)
O23 0.066(7) 0.082(8) 0.058(7) -0.012(6) -0.017(6) -0.016(6)
O24 0.065(7) 0.109(10) 0.071(8) -0.006(7) -0.017(6) -0.042(7)
C47 0.043(9) 0.075(12) 0.056(10) -0.004(8) -0.017(8) -0.009(8)
C48 0.090(15) 0.104(18) 0.072(13) -0.013(12) -0.004(11) -0.018(13)
F25 0.192(16) 0.18(3) 0.041(6) -0.011(13) -0.017(8) -0.13(2)
F26 0.15(2) 0.109(19) 0.095(10) 0.042(13) -0.008(14) -0.045(15)
F27 0.076(15) 0.25(3) 0.117(13) -0.002(16) 0.042(15) 0.068(18)
F25' 0.192(16) 0.18(3) 0.041(6) -0.011(13) -0.017(8) -0.13(2)
F26' 0.15(2) 0.109(19) 0.095(10) 0.042(13) -0.008(14) -0.045(15)
F27' 0.076(15) 0.25(3) 0.117(13) -0.002(16) 0.042(15) 0.068(18)
O25 0.142(11) 0.048(7) 0.052(7) 0.004(6) -0.023(7) -0.010(7)
O26 0.094(8) 0.071(8) 0.057(7) 0.024(6) -0.035(6) -0.033(7)
C49 0.037(7) 0.049(9) 0.029(7) 0.019(6) -0.006(6) -0.005(6)
C50 0.079(13) 0.065(12) 0.061(11) 0.005(9) -0.020(9) -0.007(10)
F28 0.170(19) 0.16(2) 0.101(11) 0.102(15) -0.085(13) -0.128(18)
F29 0.19(2) 0.156(18) 0.051(8) 0.022(10) 0.019(12) 0.024(17)
F30 0.086(11) 0.138(15) 0.085(10) 0.047(10) -0.040(8) -0.010(9)
F30' 0.086(11) 0.138(15) 0.085(10) 0.047(10) -0.040(8) -0.010(9)
F29' 0.19(2) 0.156(18) 0.051(8) 0.022(10) 0.019(12) 0.024(17)
F28' 0.170(19) 0.16(2) 0.101(11) 0.102(15) -0.085(13) -0.128(18)
O27 0.050(6) 0.068(7) 0.037(5) 0.003(5) -0.002(4) -0.002(5)
O28 0.062(7) 0.063(7) 0.065(7) 0.024(6) 0.007(6) 0.021(6)
C51 0.051(9) 0.053(10) 0.045(8) 0.002(7) -0.008(7) 0.014(7)
C52 0.060(11) 0.052(11) 0.078(12) 0.006(9) -0.003(9) 0.009(9)
F31 0.240(16) 0.114(11) 0.069(8) 0.026(7) -0.034(9) 0.074(11)
F32 0.134(11) 0.062(8) 0.256(18) 0.045(9) -0.087(12) -0.027(8)
F33 0.071(7) 0.090(8) 0.153(11) 0.041(8) 0.008(7) 0.034(6)
O29 0.038(6) 0.050(6) 0.073(7) -0.020(5) 0.010(5) -0.008(5)
O30 0.043(6) 0.058(7) 0.100(8) 0.019(6) 0.007(6) 0.016(5)
C53 0.039(8) 0.042(9) 0.056(9) 0.006(7) 0.004(7) -0.008(7)
C54 0.038(10) 0.072(14) 0.18(2) -0.013(15) 0.018(12) 0.011(9)
F34 0.177(7) 0.176(7) 0.177(7) 0.002(2) -0.030(2) -0.007(2)
F35 0.143(5) 0.141(5) 0.147(5) 0.001(2) -0.022(2) -0.005(2)
F36 0.092(10) 0.090(10) 0.37(3) -0.032(13) -0.057(13) -0.043(8)
O31 0.064(7) 0.061(7) 0.047(6) 0.008(5) 0.004(5) -0.002(5)
O32 0.087(8) 0.057(7) 0.044(6) -0.003(5) -0.006(5) 0.010(6)
C55 0.056(9) 0.046(10) 0.061(10) -0.003(8) -0.006(8) 0.003(8)
C56 0.067(12) 0.095(15) 0.048(10) 0.003(10) 0.002(9) 0.009(11)
F37 0.178(13) 0.112(10) 0.060(7) -0.015(7) 0.014(7) 0.052(9)
F38 0.109(9) 0.179(13) 0.051(6) 0.012(7) -0.012(6) 0.039(9)
F39 0.108(10) 0.182(15) 0.088(8) 0.024(9) 0.026(7) -0.043(10)
N1 0.069(10) 0.098(13) 0.088(11) 0.012(10) 0.008(8) -0.015(9)
C57 0.056(11) 0.100(17) 0.091(14) 0.019(12) 0.006(10) -0.012(11)
C58 0.087(17) 0.12(2) 0.26(4) 0.06(2) -0.013(19) -0.023(16)
N2 0.099(11) 0.047(8) 0.050(8) 0.016(7) -0.017(7) 0.007(7)
C59 0.065(10) 0.036(8) 0.054(9) 0.008(7) 0.001(8) -0.012(7)
C60 0.107(14) 0.072(13) 0.055(10) 0.028(9) -0.022(10) -0.012(10)
N3 0.119(16) 0.101(16) 0.079(13) 0.035(12) 0.004(12) 0.015(12)
C63 0.101(17) 0.093(19) 0.064(14) 0.052(13) 0.015(13) 0.012(14)
C64 0.17(3) 0.10(2) 0.15(2) 0.018(19) -0.04(2) 0.013(18)
N4 0.097(13) 0.095(14) 0.082(12) 0.026(10) 0.019(10) -0.012(11)
C61 0.101(17) 0.081(16) 0.061(12) 0.029(11) 0.016(12) 0.022(13)
C62 0.099(15) 0.090(15) 0.063(11) 0.017(10) -0.022(11) 0.003(12)
N5 0.127(17) 0.135(19) 0.074(12) -0.027(12) 0.015(11) -0.049(14)
C65 0.087(15) 0.067(14) 0.106(17) 0.003(12) -0.007(13) -0.029(12)
C66 0.16(3) 0.10(2) 0.19(3) -0.02(2) 0.01(2) 0.011(19)
O1W 0.058(6) 0.057(7) 0.063(6) -0.016(5) -0.013(5) -0.012(5)

loop_
_atom_type_symbol
_atom_type_description
_atom_type_scat_dispersion_real
_atom_type_scat_dispersion_imag
_atom_type_scat_source
C C 0.0033 0.0016 'International Tables Vol C Tables 4.2.6.8 and 6.1.1.4'
H H 0.0000 0.0000 'International Tables Vol C Tables 4.2.6.8 and 6.1.1.4'
O O 0.0106 0.0060 'International Tables Vol C Tables 4.2.6.8 and 6.1.1.4'
F F 0.0171 0.0103 'International Tables Vol C Tables 4.2.6.8 and 6.1.1.4'
Ag Ag -0.8971 1.1015 'International Tables Vol C Tables 4.2.6.8 and 6.1.1.4'
N N 0.0061 0.0033 'International Tables Vol C Tables 4.2.6.8 and 6.1.1.4'

loop_
_geom_angle_atom_site_label_1
_geom_angle_atom_site_label_2
_geom_angle_atom_site_label_3
_geom_angle
_geom_angle_site_symmetry_1
_geom_angle_site_symmetry_3
C9 Ag1 O7 128.8(4) . .
C9 Ag1 C12 122.3(4) . 2_566
O7 Ag1 C12 107.6(4) . 2_566
C9 Ag1 C11 149.5(4) . 2_566
O7 Ag1 C11 81.3(3) . 2_566
C12 Ag1 C11 27.2(4) 2_566 2_566
C9 Ag1 Ag3 50.4(3) . .
O7 Ag1 Ag3 78.6(2) . .
C12 Ag1 Ag3 168.9(3) 2_566 .
C11 Ag1 Ag3 159.7(3) 2_566 .
C9 Ag1 Ag5 78.4(3) . 2_566
O7 Ag1 Ag5 150.2(3) . 2_566
C12 Ag1 Ag5 43.9(3) 2_566 2_566
C11 Ag1 Ag5 71.0(2) 2_566 2_566
Ag3 Ag1 Ag5 128.05(5) . 2_566
C9 Ag1 Ag2 48.5(3) . .
O7 Ag1 Ag2 114.7(3) . .
C12 Ag1 Ag2 101.2(3) 2_566 .
C11 Ag1 Ag2 119.9(3) 2_566 .
Ag3 Ag1 Ag2 67.70(4) . .
Ag5 Ag1 Ag2 72.09(4) 2_566 .
C9 Ag1 Ag4 47.2(3) . .
O7 Ag1 Ag4 118.5(3) . .
C12 Ag1 Ag4 117.6(3) 2_566 .
C11 Ag1 Ag4 128.5(3) 2_566 .
Ag3 Ag1 Ag4 64.94(4) . .
Ag5 Ag1 Ag4 88.23(4) 2_566 .
Ag2 Ag1 Ag4 95.52(4) . .
C9 Ag2 C12 143.5(4) . .
C9 Ag2 O9 123.0(4) . .
C12 Ag2 O9 92.4(4) . .
C9 Ag2 Ag5 129.7(3) . .
C12 Ag2 Ag5 46.2(3) . .
O9 Ag2 Ag5 74.1(3) . .
C9 Ag2 Ag1 46.5(3) . .
C12 Ag2 Ag1 118.4(3) . .
O9 Ag2 Ag1 108.1(3) . .
Ag5 Ag2 Ag1 83.99(5) . .
C9 Ag2 Ag3 42.6(3) . .
C12 Ag2 Ag3 165.4(3) . .
O9 Ag2 Ag3 80.5(2) . .
Ag5 Ag2 Ag3 119.23(5) . .
Ag1 Ag2 Ag3 53.33(3) . .
C9 Ag3 O11 133.6(5) . .
C9 Ag3 O8 129.9(4) . .
O11 Ag3 O8 92.6(5) . .
C9 Ag3 O10 117.3(4) . .
O11 Ag3 O10 84.8(4) . .
O8 Ag3 O10 78.7(4) . .
C9 Ag3 Ag1 49.9(4) . .
O11 Ag3 Ag1 173.7(4) . .
O8 Ag3 Ag1 82.4(2) . .
O10 Ag3 Ag1 97.9(3) . .
C9 Ag3 Ag4 46.1(3) . .
O11 Ag3 Ag4 115.1(3) . .
O8 Ag3 Ag4 103.4(2) . .
O10 Ag3 Ag4 159.7(3) . .
Ag1 Ag3 Ag4 62.86(4) . .
C9 Ag3 Ag2 44.0(3) . .
O11 Ag3 Ag2 127.3(4) . .
O8 Ag3 Ag2 127.5(2) . .
O10 Ag3 Ag2 73.6(3) . .
Ag1 Ag3 Ag2 58.97(4) . .
Ag4 Ag3 Ag2 89.92(4) . .
N1 Ag4 C9 144.3(6) . .
N1 Ag4 O16 104.5(5) . 2_566
C9 Ag4 O16 111.2(4) . 2_566
N1 Ag4 C8 115.7(5) . .
C9 Ag4 C8 28.7(4) . .
O16 Ag4 C8 139.3(4) 2_566 .
N1 Ag4 Ag1 157.5(5) . .
C9 Ag4 Ag1 43.7(3) . .
O16 Ag4 Ag1 75.1(3) 2_566 .
C8 Ag4 Ag1 70.2(3) . .
N1 Ag4 Ag3 150.3(5) . .
C9 Ag4 Ag3 43.0(3) . .
O16 Ag4 Ag3 78.5(3) 2_566 .
C8 Ag4 Ag3 63.7(3) . .
Ag1 Ag4 Ag3 52.20(3) . .
C12 Ag5 N2 167.3(5) . .
C12 Ag5 Ag2 52.4(3) . .
N2 Ag5 Ag2 115.3(4) . .
C12 Ag5 Ag1 53.6(3) . 2_566
N2 Ag5 Ag1 133.3(4) . 2_566
Ag2 Ag5 Ag1 97.63(5) . 2_566
C12 Ag5 Ag6 57.0(3) . .
N2 Ag5 Ag6 131.8(4) . .
Ag2 Ag5 Ag6 92.31(8) . .
Ag1 Ag5 Ag6 74.66(7) 2_566 .
Ag6' Ag6 O13 92.0(5) . .
Ag6' Ag6 C15 73.6(4) . .
O13 Ag6 C15 127.6(4) . .
Ag6' Ag6 O15 70.0(4) . .
O13 Ag6 O15 92.8(4) . .
C15 Ag6 O15 125.7(4) . .
Ag6' Ag6 C12 150.3(5) . .
O13 Ag6 C12 100.8(4) . .
C15 Ag6 C12 116.6(5) . .
O15 Ag6 C12 82.6(4) . .
Ag6' Ag6 Ag7 71.0(3) . .
O13 Ag6 Ag7 81.0(3) . .
C15 Ag6 Ag7 46.6(3) . .
O15 Ag6 Ag7 140.2(3) . .
C12 Ag6 Ag7 137.2(3) . .
Ag6' Ag6 Ag5 147.9(4) . .
O13 Ag6 Ag5 59.9(3) . .
C15 Ag6 Ag5 134.8(4) . .
O15 Ag6 Ag5 94.5(3) . .
C12 Ag6 Ag5 42.2(3) . .
Ag7 Ag6 Ag5 115.07(13) . .
Ag6' Ag6 Ag9' 29.8(5) . 2_666
O13 Ag6 Ag9' 116.4(5) . 2_666
C15 Ag6 Ag9' 45.7(5) . 2_666
O15 Ag6 Ag9' 86.8(5) . 2_666
C12 Ag6 Ag9' 141.8(5) . 2_666
Ag7 Ag6 Ag9' 62.0(5) . 2_666
Ag5 Ag6 Ag9' 176.0(4) . 2_666
Ag6' Ag6 Ag8 114.2(3) . .
O13 Ag6 Ag8 113.6(3) . .
C15 Ag6 Ag8 42.1(3) . .
O15 Ag6 Ag8 152.5(3) . .
C12 Ag6 Ag8 85.2(3) . .
Ag7 Ag6 Ag8 56.47(8) . .
Ag5 Ag6 Ag8 92.71(13) . .
Ag9' Ag6 Ag8 87.8(4) 2_666 .
Ag6 Ag6' O15 87.1(4) . .
Ag6 Ag6' C15 83.0(5) . .
O15 Ag6' C15 137.8(5) . .
Ag6 Ag6' O20 155.6(6) . 2_666
O15 Ag6' O20 91.4(5) . 2_666
C15 Ag6' O20 113.3(5) . 2_666
Ag6 Ag6' Ag9' 139.5(6) . 2_666
O15 Ag6' Ag9' 112.0(7) . 2_666
C15 Ag6' Ag9' 58.5(6) . 2_666
O20 Ag6' Ag9' 62.8(6) 2_666 2_666
Ag6 Ag6' O13 66.0(4) . .
O15 Ag6' O13 90.9(4) . .
C15 Ag6' O13 121.2(4) . .
O20 Ag6' O13 89.7(5) 2_666 .
Ag9' Ag6' O13 143.5(6) 2_666 .
Ag6 Ag6' Ag7 90.1(3) . .
O15 Ag6' Ag7 171.6(3) . .
C15 Ag6' Ag7 49.4(3) . .
O20 Ag6' Ag7 87.9(4) 2_666 .
Ag9' Ag6' Ag7 75.0(6) 2_666 .
O13 Ag6' Ag7 80.7(3) . .
Ag6 Ag6' Ag9 133.8(4) . 2_666
O15 Ag6' Ag9 124.3(3) . 2_666
C15 Ag6' Ag9 50.9(3) . 2_666
O20 Ag6' Ag9 65.3(4) 2_666 2_666
Ag9' Ag6' Ag9 12.3(6) 2_666 2_666
O13 Ag6' Ag9 135.1(3) . 2_666
Ag7 Ag6' Ag9 62.72(7) . 2_666
C15 Ag7 O17 141.0(4) . .
C15 Ag7 O14 135.8(4) . .
O17 Ag7 O14 80.8(4) . .
C15 Ag7 Ag6' 54.1(4) . .
O17 Ag7 Ag6' 164.5(3) . .
O14 Ag7 Ag6' 83.7(3) . .
C15 Ag7 Ag6 53.3(4) . .
O17 Ag7 Ag6 155.1(3) . .
O14 Ag7 Ag6 82.6(3) . .
Ag6' Ag7 Ag6 18.99(9) . .
C15 Ag7 Ag8 49.0(3) . .
O17 Ag7 Ag8 104.5(3) . .
O14 Ag7 Ag8 122.9(3) . .
Ag6' Ag7 Ag8 84.46(9) . .
Ag6 Ag7 Ag8 69.88(10) . .
C15 Ag7 Ag9 65.2(3) . .
O17 Ag7 Ag9 80.0(3) . .
O14 Ag7 Ag9 158.8(3) . .
Ag6' Ag7 Ag9 115.19(8) . .
Ag6 Ag7 Ag9 118.52(8) . .
Ag8 Ag7 Ag9 71.06(6) . .
C15 Ag7 Ag9 52.6(3) . 2_666
O17 Ag7 Ag9 124.2(2) . 2_666
O14 Ag7 Ag9 125.3(3) . 2_666
Ag6' Ag7 Ag9 65.34(8) . 2_666
Ag6 Ag7 Ag9 80.54(10) . 2_666
Ag8 Ag7 Ag9 98.88(5) . 2_666
Ag9 Ag7 Ag9 61.03(6) . 2_666
C15 Ag7 Ag9' 47.2(5) . 2_666
O17 Ag7 Ag9' 139.6(4) . 2_666
O14 Ag7 Ag9' 116.2(5) . 2_666
Ag6' Ag7 Ag9' 49.3(4) . 2_666
Ag6 Ag7 Ag9' 65.0(4) . 2_666
Ag8 Ag7 Ag9' 96.2(4) . 2_666
Ag9 Ag7 Ag9' 74.4(4) . 2_666
Ag9 Ag7 Ag9' 16.1(4) 2_666 2_666
N5 Ag8 C15 134.7(6) . .
N5 Ag8 O9 95.6(6) . .
C15 Ag8 O9 123.7(4) . .
N5 Ag8 Ag7 110.8(5) . .
C15 Ag8 Ag7 45.3(3) . .
O9 Ag8 Ag7 101.7(3) . .
N5 Ag8 Ag6 161.5(5) . .
C15 Ag8 Ag6 44.2(3) . .
O9 Ag8 Ag6 79.8(3) . .
Ag7 Ag8 Ag6 53.66(7) . .
Ag9' Ag9 O19 90.4(14) . .
Ag9' Ag9 O18 66.7(17) . .
O19 Ag9 O18 115.8(6) . .
Ag9' Ag9 C15 72.1(16) . 2_666
O19 Ag9 C15 111.3(5) . 2_666
O18 Ag9 C15 115.8(4) . 2_666
Ag9' Ag9 C14 71.7(14) . 2_666
O19 Ag9 C14 137.5(5) . 2_666
O18 Ag9 C14 92.6(4) . 2_666
C15 Ag9 C14 27.0(4) 2_666 2_666
Ag9' Ag9 Ag7 135.8(15) . .
O19 Ag9 Ag7 129.1(4) . .
O18 Ag9 Ag7 77.1(3) . .
C15 Ag9 Ag7 104.1(3) 2_666 .
C14 Ag9 Ag7 86.0(3) 2_666 .
Ag9' Ag9 Ag7 89.1(17) . 2_666
O19 Ag9 Ag7 71.6(4) . 2_666
O18 Ag9 Ag7 154.0(3) . 2_666
C15 Ag9 Ag7 43.4(3) 2_666 2_666
C14 Ag9 Ag7 69.9(3) 2_666 2_666
Ag7 Ag9 Ag7 118.97(6) . 2_666
Ag9' Ag9 Ag9 132.7(16) . 2_666
O19 Ag9 Ag9 107.3(5) . 2_666
O18 Ag9 Ag9 132.9(3) . 2_666
C15 Ag9 Ag9 60.7(3) 2_666 2_666
C14 Ag9 Ag9 65.7(3) 2_666 2_666
Ag7 Ag9 Ag9 60.94(6) . 2_666
Ag7 Ag9 Ag9 58.03(5) 2_666 2_666
Ag9' Ag9 Ag6' 37.2(17) . 2_666
O18 Ag9 Ag6' 103.1(3) . 2_666
C15 Ag9 Ag6' 45.8(3) 2_666 2_666
C14 Ag9 Ag6' 61.4(3) 2_666 2_666
Ag7 Ag9 Ag6' 147.41(9) . 2_666
Ag7 Ag9 Ag6' 51.94(6) 2_666 2_666
Ag9 Ag9 Ag6' 101.59(9) 2_666 2_666
Ag9 Ag9' O18 90.4(17) . .
Ag9 Ag9' C15 86.9(18) . 2_666
O18 Ag9' C15 129.6(10) . 2_666
Ag9 Ag9' O19 68.4(13) . .
O18 Ag9' O19 116.1(11) . .
C15 Ag9' O19 109.4(12) 2_666 .
Ag9 Ag9' C14 88.6(16) . 2_666
O18 Ag9' C14 101.3(9) . 2_666
C15 Ag9' C14 28.4(5) 2_666 2_666
O19 Ag9' C14 135.2(13) . 2_666
Ag9 Ag9' Ag6' 130(2) . 2_666
O18 Ag9' Ag6' 137.6(11) . 2_666
C15 Ag9' Ag6' 55.8(6) 2_666 2_666
O19 Ag9' Ag6' 92.6(8) . 2_666
C14 Ag9' Ag6' 73.3(7) 2_666 2_666
Ag9 Ag9' O20 116.4(17) . .
O18 Ag9' O20 119.8(12) . .
C15 Ag9' O20 106.1(11) 2_666 .
O19 Ag9' O20 48.3(6) . .
C14 Ag9' O20 129.9(11) 2_666 .
Ag6' Ag9' O20 57.3(6) 2_666 .
Ag9 Ag9' Ag7 74.8(17) . 2_666
O18 Ag9' Ag7 162.5(10) . 2_666
C15 Ag9' Ag7 41.8(5) 2_666 2_666
O19 Ag9' Ag7 67.7(7) . 2_666
C14 Ag9' Ag7 69.4(7) 2_666 2_666
Ag6' Ag9' Ag7 55.7(5) 2_666 2_666
O20 Ag9' Ag7 76.2(7) . 2_666
Ag9 Ag9' Ag6 126(2) . 2_666
O18 Ag9' Ag6 137.0(10) . 2_666
C15 Ag9' Ag6 45.9(5) 2_666 2_666
C14 Ag9' Ag6 62.6(6) 2_666 2_666
Ag6' Ag9' Ag6 10.75(18) 2_666 2_666
O20 Ag9' Ag6 67.8(7) . 2_666
Ag7 Ag9' Ag6 53.0(4) 2_666 2_666
N4 Ag10 N3 146.2(7) . .
N4 Ag10 O14 103.4(5) . .
N3 Ag10 O14 108.5(6) . .
N4 Ag10 O17 95.1(5) . .
N3 Ag10 O17 106.0(5) . .
O14 Ag10 O17 69.9(3) . .
O1 C1 C6 127.1(11) . .
O1 C1 C2 114.0(11) . .
C6 C1 C2 118.9(12) . .
C1 O1 C7 117.6(10) . .
C3 C2 O2 123.3(12) . .
C3 C2 C1 119.8(12) . .
O2 C2 C1 116.8(11) . .
C2 O2 C10 115.1(9) . .
C2 C3 O3 114.5(13) . .
C2 C3 C4 121.8(13) . .
O3 C3 C4 123.7(13) . .
C3 O3 C13 117.7(11) . .
C5 C4 C3 117.9(13) . .
C5 C4 H4A 121.0 . .
C3 C4 H4A 121.0 . .
C4 C5 C6 121.8(13) . .
C4 C5 H5A 119.1 . .
C6 C5 H5A 119.1 . .
C1 C6 C5 119.6(13) . .
C1 C6 H6A 120.2 . .
C5 C6 H6A 120.2 . .
O1 C7 C8 109.7(11) . .
O1 C7 H7A 109.7 . .
C8 C7 H7A 109.7 . .
O1 C7 H7B 109.7 . .
C8 C7 H7B 109.7 . .
H7A C7 H7B 108.2 . .
C9 C8 C7 171.7(14) . .
C9 C8 Ag4 66.8(8) . .
C7 C8 Ag4 121.5(9) . .
C8 C9 Ag1 152.4(11) . .
C8 C9 Ag3 127.1(11) . .
Ag1 C9 Ag3 79.7(4) . .
C8 C9 Ag2 98.2(9) . .
Ag1 C9 Ag2 85.0(5) . .
Ag3 C9 Ag2 93.3(5) . .
C8 C9 Ag4 84.6(9) . .
Ag1 C9 Ag4 89.2(5) . .
Ag3 C9 Ag4 90.9(5) . .
Ag2 C9 Ag4 172.1(7) . .
O2 C10 C11 111.0(10) . .
O2 C10 H10A 109.4 . .
C11 C10 H10A 109.4 . .
O2 C10 H10B 109.4 . .
C11 C10 H10B 109.4 . .
H10A C10 H10B 108.0 . .
C12 C11 C10 176.4(13) . .
C12 C11 Ag1 67.2(8) . 2_566
C10 C11 Ag1 115.1(8) . 2_566
C11 C12 Ag5 167.0(11) . .
C11 C12 Ag2 111.1(9) . .
Ag5 C12 Ag2 81.4(4) . .
C11 C12 Ag1 85.6(8) . 2_566
Ag5 C12 Ag1 82.5(4) . 2_566
Ag2 C12 Ag1 137.9(6) . 2_566
C11 C12 Ag6 94.8(9) . .
Ag5 C12 Ag6 80.8(4) . .
Ag2 C12 Ag6 121.6(5) . .
Ag1 C12 Ag6 93.6(4) 2_566 .
O3 C13 C14 112.2(11) . .
O3 C13 H13A 109.2 . .
C14 C13 H13A 109.2 . .
O3 C13 H13B 109.2 . .
C14 C13 H13B 109.2 . .
H13A C13 H13B 107.9 . .
C15 C14 C13 171.7(14) . .
C15 C14 Ag9' 68.9(11) . 2_666
C13 C14 Ag9' 119.2(11) . 2_666
C15 C14 Ag9 68.8(9) . 2_666
C13 C14 Ag9 119.4(9) . 2_666
C14 C15 Ag7 162.3(11) . .
C14 C15 Ag8 99.7(10) . .
Ag7 C15 Ag8 85.7(4) . .
C14 C15 Ag6' 115.1(11) . .
Ag7 C15 Ag6' 76.6(4) . .
Ag8 C15 Ag6' 116.1(5) . .
C14 C15 Ag9' 82.7(10) . 2_666
Ag7 C15 Ag9' 90.9(7) . 2_666
Ag8 C15 Ag9' 175.6(9) . 2_666
Ag6' C15 Ag9' 65.6(6) . 2_666
C14 C15 Ag6 116.1(10) . .
Ag7 C15 Ag6 80.1(4) . .
Ag8 C15 Ag6 93.7(5) . .
Ag9' C15 Ag6 88.4(7) 2_666 .
C14 C15 Ag9 84.2(9) . 2_666
Ag7 C15 Ag9 84.0(4) . 2_666
Ag8 C15 Ag9 155.1(6) . 2_666
Ag6' C15 Ag9 83.4(4) . 2_666
Ag6 C15 Ag9 106.7(5) . 2_666
C24 Ag11 O21 135.8(4) . .
C24 Ag11 C27 114.9(4) . 2_577
O21 Ag11 C27 109.1(4) . 2_577
C24 Ag11 C26 142.2(4) . 2_577
O21 Ag11 C26 81.8(3) . 2_577
C27 Ag11 C26 27.3(4) 2_577 2_577
C24 Ag11 Ag13 52.3(3) . .
O21 Ag11 Ag13 84.9(2) . .
C27 Ag11 Ag13 163.9(3) 2_577 .
C26 Ag11 Ag13 164.1(3) 2_577 .
C24 Ag11 Ag15 69.1(3) . .
O21 Ag11 Ag15 150.9(2) . .
C27 Ag11 Ag15 47.4(3) 2_577 .
C26 Ag11 Ag15 73.6(3) 2_577 .
Ag13 Ag11 Ag15 121.42(5) . .
C24 Ag11 Ag14 50.2(3) . .
O21 Ag11 Ag14 110.3(3) . .
C27 Ag11 Ag14 110.2(3) 2_577 .
C26 Ag11 Ag14 122.5(3) 2_577 .
Ag13 Ag11 Ag14 70.38(4) . .
Ag15 Ag11 Ag14 71.95(4) . .
C24 Ag11 Ag12 50.5(3) . .
O21 Ag11 Ag12 132.4(3) . .
C27 Ag11 Ag12 92.8(3) 2_577 .
C26 Ag11 Ag12 111.9(3) 2_577 .
Ag13 Ag11 Ag12 71.53(4) . .
Ag15 Ag11 Ag12 72.80(4) . .
Ag14 Ag11 Ag12 99.92(4) . .
C27 Ag12 C24 140.4(4) . .
C27 Ag12 O23 120.4(4) . .
C24 Ag12 O23 87.1(4) . .
C27 Ag12 Ag15 49.7(3) . 2_577
C24 Ag12 Ag15 151.1(3) . 2_577
O23 Ag12 Ag15 109.8(3) . 2_577
C27 Ag12 Ag11 143.1(3) . .
C24 Ag12 Ag11 46.4(3) . .
O23 Ag12 Ag11 93.3(2) . .
Ag15 Ag12 Ag11 107.58(5) 2_577 .
C27 Ag12 Ag16 48.5(3) . .
C24 Ag12 Ag16 145.7(3) . .
O23 Ag12 Ag16 72.0(2) . .
Ag15 Ag12 Ag16 63.14(5) 2_577 .
Ag11 Ag12 Ag16 156.68(5) . .
C24 Ag13 O16 145.6(5) . .
C24 Ag13 O22 128.8(4) . .
O16 Ag13 O22 79.2(4) . .
C24 Ag13 O23 85.1(4) . .
O16 Ag13 O23 99.3(4) . .
O22 Ag13 O23 117.6(4) . .
C24 Ag13 Ag11 50.4(3) . .
O16 Ag13 Ag11 159.0(3) . .
O22 Ag13 Ag11 80.7(2) . .
O23 Ag13 Ag11 95.5(3) . .
C24 Ag13 Ag14 43.6(3) . .
O16 Ag13 Ag14 121.2(3) . .
O22 Ag13 Ag14 100.8(2) . .
O23 Ag13 Ag14 128.7(2) . .
Ag11 Ag13 Ag14 57.03(4) . .
O1W Ag14 C24 165.4(4) . .
O1W Ag14 Ag11 146.7(3) . .
C24 Ag14 Ag11 47.8(3) . .
O1W Ag14 Ag13 139.8(2) . .
C24 Ag14 Ag13 43.1(3) . .
Ag11 Ag14 Ag13 52.59(3) . .
C27 Ag15 O25 151.0(4) 2_577 .
C27 Ag15 O27 114.2(4) 2_577 .
O25 Ag15 O27 82.7(4) . .
C27 Ag15 Ag12 52.4(3) 2_577 2_577
O25 Ag15 Ag12 100.1(3) . 2_577
O27 Ag15 Ag12 145.7(2) . 2_577
C27 Ag15 Ag11 57.9(3) 2_577 .
O25 Ag15 Ag11 145.9(3) . .
O27 Ag15 Ag11 99.7(2) . .
Ag12 Ag15 Ag11 96.58(5) 2_577 .
C27 Ag15 Ag16 48.4(3) 2_577 2_577
O25 Ag15 Ag16 114.7(3) . 2_577
O27 Ag15 Ag16 84.9(2) . 2_577
Ag12 Ag15 Ag16 62.73(4) 2_577 2_577
Ag11 Ag15 Ag16 99.36(5) . 2_577
O24 Ag16 C27 125.1(4) . .
O24 Ag16 C30 103.2(4) . .
C27 Ag16 C30 126.9(4) . .
O24 Ag16 Ag18 65.6(3) . .
C27 Ag16 Ag18 135.5(3) . .
C30 Ag16 Ag18 45.8(3) . .
O24 Ag16 Ag12 81.4(3) . .
C27 Ag16 Ag12 47.4(3) . .
C30 Ag16 Ag12 174.0(3) . .
Ag18 Ag16 Ag12 135.40(6) . .
O24 Ag16 Ag15 92.7(3) . 2_577
C27 Ag16 Ag15 45.0(3) . 2_577
C30 Ag16 Ag15 121.2(3) . 2_577
Ag18 Ag16 Ag15 96.60(5) . 2_577
Ag12 Ag16 Ag15 54.14(4) . 2_577
O24 Ag16 Ag17 116.8(3) . .
C27 Ag16 Ag17 89.1(3) . .
C30 Ag16 Ag17 46.1(3) . .
Ag18 Ag16 Ag17 54.77(4) . .
Ag12 Ag16 Ag17 128.44(6) . .
Ag15 Ag16 Ag17 76.13(5) 2_577 .
C30 Ag17 O12 133.8(4) . 1_566
C30 Ag17 O29 127.1(4) . .
O12 Ag17 O29 92.6(4) 1_566 .
C30 Ag17 O27 122.6(4) . 2_577
O12 Ag17 O27 82.6(3) 1_566 2_577
O29 Ag17 O27 79.8(3) . 2_577
C30 Ag17 Ag18 49.4(3) . .
O12 Ag17 Ag18 157.7(3) 1_566 .
O29 Ag17 Ag18 98.5(2) . .
O27 Ag17 Ag18 80.5(2) 2_577 .
C30 Ag17 Ag16 50.6(3) . .
O12 Ag17 Ag16 103.1(3) 1_566 .
O29 Ag17 Ag16 155.5(3) . .
O27 Ag17 Ag16 83.7(2) 2_577 .
Ag18 Ag17 Ag16 60.71(4) . .
C30 Ag17 Ag19 52.3(3) . 2_677
O12 Ag17 Ag19 136.6(3) 1_566 2_677
O29 Ag17 Ag19 77.4(2) . 2_677
O27 Ag17 Ag19 134.8(2) 2_577 2_677
Ag18 Ag17 Ag19 65.21(4) . 2_677
Ag16 Ag17 Ag19 102.43(4) . 2_677
C30 Ag18 O31 136.8(4) . .
C30 Ag18 O28 131.9(4) . 2_577
O31 Ag18 O28 91.3(4) . 2_577
C30 Ag18 Ag17 51.8(3) . .
O31 Ag18 Ag17 166.6(3) . .
O28 Ag18 Ag17 80.6(3) 2_577 .
C30 Ag18 Ag19 59.1(3) . .
O31 Ag18 Ag19 78.3(3) . .
O28 Ag18 Ag19 164.0(3) 2_577 .
Ag17 Ag18 Ag19 107.17(5) . .
C30 Ag18 Ag16 52.8(3) . .
O31 Ag18 Ag16 128.2(3) . .
O28 Ag18 Ag16 104.4(3) 2_577 .
Ag17 Ag18 Ag16 64.53(4) . .
Ag19 Ag18 Ag16 91.62(5) . .
C30 Ag18 Ag19 50.8(3) . 2_677
O31 Ag18 Ag19 113.7(3) . 2_677
O28 Ag18 Ag19 116.6(3) 2_577 2_677
Ag17 Ag18 Ag19 61.88(4) . 2_677
Ag19 Ag18 Ag19 58.73(4) . 2_677
Ag16 Ag18 Ag19 102.71(4) . 2_677
O32 Ag19 O30 104.5(4) . 2_677
O32 Ag19 C30 109.9(4) . 2_677
O30 Ag19 C30 112.7(4) 2_677 2_677
O32 Ag19 C30 117.7(4) . .
O30 Ag19 C30 104.6(4) 2_677 .
C30 Ag19 C30 107.4(3) 2_677 .
O32 Ag19 Ag18 78.4(3) . .
O30 Ag19 Ag18 140.4(3) 2_677 .
C30 Ag19 Ag18 102.6(3) 2_677 .
C30 Ag19 Ag18 45.7(3) . .
O32 Ag19 Ag19 133.0(3) . 2_677
O30 Ag19 Ag19 122.4(3) 2_677 2_677
C30 Ag19 Ag19 55.6(3) 2_677 2_677
C30 Ag19 Ag19 51.7(3) . 2_677
Ag18 Ag19 Ag19 64.83(4) . 2_677
O32 Ag19 Ag17 94.3(3) . 2_677
O30 Ag19 Ag17 76.3(2) 2_677 2_677
C30 Ag19 Ag17 45.9(3) 2_677 2_677
C30 Ag19 Ag17 145.9(3) . 2_677
Ag18 Ag19 Ag17 143.26(5) . 2_677
Ag19 Ag19 Ag17 98.20(6) 2_677 2_677
O32 Ag19 Ag18 146.1(3) . 2_677
O30 Ag19 Ag18 78.3(3) 2_677 2_677
C30 Ag19 Ag18 42.8(3) 2_677 2_677
C30 Ag19 Ag18 93.4(2) . 2_677
Ag18 Ag19 Ag18 121.27(4) . 2_677
Ag19 Ag19 Ag18 56.44(4) 2_677 2_677
Ag17 Ag19 Ag18 52.91(3) 2_677 2_677
O4 C16 C17 114.1(12) . .
O4 C16 C21 125.7(12) . .
C17 C16 C21 120.2(12) . .
C16 O4 C22 120.8(12) . .
O5 C17 C18 121.6(11) . .
O5 C17 C16 118.5(11) . .
C18 C17 C16 120.0(11) . .
C17 O5 C25 115.2(9) . .
O6 C18 C19 125.6(11) . .
O6 C18 C17 114.7(10) . .
C19 C18 C17 119.7(11) . .
C18 O6 C28 116.8(9) . .
C20 C19 C18 119.8(12) . .
C20 C19 H19A 120.1 . .
C18 C19 H19A 120.1 . .
C19 C20 C21 122.1(13) . .
C19 C20 H20A 118.9 . .
C21 C20 H20A 118.9 . .
C20 C21 C16 118.3(12) . .
C20 C21 H21A 120.9 . .
C16 C21 H21A 120.9 . .
O4 C22 C23 113.0(11) . .
O4 C22 H22A 109.0 . .
C23 C22 H22A 109.0 . .
O4 C22 H22B 109.0 . .
C23 C22 H22B 109.0 . .
H22A C22 H22B 107.8 . .
C24 C23 C22 176.1(17) . .
C23 C24 Ag11 155.2(12) . .
C23 C24 Ag13 127.5(11) . .
Ag11 C24 Ag13 77.3(4) . .
C23 C24 Ag14 95.4(10) . .
Ag11 C24 Ag14 82.0(4) . .
Ag13 C24 Ag14 93.3(4) . .
C23 C24 Ag12 93.1(9) . .
Ag11 C24 Ag12 83.1(4) . .
Ag13 C24 Ag12 95.0(5) . .
Ag14 C24 Ag12 160.9(6) . .
O5 C25 C26 111.1(10) . .
O5 C25 H25A 109.4 . .
C26 C25 H25A 109.4 . .
O5 C25 H25B 109.4 . .
C26 C25 H25B 109.4 . .
H25A C25 H25B 108.0 . .
C27 C26 C25 173.1(13) . .
C27 C26 Ag11 72.0(8) . 2_577
C25 C26 Ag11 114.8(8) . 2_577
C26 C27 Ag15 148.8(10) . 2_577
C26 C27 Ag12 132.7(10) . .
Ag15 C27 Ag12 77.8(4) 2_577 .
C26 C27 Ag16 101.0(9) . .
Ag15 C27 Ag16 86.5(4) 2_577 .
Ag12 C27 Ag16 84.2(4) . .
C26 C27 Ag11 80.6(8) . 2_577
Ag15 C27 Ag11 74.7(4) 2_577 2_577
Ag12 C27 Ag11 124.1(5) . 2_577
Ag16 C27 Ag11 140.1(5) . 2_577
O6 C28 C29 110.4(10) . .
O6 C28 H28A 109.6 . .
C29 C28 H28A 109.6 . .
O6 C28 H28B 109.6 . .
C29 C28 H28B 109.6 . .
H28A C28 H28B 108.1 . .
C30 C29 C28 173.7(12) . .
C29 C30 Ag18 158.2(11) . .
C29 C30 Ag17 123.1(10) . .
Ag18 C30 Ag17 78.7(4) . .
C29 C30 Ag16 100.0(9) . .
Ag18 C30 Ag16 81.4(4) . .
Ag17 C30 Ag16 83.3(4) . .
C29 C30 Ag19 96.1(8) . 2_677
Ag18 C30 Ag19 86.4(4) . 2_677
Ag17 C30 Ag19 81.8(4) . 2_677
Ag16 C30 Ag19 162.3(6) . 2_677
C29 C30 Ag19 84.8(9) . .
Ag18 C30 Ag19 75.3(3) . .
Ag17 C30 Ag19 144.4(5) . .
Ag16 C30 Ag19 115.9(5) . .
Ag19 C30 Ag19 72.6(3) 2_677 .
C31 O7 Ag1 124.5(10) . .
C31 O8 Ag3 114.0(8) . .
O7 C31 O8 130.3(14) . .
O7 C31 C32 113.4(13) . .
O8 C31 C32 116.2(12) . .
F2' C32 F3' 99(3) . .
F2' C32 F1' 96(3) . .
F3' C32 F1' 95(3) . .
F2' C32 F1 117(4) . .
F1' C32 F1 61(2) . .
F3' C32 F2 118(3) . .
F1' C32 F2 59(2) . .
F1 C32 F2 107.7(13) . .
F2' C32 F3 61(2) . .
F3' C32 F3 65(2) . .
F1' C32 F3 144(3) . .
F1 C32 F3 103.6(13) . .
F2 C32 F3 102.4(14) . .
F2' C32 C31 127(3) . .
F3' C32 C31 128(3) . .
F1' C32 C31 104(2) . .
F1 C32 C31 116.1(14) . .
F2 C32 C31 114.0(15) . .
F3 C32 C31 111.7(14) . .
C33 O9 Ag8 124.2(10) . .
C33 O9 Ag2 118.6(9) . .
Ag8 O9 Ag2 111.6(4) . .
C33 O10 Ag3 129.3(10) . .
O10 C33 O9 132.1(14) . .
O10 C33 C34 113.4(12) . .
O9 C33 C34 114.5(13) . .
F4' C34 F5 131(2) . .
F4 C34 F5 108.3(15) . .
F4' C34 F6' 105.2(17) . .
F4 C34 F6' 131(3) . .
F5 C34 F6' 59.9(14) . .
F4' C34 F5' 103.5(16) . .
F4 C34 F5' 64.0(13) . .
F5 C34 F5' 49.1(11) . .
F6' C34 F5' 104.8(16) . .
F4' C34 F6 64.9(17) . .
F4 C34 F6 105.8(16) . .
F5 C34 F6 104.1(15) . .
F6' C34 F6 46.6(15) . .
F5' C34 F6 135(2) . .
F4' C34 C33 114(2) . .
F4 C34 C33 114(2) . .
F5 C34 C33 114.1(15) . .
F6' C34 C33 114(2) . .
F5' C34 C33 114.1(16) . .
F6 C34 C33 110.0(18) . .
C35 O11 Ag3 167.7(12) . .
C35 O12 Ag17 136.6(12) . 1_544
O11 C35 O12 130(3) . .
O11 C35 C36 117(2) . .
O12 C35 C36 112.8(15) . .
F9 C36 F8 104.5(18) . .
F9 C36 F7 105.3(18) . .
F8 C36 F7 105.7(19) . .
F9 C36 F8' 123(4) . .
F7 C36 F8' 70(2) . .
F9 C36 F7' 63(2) . .
F8 C36 F7' 138(4) . .
F7 C36 F7' 49(2) . .
F8' C36 F7' 113(2) . .
F9 C36 F9' 49(2) . .
F8 C36 F9' 75(2) . .
F7 C36 F9' 152(3) . .
F8' C36 F9' 112(2) . .
F7' C36 F9' 111(2) . .
F9 C36 C35 120(2) . .
F8 C36 C35 110(3) . .
F7 C36 C35 110.3(17) . .
F8' C36 C35 115(4) . .
F7' C36 C35 110(3) . .
F9' C36 C35 95(3) . .
C37 O13 Ag6 124.8(10) . .
C37 O13 Ag6' 113.9(10) . .
C37 O14 Ag7 121.9(8) . .
C37 O14 Ag10 131.1(9) . .
Ag7 O14 Ag10 104.5(4) . .
O13 C37 O14 129.5(14) . .
O13 C37 C38 117.7(15) . .
O14 C37 C38 112.8(13) . .
F10 C38 F11 112.9(18) . .
F10 C38 F12 102.4(15) . .
F11 C38 F12 102.1(14) . .
F10 C38 C37 115.7(14) . .
F11 C38 C37 115.1(14) . .
F12 C38 C37 106.4(15) . .
C39 O15 Ag6' 134.8(10) . .
C39 O15 Ag6 157.3(10) . .
C39 O16 Ag13 146.8(11) . .
C39 O16 Ag4 104.6(10) . 2_566
Ag13 O16 Ag4 107.2(4) . 2_566
O16 C39 O15 124.3(15) . .
O16 C39 C40 118.2(13) . .
O15 C39 C40 117.5(13) . .
F13 C40 F14' 137(3) . .
F13 C40 F13' 49.6(17) . .
F14' C40 F13' 112.8(18) . .
F13 C40 F14 107.7(14) . .
F14' C40 F14 47(2) . .
F13' C40 F14 67(2) . .
F13 C40 F15' 62(2) . .
F14' C40 F15' 111.4(19) . .
F13' C40 F15' 111.2(18) . .
F14 C40 F15' 139(3) . .
F13 C40 F15 106.5(15) . .
F14' C40 F15 64(2) . .
F13' C40 F15 145(3) . .
F14 C40 F15 107.1(16) . .
F15' C40 F15 50(2) . .
F13 C40 C39 113.1(16) . .
F14' C40 C39 110(2) . .
F13' C40 C39 106(2) . .
F14 C40 C39 114.5(15) . .
F15' C40 C39 105(3) . .
F15 C40 C39 107.5(17) . .
C41 O17 Ag7 121.8(9) . .
C41 O17 Ag10 132.7(9) . .
Ag7 O17 Ag10 104.3(4) . .
C41 O18 Ag9' 135.3(13) . .
C41 O18 Ag9 123.8(11) . .
O17 C41 O18 128.1(15) . .
O17 C41 C42 117.9(13) . .
O18 C41 C42 114.0(14) . .
F16' C42 F18' 104(3) . .
F16' C42 F17' 104(3) . .
F18' C42 F17' 103(3) . .
F16' C42 F17 114(4) . .
F18' C42 F17 77(4) . .
F16' C42 F18 76(3) . .
F17' C42 F18 132(4) . .
F17 C42 F18 107.9(15) . .
F18' C42 F16 132(3) . .
F17' C42 F16 87(4) . .
F17 C42 F16 107.3(14) . .
F18 C42 F16 105.7(13) . .
F16' C42 C41 127(4) . .
F18' C42 C41 108(4) . .
F17' C42 C41 107(4) . .
F17 C42 C41 113.4(17) . .
F18 C42 C41 109.5(16) . .
F16 C42 C41 112.7(16) . .
C43 O19 Ag9 122(2) . .
C43 O19 Ag9' 101(2) . .
C43 O20 Ag6' 128.6(17) . 2_666
C43 O20 Ag9' 87.9(17) . .
Ag6' O20 Ag9' 59.9(6) 2_666 .
O19 C43 O20 120(3) . .
O20 C43 C44 111(2) . .
F21' C44 F20' 107(3) . .
F21' C44 F19' 106(3) . .
F20' C44 F19' 104(3) . .
F21' C44 F20 136(4) . .
F21' C44 F19 58(3) . .
F20 C44 F19 106.3(18) . .
F21' C44 F21 52(2) . .
F20' C44 F21 65(2) . .
F20 C44 F21 104.5(17) . .
F19 C44 F21 104.0(17) . .
F20 C44 C43 113(2) . .
F19 C44 C43 113(2) . .
C45 O21 Ag11 122.8(8) . .
C45 O22 Ag13 120.5(8) . .
O21 C45 O22 130.5(12) . .
O21 C45 C46 113.7(12) . .
O22 C45 C46 115.8(12) . .
F24 C46 F22 101.3(13) . .
F24 C46 F23' 118(2) . .
F22 C46 F23' 60.7(10) . .
F22 C46 F24' 124.6(16) . .
F23' C46 F24' 106.6(10) . .
F24 C46 F23 99.8(14) . .
F22 C46 F23 99.5(13) . .
F24' C46 F23 73.6(14) . .
F24 C46 F22' 71.7(12) . .
F22 C46 F22' 45.1(10) . .
F23' C46 F22' 104.7(9) . .
F24' C46 F22' 104.5(9) . .
F23 C46 F22' 137.0(16) . .
F24 C46 C45 123.7(18) . .
F22 C46 C45 119.8(16) . .
F23' C46 C45 115.0(12) . .
F24' C46 C45 114.2(12) . .
F23 C46 C45 108.5(15) . .
F22' C46 C45 110.9(12) . .
C47 O23 Ag12 120.4(10) . .
C47 O23 Ag13 142.0(10) . .
Ag12 O23 Ag13 86.1(3) . .
C47 O24 Ag16 119.3(10) . .
O24 C47 O23 130.2(15) . .
O24 C47 C48 114.7(14) . .
O23 C47 C48 115.1(13) . .
F26' C48 F25' 103(3) . .
F26' C48 F27' 102(3) . .
F25' C48 F27' 102(3) . .
F26' C48 F27 62(2) . .
F25' C48 F27 131(4) . .
F27' C48 F27 47(2) . .
F26' C48 F25 121(3) . .
F27' C48 F25 68(3) . .
F27 C48 F25 108.8(14) . .
F26' C48 F26 46(2) . .
F25' C48 F26 73(2) . .
F27' C48 F26 143(3) . .
F27 C48 F26 108.1(14) . .
F25 C48 F26 107.7(14) . .
F26' C48 C47 125(3) . .
F25' C48 C47 117(3) . .
F27' C48 C47 105(3) . .
F27 C48 C47 108.9(15) . .
F25 C48 C47 113.4(15) . .
F26 C48 C47 109.8(16) . .
C49 O25 Ag15 113.2(9) . .
O25 C49 O26 127.9(12) . .
O25 C49 C50 117.1(12) . .
O26 C49 C50 115.0(12) . .
F29' C50 F28' 108(2) . .
F29' C50 F30' 107(2) . .
F28' C50 F30' 107(2) . .
F29' C50 F28 125(3) . .
F28' C50 F28 50(2) . .
F30' C50 F28 56(2) . .
F29' C50 F29 50(2) . .
F28' C50 F29 64(2) . .
F30' C50 F29 142(3) . .
F28 C50 F29 107.2(13) . .
F29' C50 F30 55(2) . .
F28' C50 F30 142(3) . .
F30' C50 F30 58(2) . .
F28 C50 F30 107.6(13) . .
F29 C50 F30 105.0(13) . .
F29' C50 C49 122(3) . .
F28' C50 C49 107(2) . .
F30' C50 C49 106(2) . .
F28 C50 C49 113.0(13) . .
F29 C50 C49 112.5(14) . .
F30 C50 C49 111.0(12) . .
C51 O27 Ag15 121.7(9) . .
C51 O27 Ag17 110.4(8) . 2_577
Ag15 O27 Ag17 99.9(4) . 2_577
C51 O28 Ag18 122.8(9) . 2_577
O28 C51 O27 131.1(14) . .
O28 C51 C52 112.6(13) . .
O27 C51 C52 116.2(13) . .
F33 C52 F31 107.5(15) . .
F33 C52 F32 104.6(16) . .
F31 C52 F32 106.4(17) . .
F33 C52 C51 113.3(14) . .
F31 C52 C51 113.6(14) . .
F32 C52 C51 110.8(14) . .
C53 O29 Ag17 119.0(9) . .
C53 O30 Ag19 126.1(9) . 2_677
O29 C53 O30 130.4(14) . .
O29 C53 C54 117.4(13) . .
O30 C53 C54 112.2(12) . .
F36 C54 F35 116(2) . .
F36 C54 F34 96.9(19) . .
F35 C54 F34 97(2) . .
F36 C54 C53 118.8(19) . .
F35 C54 C53 116.0(16) . .
F34 C54 C53 106(2) . .
C55 O31 Ag18 121.6(10) . .
C55 O32 Ag19 121.7(10) . .
O32 C55 O31 127.4(15) . .
O32 C55 C56 120.3(15) . .
O31 C55 C56 112.3(14) . .
F39 C56 F38 108.0(17) . .
F39 C56 F37 104.4(16) . .
F38 C56 F37 105.9(16) . .
F39 C56 C55 111.8(16) . .
F38 C56 C55 115.1(15) . .
F37 C56 C55 111.0(15) . .
C57 N1 Ag4 167.4(17) . .
N1 C57 C58 176(2) . .
C57 C58 H58A 109.5 . .
C57 C58 H58B 109.5 . .
H58A C58 H58B 109.5 . .
C57 C58 H58C 109.5 . .
H58A C58 H58C 109.5 . .
H58B C58 H58C 109.5 . .
C59 N2 Ag5 174.3(14) . .
N2 C59 C60 177.5(18) . .
C59 C60 H60A 109.5 . .
C59 C60 H60B 109.5 . .
H60A C60 H60B 109.5 . .
C59 C60 H60C 109.5 . .
H60A C60 H60C 109.5 . .
H60B C60 H60C 109.5 . .
C63 N3 Ag10 168(2) . .
N3 C63 C64 178(3) . .
C63 C64 H64A 109.5 . .
C63 C64 H64B 109.5 . .
H64A C64 H64B 109.5 . .
C63 C64 H64C 109.5 . .
H64A C64 H64C 109.5 . .
H64B C64 H64C 109.5 . .
C61 N4 Ag10 174.8(18) . .
N4 C61 C62 178(2) . .
C61 C62 H62A 109.5 . .
C61 C62 H62B 109.5 . .
H62A C62 H62B 109.5 . .
C61 C62 H62C 109.5 . .
H62A C62 H62C 109.5 . .
H62B C62 H62C 109.5 . .
C65 N5 Ag8 162.9(18) . .
N5 C65 C66 177(3) . .
C65 C66 H66A 109.5 . .
C65 C66 H66B 109.5 . .
H66A C66 H66B 109.5 . .
C65 C66 H66C 109.5 . .
H66A C66 H66C 109.5 . .
H66B C66 H66C 109.5 . .
Ag14 O1W H1WB 109.3 . .
Ag14 O1W H1WA 109.1 . .
H1WB O1W H1WA 109.5 . .

loop_
_geom_bond_atom_site_label_1
_geom_bond_atom_site_label_2
_geom_bond_distance
_geom_bond_site_symmetry_2
Ag1 C9 2.207(14) .
Ag1 O7 2.330(10) .
Ag1 C12 2.425(12) 2_566
Ag1 C11 2.621(12) 2_566
Ag1 Ag3 2.8347(15) .
Ag1 Ag5 2.9870(16) 2_566
Ag1 Ag2 3.0281(16) .
Ag1 Ag4 3.1925(17) .
Ag2 C9 2.272(13) .
Ag2 C12 2.293(12) .
Ag2 O9 2.398(10) .
Ag2 Ag5 2.8622(18) .
Ag2 Ag3 3.2694(17) .
Ag3 C9 2.217(12) .
Ag3 O11 2.238(11) .
Ag3 O8 2.414(9) .
Ag3 O10 2.451(10) .
Ag3 Ag4 3.2496(18) .
Ag4 N1 2.168(17) .
Ag4 C9 2.346(13) .
Ag4 O16 2.471(12) 2_566
Ag4 C8 2.537(13) .
Ag5 C12 2.089(12) .
Ag5 N2 2.097(12) .
Ag5 Ag1 2.9870(16) 2_566
Ag5 Ag6 3.073(4) .
Ag6 Ag6' 0.942(4) .
Ag6 O13 2.298(11) .
Ag6 C15 2.359(13) .
Ag6 O15 2.419(11) .
Ag6 C12 2.611(13) .
Ag6 Ag7 2.896(3) .
Ag6 Ag9' 3.28(2) 2_666
Ag6 Ag8 3.377(4) .
Ag6' O15 2.276(11) .
Ag6' C15 2.280(14) .
Ag6' O20 2.426(18) 2_666
Ag6' Ag9' 2.50(2) 2_666
Ag6' O13 2.513(10) .
Ag6' Ag7 2.737(3) .
Ag6' Ag9 3.159(4) 2_666
Ag7 C15 2.139(13) .
Ag7 O17 2.251(9) .
Ag7 O14 2.287(9) .
Ag7 Ag8 2.997(2) .
Ag7 Ag9 2.999(2) .
Ag7 Ag9 3.0902(18) 2_666
Ag7 Ag9' 3.20(3) 2_666
Ag8 N5 2.19(2) .
Ag8 C15 2.270(13) .
Ag8 O9 2.395(11) .
Ag9 Ag9' 0.89(2) .
Ag9 O18 2.284(10) .
Ag9 O19 2.283(14) .
Ag9 C15 2.467(13) 2_666
Ag9 C14 2.633(13) 2_666
Ag9 Ag7 3.0903(18) 2_666
Ag9 Ag9 3.094(3) 2_666
Ag9 Ag6' 3.159(4) 2_666
Ag9' O18 2.10(3) .
Ag9' C15 2.35(3) 2_666
Ag9' O19 2.46(2) .
Ag9' C14 2.50(3) 2_666
Ag9' Ag6' 2.50(2) 2_666
Ag9' O20 2.58(3) .
Ag9' Ag7 3.20(3) 2_666
Ag9' Ag6 3.28(2) 2_666
Ag10 N4 2.15(2) .
Ag10 N3 2.18(2) .
Ag10 O14 2.548(10) .
Ag10 O17 2.584(10) .
C1 O1 1.360(15) .
C1 C6 1.392(18) .
C1 C2 1.422(17) .
O1 C7 1.426(15) .
C2 O2 1.359(14) .
C2 C3 1.361(18) .
O2 C10 1.431(16) .
C3 O3 1.394(16) .
C3 C4 1.40(2) .
O3 C13 1.415(16) .
C4 C5 1.38(2) .
C4 H4A 0.9300 .
C5 C6 1.393(19) .
C5 H5A 0.9300 .
C6 H6A 0.9300 .
C7 C8 1.474(18) .
C7 H7A 0.9700 .
C7 H7B 0.9700 .
C8 C9 1.223(17) .
C10 C11 1.464(16) .
C10 H10A 0.9700 .
C10 H10B 0.9700 .
C11 C12 1.203(16) .
C11 Ag1 2.621(12) 2_566
C12 Ag1 2.425(12) 2_566
C13 C14 1.478(18) .
C13 H13A 0.9700 .
C13 H13B 0.9700 .
C14 C15 1.198(17) .
C14 Ag9' 2.50(3) 2_666
C14 Ag9 2.633(13) 2_666
C15 Ag9' 2.35(3) 2_666
C15 Ag9 2.467(13) 2_666
Ag11 C24 2.227(13) .
Ag11 O21 2.239(8) .
Ag11 C27 2.501(12) 2_577
Ag11 C26 2.591(12) 2_577
Ag11 Ag13 2.8197(15) .
Ag11 Ag15 2.8479(15) .
Ag11 Ag14 2.9783(15) .
Ag11 Ag12 3.0532(15) .
Ag12 C27 2.258(12) .
Ag12 C24 2.375(13) .
Ag12 O23 2.435(11) .
Ag12 Ag15 2.7860(17) 2_577
Ag12 Ag16 3.0556(16) .
Ag13 C24 2.288(13) .
Ag13 O16 2.364(11) .
Ag13 O22 2.381(8) .
Ag13 O23 2.596(10) .
Ag13 Ag14 3.3438(16) .
Ag14 O1W 2.276(9) .
Ag14 C24 2.308(12) .
Ag15 C27 2.175(12) 2_577
Ag15 O25 2.179(10) .
Ag15 O27 2.491(10) .
Ag15 Ag12 2.7859(17) 2_577
Ag15 Ag16 3.067(2) 2_577
Ag16 O24 2.260(11) .
Ag16 C27 2.299(12) .
Ag16 C30 2.428(11) .
Ag16 Ag18 3.0148(16) .
Ag16 Ag15 3.067(2) 2_577
Ag16 Ag17 3.1208(18) .
Ag17 C30 2.260(12) .
Ag17 O12 2.274(10) 1_566
Ag17 O29 2.390(9) .
Ag17 O27 2.493(9) 2_577
Ag17 Ag18 2.8233(15) .
Ag17 Ag19 3.1217(17) 2_677
Ag18 C30 2.184(10) .
Ag18 O31 2.239(9) .
Ag18 O28 2.312(10) 2_577
Ag18 Ag19 2.9589(15) .
Ag18 Ag19 3.2133(16) 2_677
Ag19 O32 2.253(9) .
Ag19 O30 2.277(10) 2_677
Ag19 C30 2.495(12) 2_677
Ag19 C30 2.625(12) .
Ag19 Ag19 3.035(2) 2_677
Ag19 Ag17 3.1217(17) 2_677
Ag19 Ag18 3.2133(16) 2_677
C16 O4 1.367(15) .
C16 C17 1.384(17) .
C16 C21 1.390(18) .
O4 C22 1.394(16) .
C17 O5 1.367(14) .
C17 C18 1.385(17) .
O5 C25 1.431(15) .
C18 O6 1.363(14) .
C18 C19 1.380(17) .
O6 C28 1.426(14) .
C19 C20 1.359(19) .
C19 H19A 0.9300 .
C20 C21 1.377(19) .
C20 H20A 0.9300 .
C21 H21A 0.9300 .
C22 C23 1.451(17) .
C22 H22A 0.9700 .
C22 H22B 0.9700 .
C23 C24 1.219(17) .
C25 C26 1.463(16) .
C25 H25A 0.9700 .
C25 H25B 0.9700 .
C26 C27 1.205(16) .
C26 Ag11 2.591(12) 2_577
C27 Ag15 2.175(12) 2_577
C27 Ag11 2.501(12) 2_577
C28 C29 1.498(16) .
C28 H28A 0.9700 .
C28 H28B 0.9700 .
C29 C30 1.198(9) .
C30 Ag19 2.495(11) 2_677
O7 C31 1.211(16) .
O8 C31 1.223(16) .
C31 C32 1.48(2) .
C32 F2' 1.24(4) .
C32 F3' 1.24(4) .
C32 F1' 1.28(4) .
C32 F1 1.323(17) .
C32 F2 1.328(17) .
C32 F3 1.358(17) .
O9 C33 1.243(16) .
O10 C33 1.191(16) .
C33 C34 1.52(2) .
C34 F4 1.31(2) .
C34 F6' 1.31(2) .
C34 F4' 1.31(2) .
C34 F5' 1.32(2) .
C34 F5 1.32(2) .
C34 F6 1.33(2) .
O11 C35 1.199(19) .
O12 C35 1.20(2) .
O12 Ag17 2.274(10) 1_544
C35 C36 1.55(3) .
C36 F9 1.31(2) .
C36 F8 1.31(2) .
C36 F7 1.32(2) .
C36 F8' 1.32(4) .
C36 F7' 1.33(4) .
C36 F9' 1.34(4) .
O13 C37 1.208(16) .
O14 C37 1.273(17) .
C37 C38 1.51(2) .
C38 F10 1.25(2) .
C38 F11 1.265(18) .
C38 F12 1.37(2) .
O15 C39 1.225(17) .
O16 C39 1.210(16) .
O16 Ag4 2.470(12) 2_566
C39 C40 1.53(2) .
C40 F13 1.304(18) .
C40 F14' 1.31(4) .
C40 F13' 1.31(4) .
C40 F14 1.317(18) .
C40 F15' 1.33(4) .
C40 F15 1.330(19) .
O17 C41 1.238(17) .
O18 C41 1.232(18) .
C41 C42 1.53(2) .
C42 F16' 1.19(5) .
C42 F18' 1.20(5) .
C42 F17' 1.20(6) .
C42 F17 1.37(2) .
C42 F18 1.38(2) .
C42 F16 1.38(2) .
O19 C43 1.07(3) .
O20 C43 1.31(3) .
O20 Ag6' 2.426(18) 2_666
C43 C44 1.50(4) .
C44 F21' 1.24(3) .
C44 F19' 1.27(3) .
C44 F20' 1.27(3) .
C44 F20 1.30(2) .
C44 F19 1.31(2) .
C44 F21 1.33(2) .
O21 C45 1.229(16) .
O22 C45 1.241(16) .
C45 C46 1.494(18) .
C46 F24 1.32(2) .
C46 F22 1.32(2) .
C46 F23' 1.323(13) .
C46 F24' 1.329(13) .
C46 F23 1.34(2) .
C46 F22' 1.346(13) .
O23 C47 1.224(17) .
O24 C47 1.198(17) .
C47 C48 1.54(2) .
C48 F26' 1.22(4) .
C48 F25' 1.23(4) .
C48 F27' 1.23(4) .
C48 F27 1.34(2) .
C48 F25 1.35(2) .
C48 F26 1.36(2) .
O25 C49 1.216(16) .
O26 C49 1.238(16) .
C49 C50 1.53(2) .
C50 F29' 1.25(5) .
C50 F28' 1.25(5) .
C50 F30' 1.26(4) .
C50 F28 1.299(16) .
C50 F29 1.312(16) .
C50 F30 1.316(16) .
O27 C51 1.245(16) .
O27 Ag17 2.493(9) 2_577
O28 C51 1.224(16) .
O28 Ag18 2.312(10) 2_577
C51 C52 1.56(2) .
C52 F33 1.283(18) .
C52 F31 1.285(19) .
C52 F32 1.29(2) .
O29 C53 1.210(15) .
O30 C53 1.228(16) .
O30 Ag19 2.277(10) 2_677
C53 C54 1.51(2) .
C54 F36 1.20(2) .
C54 F35 1.27(2) .
C54 F34 1.40(3) .
O31 C55 1.271(17) .
O32 C55 1.211(17) .
C55 C56 1.52(2) .
C56 F39 1.27(2) .
C56 F38 1.305(19) .
C56 F37 1.32(2) .
N1 C57 1.13(2) .
C57 C58 1.44(3) .
C58 H58A 0.9600 .
C58 H58B 0.9600 .
C58 H58C 0.9600 .
N2 C59 1.098(17) .
C59 C60 1.49(2) .
C60 H60A 0.9600 .
C60 H60B 0.9600 .
C60 H60C 0.9600 .
N3 C63 1.09(3) .
C63 C64 1.44(3) .
C64 H64A 0.9600 .
C64 H64B 0.9600 .
C64 H64C 0.9600 .
N4 C61 1.18(3) .
C61 C62 1.42(3) .
C62 H62A 0.9600 .
C62 H62B 0.9600 .
C62 H62C 0.9600 .
N5 C65 1.13(3) .
C65 C66 1.44(3) .
C66 H66A 0.9600 .
C66 H66B 0.9600 .
C66 H66C 0.9600 .
O1W H1WB 0.8499 .
O1W H1WA 0.8500 .

loop_
_geom_torsion_atom_site_label_1
_geom_torsion_atom_site_label_2
_geom_torsion_atom_site_label_3
_geom_torsion_atom_site_label_4
_geom_torsion
_geom_torsion_site_symmetry_1
_geom_torsion_site_symmetry_4
O7 Ag1 Ag2 C9 -121.0(5) . .
C12 Ag1 Ag2 C9 123.5(5) 2_566 .
C11 Ag1 Ag2 C9 144.9(5) 2_566 .
Ag3 Ag1 Ag2 C9 -56.1(4) . .
Ag5 Ag1 Ag2 C9 90.3(4) 2_566 .
Ag4 Ag1 Ag2 C9 3.9(4) . .
C9 Ag1 Ag2 C12 -138.3(5) . .
O7 Ag1 Ag2 C12 100.7(4) . .
C12 Ag1 Ag2 C12 -14.7(6) 2_566 .
C11 Ag1 Ag2 C12 6.6(5) 2_566 .
Ag3 Ag1 Ag2 C12 165.6(3) . .
Ag5 Ag1 Ag2 C12 -48.0(3) 2_566 .
Ag4 Ag1 Ag2 C12 -134.3(3) . .
C9 Ag1 Ag2 O9 118.7(5) . .
O7 Ag1 Ag2 O9 -2.3(4) . .
C12 Ag1 Ag2 O9 -117.8(4) 2_566 .
C11 Ag1 Ag2 O9 -96.5(4) 2_566 .
Ag3 Ag1 Ag2 O9 62.6(3) . .
Ag5 Ag1 Ag2 O9 -151.0(3) 2_566 .
Ag4 Ag1 Ag2 O9 122.6(3) . .
C9 Ag1 Ag2 Ag5 -170.2(4) . .
O7 Ag1 Ag2 Ag5 68.8(3) . .
C12 Ag1 Ag2 Ag5 -46.7(3) 2_566 .
C11 Ag1 Ag2 Ag5 -25.4(3) 2_566 .
Ag3 Ag1 Ag2 Ag5 133.67(5) . .
Ag5 Ag1 Ag2 Ag5 -79.97(5) 2_566 .
Ag4 Ag1 Ag2 Ag5 -166.31(5) . .
C9 Ag1 Ag2 Ag3 56.1(4) . .
O7 Ag1 Ag2 Ag3 -64.9(3) . .
C12 Ag1 Ag2 Ag3 179.6(3) 2_566 .
C11 Ag1 Ag2 Ag3 -159.0(3) 2_566 .
Ag5 Ag1 Ag2 Ag3 146.37(5) 2_566 .
Ag4 Ag1 Ag2 Ag3 60.03(4) . .
O7 Ag1 Ag3 C9 176.7(6) . .
C12 Ag1 Ag3 C9 51.9(16) 2_566 .
C11 Ag1 Ag3 C9 170.2(9) 2_566 .
Ag5 Ag1 Ag3 C9 11.8(5) 2_566 .
Ag2 Ag1 Ag3 C9 53.8(5) . .
Ag4 Ag1 Ag3 C9 -54.0(5) . .
C9 Ag1 Ag3 O8 163.3(5) . .
O7 Ag1 Ag3 O8 -19.9(4) . .
C12 Ag1 Ag3 O8 -144.7(15) 2_566 .
C11 Ag1 Ag3 O8 -26.5(8) 2_566 .
Ag5 Ag1 Ag3 O8 175.1(2) 2_566 .
Ag2 Ag1 Ag3 O8 -142.9(2) . .
Ag4 Ag1 Ag3 O8 109.3(2) . .
C9 Ag1 Ag3 O10 -119.3(5) . .
O7 Ag1 Ag3 O10 57.5(4) . .
C12 Ag1 Ag3 O10 -67.3(15) 2_566 .
C11 Ag1 Ag3 O10 51.0(8) 2_566 .
Ag5 Ag1 Ag3 O10 -107.4(3) 2_566 .
Ag2 Ag1 Ag3 O10 -65.4(3) . .
Ag4 Ag1 Ag3 O10 -173.3(3) . .
C9 Ag1 Ag3 Ag4 54.0(5) . .
O7 Ag1 Ag3 Ag4 -129.2(3) . .
C12 Ag1 Ag3 Ag4 106.0(15) 2_566 .
C11 Ag1 Ag3 Ag4 -135.8(8) 2_566 .
Ag5 Ag1 Ag3 Ag4 65.83(7) 2_566 .
Ag2 Ag1 Ag3 Ag4 107.85(4) . .
C9 Ag1 Ag3 Ag2 -53.8(4) . .
O7 Ag1 Ag3 Ag2 122.9(3) . .
C12 Ag1 Ag3 Ag2 -1.9(15) 2_566 .
C11 Ag1 Ag3 Ag2 116.4(8) 2_566 .
Ag5 Ag1 Ag3 Ag2 -42.01(6) 2_566 .
Ag4 Ag1 Ag3 Ag2 -107.85(4) . .
C12 Ag2 Ag3 C9 -122.5(13) . .
O9 Ag2 Ag3 C9 176.1(6) . .
Ag5 Ag2 Ag3 C9 -118.2(5) . .
Ag1 Ag2 Ag3 C9 -62.7(5) . .
C9 Ag2 Ag3 O11 -117.3(6) . .
C12 Ag2 Ag3 O11 120.2(13) . .
O9 Ag2 Ag3 O11 58.8(5) . .
Ag5 Ag2 Ag3 O11 124.4(4) . .
Ag1 Ag2 Ag3 O11 179.9(4) . .
C9 Ag2 Ag3 O8 111.7(6) . .
C12 Ag2 Ag3 O8 -10.8(13) . .
O9 Ag2 Ag3 O8 -72.2(4) . .
Ag5 Ag2 Ag3 O8 -6.6(3) . .
Ag1 Ag2 Ag3 O8 49.0(3) . .
C9 Ag2 Ag3 O10 172.8(6) . .
C12 Ag2 Ag3 O10 50.3(13) . .
O9 Ag2 Ag3 O10 -11.1(4) . .
Ag5 Ag2 Ag3 O10 54.6(3) . .
Ag1 Ag2 Ag3 O10 110.1(3) . .
C9 Ag2 Ag3 Ag1 62.7(5) . .
C12 Ag2 Ag3 Ag1 -59.8(12) . .
O9 Ag2 Ag3 Ag1 -121.1(3) . .
Ag5 Ag2 Ag3 Ag1 -55.52(7) . .
C9 Ag2 Ag3 Ag4 4.8(5) . .
C12 Ag2 Ag3 Ag4 -117.7(12) . .
O9 Ag2 Ag3 Ag4 -179.0(3) . .
Ag5 Ag2 Ag3 Ag4 -113.42(7) . .
Ag1 Ag2 Ag3 Ag4 -57.90(4) . .
C9 Ag1 Ag4 N1 122.9(12) . .
O7 Ag1 Ag4 N1 -119.2(12) . .
C12 Ag1 Ag4 N1 13.1(12) 2_566 .
C11 Ag1 Ag4 N1 -16.9(12) 2_566 .
Ag3 Ag1 Ag4 N1 -178.9(12) . .
Ag5 Ag1 Ag4 N1 47.0(12) 2_566 .
Ag2 Ag1 Ag4 N1 118.8(12) . .
O7 Ag1 Ag4 C9 118.0(5) . .
C12 Ag1 Ag4 C9 -109.8(5) 2_566 .
C11 Ag1 Ag4 C9 -139.8(5) 2_566 .
Ag3 Ag1 Ag4 C9 58.2(4) . .
Ag5 Ag1 Ag4 C9 -75.8(4) 2_566 .
Ag2 Ag1 Ag4 C9 -4.0(4) . .
C9 Ag1 Ag4 O16 -145.1(5) . 2_566
O7 Ag1 Ag4 O16 -27.2(4) . 2_566
C12 Ag1 Ag4 O16 105.1(4) 2_566 2_566
C11 Ag1 Ag4 O16 75.1(4) 2_566 2_566
Ag3 Ag1 Ag4 O16 -86.9(3) . 2_566
Ag5 Ag1 Ag4 O16 139.0(3) 2_566 2_566
Ag2 Ag1 Ag4 O16 -149.2(3) . 2_566
C9 Ag1 Ag4 C8 13.3(5) . .
O7 Ag1 Ag4 C8 131.3(4) . .
C12 Ag1 Ag4 C8 -96.4(4) 2_566 .
C11 Ag1 Ag4 C8 -126.4(4) 2_566 .
Ag3 Ag1 Ag4 C8 71.5(3) . .
Ag5 Ag1 Ag4 C8 -62.5(3) 2_566 .
Ag2 Ag1 Ag4 C8 9.3(3) . .
C9 Ag1 Ag4 Ag3 -58.2(4) . .
O7 Ag1 Ag4 Ag3 59.8(3) . .
C12 Ag1 Ag4 Ag3 -168.0(3) 2_566 .
C11 Ag1 Ag4 Ag3 162.0(3) 2_566 .
Ag5 Ag1 Ag4 Ag3 -134.04(5) 2_566 .
Ag2 Ag1 Ag4 Ag3 -62.23(5) . .
C9 Ag3 Ag4 N1 -121.5(10) . .
O11 Ag3 Ag4 N1 5.8(10) . .
O8 Ag3 Ag4 N1 105.1(9) . .
O10 Ag3 Ag4 N1 -161.3(12) . .
Ag1 Ag3 Ag4 N1 179.2(9) . .
Ag2 Ag3 Ag4 N1 -126.2(9) . .
O11 Ag3 Ag4 C9 127.3(7) . .
O8 Ag3 Ag4 C9 -133.3(5) . .
O10 Ag3 Ag4 C9 -39.8(10) . .
Ag1 Ag3 Ag4 C9 -59.3(5) . .
Ag2 Ag3 Ag4 C9 -4.7(5) . .
C9 Ag3 Ag4 O16 139.2(6) . 2_566
O11 Ag3 Ag4 O16 -93.5(5) . 2_566
O8 Ag3 Ag4 O16 5.9(4) . 2_566
O10 Ag3 Ag4 O16 99.4(9) . 2_566
Ag1 Ag3 Ag4 O16 79.9(3) . 2_566
Ag2 Ag3 Ag4 O16 134.5(3) . 2_566
C9 Ag3 Ag4 C8 -25.2(6) . .
O11 Ag3 Ag4 C8 102.1(6) . .
O8 Ag3 Ag4 C8 -158.6(4) . .
O10 Ag3 Ag4 C8 -65.0(9) . .
Ag1 Ag3 Ag4 C8 -84.5(3) . .
Ag2 Ag3 Ag4 C8 -29.9(3) . .
C9 Ag3 Ag4 Ag1 59.3(5) . .
O11 Ag3 Ag4 Ag1 -173.4(5) . .
O8 Ag3 Ag4 Ag1 -74.0(2) . .
O10 Ag3 Ag4 Ag1 19.5(8) . .
Ag2 Ag3 Ag4 Ag1 54.65(4) . .
C9 Ag2 Ag5 C12 130.6(6) . .
O9 Ag2 Ag5 C12 -109.4(5) . .
Ag1 Ag2 Ag5 C12 139.8(4) . .
Ag3 Ag2 Ag5 C12 -178.5(4) . .
C9 Ag2 Ag5 N2 -46.2(6) . .
C12 Ag2 Ag5 N2 -176.8(6) . .
O9 Ag2 Ag5 N2 73.8(5) . .
Ag1 Ag2 Ag5 N2 -37.0(4) . .
Ag3 Ag2 Ag5 N2 4.7(4) . .
C9 Ag2 Ag5 Ag1 99.8(4) . 2_566
C12 Ag2 Ag5 Ag1 -30.8(4) . 2_566
O9 Ag2 Ag5 Ag1 -140.2(3) . 2_566
Ag1 Ag2 Ag5 Ag1 109.03(5) . 2_566
Ag3 Ag2 Ag5 Ag1 150.70(5) . 2_566
C9 Ag2 Ag5 Ag6 174.7(4) . .
C12 Ag2 Ag5 Ag6 44.0(4) . .
O9 Ag2 Ag5 Ag6 -65.4(3) . .
Ag1 Ag2 Ag5 Ag6 -176.14(7) . .
Ag3 Ag2 Ag5 Ag6 -134.47(8) . .
C12 Ag5 Ag6 Ag6' -132.4(8) . .
N2 Ag5 Ag6 Ag6' 59.0(9) . .
Ag2 Ag5 Ag6 Ag6' -173.5(7) . .
Ag1 Ag5 Ag6 Ag6' -76.2(7) 2_566 .
C12 Ag5 Ag6 O13 -164.4(5) . .
N2 Ag5 Ag6 O13 27.1(6) . .
Ag2 Ag5 Ag6 O13 154.6(3) . .
Ag1 Ag5 Ag6 O13 -108.1(3) 2_566 .
C12 Ag5 Ag6 C15 80.9(6) . .
N2 Ag5 Ag6 C15 -87.6(7) . .
Ag2 Ag5 Ag6 C15 39.9(5) . .
Ag1 Ag5 Ag6 C15 137.2(5) 2_566 .
C12 Ag5 Ag6 O15 -73.7(5) . .
N2 Ag5 Ag6 O15 117.7(6) . .
Ag2 Ag5 Ag6 O15 -114.7(3) . .
Ag1 Ag5 Ag6 O15 -17.5(3) 2_566 .
N2 Ag5 Ag6 C12 -168.5(6) . .
Ag2 Ag5 Ag6 C12 -41.0(4) . .
Ag1 Ag5 Ag6 C12 56.3(4) 2_566 .
C12 Ag5 Ag6 Ag7 133.7(4) . .
N2 Ag5 Ag6 Ag7 -34.8(5) . .
Ag2 Ag5 Ag6 Ag7 92.69(13) . .
Ag1 Ag5 Ag6 Ag7 -170.03(15) 2_566 .
C12 Ag5 Ag6 Ag8 79.7(4) . .
N2 Ag5 Ag6 Ag8 -88.8(5) . .
Ag2 Ag5 Ag6 Ag8 38.74(8) . .
Ag1 Ag5 Ag6 Ag8 136.01(9) 2_566 .
O13 Ag6 Ag6' O15 92.3(4) . .
C15 Ag6 Ag6' O15 -138.9(5) . .
C12 Ag6 Ag6' O15 -23.7(10) . .
Ag7 Ag6 Ag6' O15 172.1(4) . .
Ag5 Ag6 Ag6' O15 65.1(7) . .
Ag9' Ag6 Ag6' O15 -121.2(11) 2_666 .
Ag8 Ag6 Ag6' O15 -150.6(4) . .
O13 Ag6 Ag6' C15 -128.8(4) . .
O15 Ag6 Ag6' C15 138.9(5) . .
C12 Ag6 Ag6' C15 115.2(10) . .
Ag7 Ag6 Ag6' C15 -49.0(3) . .
Ag5 Ag6 Ag6' C15 -156.0(7) . .
Ag9' Ag6 Ag6' C15 17.7(10) 2_666 .
Ag8 Ag6 Ag6' C15 -11.7(4) . .
O13 Ag6 Ag6' O20 5.2(14) . 2_666
C15 Ag6 Ag6' O20 134.0(14) . 2_666
O15 Ag6 Ag6' O20 -87.1(14) . 2_666
C12 Ag6 Ag6' O20 -110.8(15) . 2_666
Ag7 Ag6 Ag6' O20 85.0(13) . 2_666
Ag5 Ag6 Ag6' O20 -22.0(18) . 2_666
Ag9' Ag6 Ag6' O20 151.7(19) 2_666 2_666
Ag8 Ag6 Ag6' O20 122.3(13) . 2_666
O13 Ag6 Ag6' Ag9' -146.5(10) . 2_666
C15 Ag6 Ag6' Ag9' -17.7(10) . 2_666
O15 Ag6 Ag6' Ag9' 121.2(11) . 2_666
C12 Ag6 Ag6' Ag9' 97.5(13) . 2_666
Ag7 Ag6 Ag6' Ag9' -66.7(10) . 2_666
Ag5 Ag6 Ag6' Ag9' -173.7(9) . 2_666
Ag8 Ag6 Ag6' Ag9' -29.4(11) . 2_666
C15 Ag6 Ag6' O13 128.8(4) . .
O15 Ag6 Ag6' O13 -92.3(4) . .
C12 Ag6 Ag6' O13 -116.0(10) . .
Ag7 Ag6 Ag6' O13 79.8(3) . .
Ag5 Ag6 Ag6' O13 -27.2(6) . .
Ag9' Ag6 Ag6' O13 146.5(10) 2_666 .
Ag8 Ag6 Ag6' O13 117.1(4) . .
O13 Ag6 Ag6' Ag7 -79.8(3) . .
C15 Ag6 Ag6' Ag7 49.0(3) . .
O15 Ag6 Ag6' Ag7 -172.1(4) . .
C12 Ag6 Ag6' Ag7 164.2(9) . .
Ag5 Ag6 Ag6' Ag7 -107.0(6) . .
Ag9' Ag6 Ag6' Ag7 66.7(10) 2_666 .
Ag8 Ag6 Ag6' Ag7 37.3(3) . .
O13 Ag6 Ag6' Ag9 -130.4(4) . 2_666
C15 Ag6 Ag6' Ag9 -1.7(5) . 2_666
O15 Ag6 Ag6' Ag9 137.3(5) . 2_666
C12 Ag6 Ag6' Ag9 113.6(9) . 2_666
Ag7 Ag6 Ag6' Ag9 -50.6(4) . 2_666
Ag5 Ag6 Ag6' Ag9 -157.7(3) . 2_666
Ag9' Ag6 Ag6' Ag9 16.0(9) 2_666 2_666
Ag8 Ag6 Ag6' Ag9 -13.4(6) . 2_666
Ag6 Ag6' Ag7 C15 -80.7(5) . .
O20 Ag6' Ag7 C15 123.6(6) 2_666 .
Ag9' Ag6' Ag7 C15 61.1(6) 2_666 .
O13 Ag6' Ag7 C15 -146.4(5) . .
Ag9 Ag6' Ag7 C15 60.4(4) 2_666 .
Ag6 Ag6' Ag7 O17 87.4(10) . .
C15 Ag6' Ag7 O17 168.1(11) . .
O20 Ag6' Ag7 O17 -68.3(11) 2_666 .
Ag9' Ag6' Ag7 O17 -130.7(11) 2_666 .
O13 Ag6' Ag7 O17 21.7(10) . .
Ag9 Ag6' Ag7 O17 -131.5(10) 2_666 .
Ag6 Ag6' Ag7 O14 85.3(4) . .
C15 Ag6' Ag7 O14 166.0(5) . .
O20 Ag6' Ag7 O14 -70.4(5) 2_666 .
Ag9' Ag6' Ag7 O14 -132.9(5) 2_666 .
O13 Ag6' Ag7 O14 19.6(4) . .
Ag9 Ag6' Ag7 O14 -133.6(3) 2_666 .
C15 Ag6' Ag7 Ag6 80.7(5) . .
O20 Ag6' Ag7 Ag6 -155.7(6) 2_666 .
Ag9' Ag6' Ag7 Ag6 141.8(6) 2_666 .
O13 Ag6' Ag7 Ag6 -65.7(4) . .
Ag9 Ag6' Ag7 Ag6 141.1(4) 2_666 .
Ag6 Ag6' Ag7 Ag8 -38.7(3) . .
C15 Ag6' Ag7 Ag8 42.0(4) . .
O20 Ag6' Ag7 Ag8 165.6(5) 2_666 .
Ag9' Ag6' Ag7 Ag8 103.1(5) 2_666 .
O13 Ag6' Ag7 Ag8 -104.4(3) . .
Ag9 Ag6' Ag7 Ag8 102.43(6) 2_666 .
Ag6 Ag6' Ag7 Ag9 -104.7(3) . .
C15 Ag6' Ag7 Ag9 -24.0(4) . .
O20 Ag6' Ag7 Ag9 99.5(5) 2_666 .
Ag9' Ag6' Ag7 Ag9 37.1(5) 2_666 .
O13 Ag6' Ag7 Ag9 -170.4(3) . .
Ag9 Ag6' Ag7 Ag9 36.39(10) 2_666 .
Ag6 Ag6' Ag7 Ag9 -141.1(4) . 2_666
C15 Ag6' Ag7 Ag9 -60.4(4) . 2_666
O20 Ag6' Ag7 Ag9 63.1(4) 2_666 2_666
Ag9' Ag6' Ag7 Ag9 0.7(5) 2_666 2_666
O13 Ag6' Ag7 Ag9 153.2(3) . 2_666
Ag6 Ag6' Ag7 Ag9' -141.8(6) . 2_666
C15 Ag6' Ag7 Ag9' -61.1(6) . 2_666
O20 Ag6' Ag7 Ag9' 62.4(6) 2_666 2_666
O13 Ag6' Ag7 Ag9' 152.5(5) . 2_666
Ag9 Ag6' Ag7 Ag9' -0.7(5) 2_666 2_666
Ag6' Ag6 Ag7 C15 85.2(5) . .
O13 Ag6 Ag7 C15 -179.5(5) . .
O15 Ag6 Ag7 C15 96.8(7) . .
C12 Ag6 Ag7 C15 -83.4(6) . .
Ag5 Ag6 Ag7 C15 -129.0(5) . .
Ag9' Ag6 Ag7 C15 54.1(6) 2_666 .
Ag8 Ag6 Ag7 C15 -53.3(4) . .
Ag6' Ag6 Ag7 O17 -140.6(7) . .
O13 Ag6 Ag7 O17 -45.4(7) . .
C15 Ag6 Ag7 O17 134.2(8) . .
O15 Ag6 Ag7 O17 -129.0(8) . .
C12 Ag6 Ag7 O17 50.8(8) . .
Ag5 Ag6 Ag7 O17 5.2(7) . .
Ag9' Ag6 Ag7 O17 -171.7(8) 2_666 .
Ag8 Ag6 Ag7 O17 80.9(7) . .
Ag6' Ag6 Ag7 O14 -92.4(4) . .
O13 Ag6 Ag7 O14 2.8(4) . .
C15 Ag6 Ag7 O14 -177.6(5) . .
O15 Ag6 Ag7 O14 -80.8(6) . .
C12 Ag6 Ag7 O14 99.0(5) . .
Ag5 Ag6 Ag7 O14 53.4(3) . .
Ag9' Ag6 Ag7 O14 -123.5(5) 2_666 .
Ag8 Ag6 Ag7 O14 129.1(3) . .
O13 Ag6 Ag7 Ag6' 95.3(5) . .
C15 Ag6 Ag7 Ag6' -85.2(5) . .
O15 Ag6 Ag7 Ag6' 11.6(5) . .
C12 Ag6 Ag7 Ag6' -168.6(6) . .
Ag5 Ag6 Ag7 Ag6' 145.8(4) . .
Ag9' Ag6 Ag7 Ag6' -31.1(5) 2_666 .
Ag8 Ag6 Ag7 Ag6' -138.5(4) . .
Ag6' Ag6 Ag7 Ag8 138.5(4) . .
O13 Ag6 Ag7 Ag8 -126.3(3) . .
C15 Ag6 Ag7 Ag8 53.3(4) . .
O15 Ag6 Ag7 Ag8 150.1(5) . .
C12 Ag6 Ag7 Ag8 -30.1(4) . .
Ag5 Ag6 Ag7 Ag8 -75.68(13) . .
Ag9' Ag6 Ag7 Ag8 107.4(4) 2_666 .
Ag6' Ag6 Ag7 Ag9 84.8(4) . .
O13 Ag6 Ag7 Ag9 -179.9(3) . .
C15 Ag6 Ag7 Ag9 -0.4(4) . .
O15 Ag6 Ag7 Ag9 96.5(5) . .
C12 Ag6 Ag7 Ag9 -83.7(5) . .
Ag5 Ag6 Ag7 Ag9 -129.33(10) . .
Ag9' Ag6 Ag7 Ag9 53.7(4) 2_666 .
Ag8 Ag6 Ag7 Ag9 -53.66(10) . .
Ag6' Ag6 Ag7 Ag9 35.3(3) . 2_666
O13 Ag6 Ag7 Ag9 130.6(3) . 2_666
C15 Ag6 Ag7 Ag9 -49.9(4) . 2_666
O15 Ag6 Ag7 Ag9 47.0(5) . 2_666
C12 Ag6 Ag7 Ag9 -133.2(4) . 2_666
Ag5 Ag6 Ag7 Ag9 -178.84(14) . 2_666
Ag9' Ag6 Ag7 Ag9 4.2(4) 2_666 2_666
Ag8 Ag6 Ag7 Ag9 -103.16(6) . 2_666
Ag6' Ag6 Ag7 Ag9' 31.1(5) . 2_666
O13 Ag6 Ag7 Ag9' 126.4(5) . 2_666
C15 Ag6 Ag7 Ag9' -54.1(6) . 2_666
O15 Ag6 Ag7 Ag9' 42.7(6) . 2_666
C12 Ag6 Ag7 Ag9' -137.5(6) . 2_666
Ag5 Ag6 Ag7 Ag9' 176.9(4) . 2_666
Ag8 Ag6 Ag7 Ag9' -107.4(4) . 2_666
C15 Ag7 Ag8 N5 -133.0(8) . .
O17 Ag7 Ag8 N5 14.0(7) . .
O14 Ag7 Ag8 N5 102.2(7) . .
Ag6' Ag7 Ag8 N5 -178.9(6) . .
Ag6 Ag7 Ag8 N5 168.6(6) . .
Ag9 Ag7 Ag8 N5 -59.9(6) . .
Ag9 Ag7 Ag8 N5 -115.0(6) 2_666 .
Ag9' Ag7 Ag8 N5 -131.0(7) 2_666 .
O17 Ag7 Ag8 C15 147.0(5) . .
O14 Ag7 Ag8 C15 -124.7(6) . .
Ag6' Ag7 Ag8 C15 -45.9(5) . .
Ag6 Ag7 Ag8 C15 -58.4(5) . .
Ag9 Ag7 Ag8 C15 73.2(5) . .
Ag9 Ag7 Ag8 C15 18.1(5) 2_666 .
Ag9' Ag7 Ag8 C15 2.0(6) 2_666 .
C15 Ag7 Ag8 O9 126.3(5) . .
O17 Ag7 Ag8 O9 -86.8(4) . .
O14 Ag7 Ag8 O9 1.5(4) . .
Ag6' Ag7 Ag8 O9 80.4(3) . .
Ag6 Ag7 Ag8 O9 67.9(3) . .
Ag9 Ag7 Ag8 O9 -160.6(3) . .
Ag9 Ag7 Ag8 O9 144.3(3) 2_666 .
Ag9' Ag7 Ag8 O9 128.3(5) 2_666 .
C15 Ag7 Ag8 Ag6 58.4(5) . .
O17 Ag7 Ag8 Ag6 -154.6(3) . .
O14 Ag7 Ag8 Ag6 -66.4(3) . .
Ag6' Ag7 Ag8 Ag6 12.51(11) . .
Ag9 Ag7 Ag8 Ag6 131.55(10) . .
Ag9 Ag7 Ag8 Ag6 76.44(10) 2_666 .
Ag9' Ag7 Ag8 Ag6 60.4(4) 2_666 .
Ag6' Ag6 Ag8 N5 -79.1(18) . .
O13 Ag6 Ag8 N5 24.6(18) . .
C15 Ag6 Ag8 N5 -96.0(18) . .
O15 Ag6 Ag8 N5 -172.0(18) . .
C12 Ag6 Ag8 N5 124.3(17) . .
Ag7 Ag6 Ag8 N5 -35.7(17) . .
Ag5 Ag6 Ag8 N5 82.8(17) . .
Ag9' Ag6 Ag8 N5 -93.2(18) 2_666 .
Ag6' Ag6 Ag8 C15 16.9(6) . .
O13 Ag6 Ag8 C15 120.6(6) . .
O15 Ag6 Ag8 C15 -76.0(8) . .
C12 Ag6 Ag8 C15 -139.7(5) . .
Ag7 Ag6 Ag8 C15 60.2(5) . .
Ag5 Ag6 Ag8 C15 178.8(5) . .
Ag9' Ag6 Ag8 C15 2.7(6) 2_666 .
Ag6' Ag6 Ag8 O9 -156.2(5) . .
O13 Ag6 Ag8 O9 -52.5(4) . .
C15 Ag6 Ag8 O9 -173.1(5) . .
O15 Ag6 Ag8 O9 110.9(7) . .
C12 Ag6 Ag8 O9 47.2(4) . .
Ag7 Ag6 Ag8 O9 -112.9(3) . .
Ag5 Ag6 Ag8 O9 5.7(3) . .
Ag9' Ag6 Ag8 O9 -170.4(5) 2_666 .
Ag6' Ag6 Ag8 Ag7 -43.4(4) . .
O13 Ag6 Ag8 Ag7 60.4(3) . .
C15 Ag6 Ag8 Ag7 -60.2(5) . .
O15 Ag6 Ag8 Ag7 -136.3(7) . .
C12 Ag6 Ag8 Ag7 160.0(3) . .
Ag5 Ag6 Ag8 Ag7 118.52(10) . .
Ag9' Ag6 Ag8 Ag7 -57.5(4) 2_666 .
C15 Ag7 Ag9 Ag9' 178(2) . .
O17 Ag7 Ag9 Ag9' 16(2) . .
O14 Ag7 Ag9 Ag9' -9(2) . .
Ag6' Ag7 Ag9 Ag9' -161(2) . .
Ag6 Ag7 Ag9 Ag9' 178(2) . .
Ag8 Ag7 Ag9 Ag9' 125(2) . .
Ag9 Ag7 Ag9 Ag9' -123(2) 2_666 .
Ag9' Ag7 Ag9 Ag9' -133(2) 2_666 .
C15 Ag7 Ag9 O19 29.8(7) . .
O17 Ag7 Ag9 O19 -132.1(6) . .
O14 Ag7 Ag9 O19 -157.4(10) . .
Ag6' Ag7 Ag9 O19 51.1(6) . .
Ag6 Ag7 Ag9 O19 30.2(6) . .
Ag8 Ag7 Ag9 O19 -22.9(6) . .
Ag9 Ag7 Ag9 O19 89.2(6) 2_666 .
Ag9' Ag7 Ag9 O19 79.5(7) 2_666 .
C15 Ag7 Ag9 O18 142.7(5) . .
O17 Ag7 Ag9 O18 -19.3(4) . .
O14 Ag7 Ag9 O18 -44.6(8) . .
Ag6' Ag7 Ag9 O18 164.0(3) . .
Ag6 Ag7 Ag9 O18 143.0(3) . .
Ag8 Ag7 Ag9 O18 89.9(3) . .
Ag9 Ag7 Ag9 O18 -158.0(3) 2_666 .
Ag9' Ag7 Ag9 O18 -167.7(5) 2_666 .
C15 Ag7 Ag9 C15 -103.6(4) . 2_666
O17 Ag7 Ag9 C15 94.5(4) . 2_666
O14 Ag7 Ag9 C15 69.2(8) . 2_666
Ag6' Ag7 Ag9 C15 -82.2(3) . 2_666
Ag6 Ag7 Ag9 C15 -103.2(3) . 2_666
Ag8 Ag7 Ag9 C15 -156.3(3) . 2_666
Ag9 Ag7 Ag9 C15 -44.2(3) 2_666 2_666
Ag9' Ag7 Ag9 C15 -53.9(5) 2_666 2_666
C15 Ag7 Ag9 C14 -123.7(5) . 2_666
O17 Ag7 Ag9 C14 74.4(4) . 2_666
O14 Ag7 Ag9 C14 49.1(8) . 2_666
Ag6' Ag7 Ag9 C14 -102.4(3) . 2_666
Ag6 Ag7 Ag9 C14 -123.4(3) . 2_666
Ag8 Ag7 Ag9 C14 -176.5(3) . 2_666
Ag9 Ag7 Ag9 C14 -64.3(3) 2_666 2_666
Ag9' Ag7 Ag9 C14 -74.0(5) 2_666 2_666
C15 Ag7 Ag9 Ag7 -59.4(4) . 2_666
O17 Ag7 Ag9 Ag7 138.7(3) . 2_666
O14 Ag7 Ag9 Ag7 113.4(8) . 2_666
Ag6' Ag7 Ag9 Ag7 -38.04(11) . 2_666
Ag6 Ag7 Ag9 Ag7 -59.03(13) . 2_666
Ag8 Ag7 Ag9 Ag7 -112.12(8) . 2_666
Ag9 Ag7 Ag9 Ag7 0.0 2_666 2_666
Ag9' Ag7 Ag9 Ag7 -9.7(4) 2_666 2_666
C15 Ag7 Ag9 Ag9 -59.4(4) . 2_666
O17 Ag7 Ag9 Ag9 138.7(3) . 2_666
O14 Ag7 Ag9 Ag9 113.4(8) . 2_666
Ag6' Ag7 Ag9 Ag9 -38.04(11) . 2_666
Ag6 Ag7 Ag9 Ag9 -59.03(13) . 2_666
Ag8 Ag7 Ag9 Ag9 -112.12(8) . 2_666
Ag9' Ag7 Ag9 Ag9 -9.7(4) 2_666 2_666
C15 Ag7 Ag9 Ag6' -123.1(4) . 2_666
O17 Ag7 Ag9 Ag6' 74.9(3) . 2_666
O14 Ag7 Ag9 Ag6' 49.7(8) . 2_666
Ag6' Ag7 Ag9 Ag6' -101.80(16) . 2_666
Ag6 Ag7 Ag9 Ag6' -122.79(18) . 2_666
Ag8 Ag7 Ag9 Ag6' -175.88(16) . 2_666
Ag9 Ag7 Ag9 Ag6' -63.76(14) 2_666 2_666
Ag9' Ag7 Ag9 Ag6' -73.5(4) 2_666 2_666
O19 Ag9 Ag9' O18 118.0(8) . .
C15 Ag9 Ag9' O18 -129.6(10) 2_666 .
C14 Ag9 Ag9' O18 -101.3(9) 2_666 .
Ag7 Ag9 Ag9' O18 -38(2) . .
Ag7 Ag9 Ag9' O18 -170.3(7) 2_666 .
Ag9 Ag9 Ag9' O18 -127.7(13) 2_666 .
Ag6' Ag9 Ag9' O18 -168(2) 2_666 .
O19 Ag9 Ag9' C15 -112.3(7) . 2_666
O18 Ag9 Ag9' C15 129.6(10) . 2_666
C14 Ag9 Ag9' C15 28.4(5) 2_666 2_666
Ag7 Ag9 Ag9' C15 92.0(19) . 2_666
Ag7 Ag9 Ag9' C15 -40.7(6) 2_666 2_666
Ag9 Ag9 Ag9' C15 1.9(19) 2_666 2_666
Ag6' Ag9 Ag9' C15 -38.1(15) 2_666 2_666
O18 Ag9 Ag9' O19 -118.0(8) . .
C15 Ag9 Ag9' O19 112.3(7) 2_666 .
C14 Ag9 Ag9' O19 140.7(8) 2_666 .
Ag7 Ag9 Ag9' O19 -155.7(17) . .
Ag7 Ag9 Ag9' O19 71.6(4) 2_666 .
Ag9 Ag9 Ag9' O19 114.2(15) 2_666 .
Ag6' Ag9 Ag9' O19 74.2(18) 2_666 .
O19 Ag9 Ag9' C14 -140.7(8) . 2_666
O18 Ag9 Ag9' C14 101.3(9) . 2_666
C15 Ag9 Ag9' C14 -28.4(5) 2_666 2_666
Ag7 Ag9 Ag9' C14 64(2) . 2_666
Ag7 Ag9 Ag9' C14 -69.1(6) 2_666 2_666
Ag9 Ag9 Ag9' C14 -26.5(19) 2_666 2_666
Ag6' Ag9 Ag9' C14 -66.5(17) 2_666 2_666
O19 Ag9 Ag9' Ag6' -74.2(18) . 2_666
O18 Ag9 Ag9' Ag6' 168(2) . 2_666
C15 Ag9 Ag9' Ag6' 38.1(15) 2_666 2_666
C14 Ag9 Ag9' Ag6' 66.5(17) 2_666 2_666
Ag7 Ag9 Ag9' Ag6' 130.1(16) . 2_666
Ag7 Ag9 Ag9' Ag6' -2.5(17) 2_666 2_666
Ag9 Ag9 Ag9' Ag6' 40(3) 2_666 2_666
O19 Ag9 Ag9' O20 -5.9(16) . .
O18 Ag9 Ag9' O20 -123.9(19) . .
C15 Ag9 Ag9' O20 106.4(19) 2_666 .
C14 Ag9 Ag9' O20 135(2) 2_666 .
Ag7 Ag9 Ag9' O20 -161.6(7) . .
Ag7 Ag9 Ag9' O20 65.7(16) 2_666 .
Ag9 Ag9 Ag9' O20 108.3(15) 2_666 .
Ag6' Ag9 Ag9' O20 68.3(19) 2_666 .
O19 Ag9 Ag9' Ag7 -71.6(4) . 2_666
O18 Ag9 Ag9' Ag7 170.3(7) . 2_666
C15 Ag9 Ag9' Ag7 40.7(6) 2_666 2_666
C14 Ag9 Ag9' Ag7 69.1(6) 2_666 2_666
Ag7 Ag9 Ag9' Ag7 132.7(16) . 2_666
Ag9 Ag9 Ag9' Ag7 42.6(14) 2_666 2_666
Ag6' Ag9 Ag9' Ag7 2.5(17) 2_666 2_666
O19 Ag9 Ag9' Ag6 -86.6(14) . 2_666
O18 Ag9 Ag9' Ag6 155.4(19) . 2_666
C15 Ag9 Ag9' Ag6 25.7(11) 2_666 2_666
C14 Ag9 Ag9' Ag6 54.1(12) 2_666 2_666
Ag7 Ag9 Ag9' Ag6 117.7(18) . 2_666
Ag7 Ag9 Ag9' Ag6 -15.0(14) 2_666 2_666
Ag9 Ag9 Ag9' Ag6 28(3) 2_666 2_666
Ag6' Ag9 Ag9' Ag6 -12.4(6) 2_666 2_666
C6 C1 O1 C7 -8.3(18) . .
C2 C1 O1 C7 173.1(10) . .
O1 C1 C2 C3 173.7(10) . .
C6 C1 C2 C3 -5.0(17) . .
O1 C1 C2 O2 -2.2(14) . .
C6 C1 C2 O2 179.1(11) . .
C3 C2 O2 C10 61.8(15) . .
C1 C2 O2 C10 -122.5(11) . .
O2 C2 C3 O3 3.4(16) . .
C1 C2 C3 O3 -172.2(10) . .
O2 C2 C3 C4 179.6(11) . .
C1 C2 C3 C4 4.0(18) . .
C2 C3 O3 C13 -160.1(11) . .
C4 C3 O3 C13 23.7(17) . .
C2 C3 C4 C5 1(2) . .
O3 C3 C4 C5 176.4(12) . .
C3 C4 C5 C6 -4(2) . .
O1 C1 C6 C5 -177.0(12) . .
C2 C1 C6 C5 1.5(19) . .
C4 C5 C6 C1 3(2) . .
C1 O1 C7 C8 -71.1(14) . .
O1 C7 C8 Ag4 -163.0(8) . .
N1 Ag4 C8 C9 -175.8(9) . .
O16 Ag4 C8 C9 13.6(12) 2_566 .
Ag1 Ag4 C8 C9 -19.4(8) . .
Ag3 Ag4 C8 C9 37.4(8) . .
N1 Ag4 C8 C7 3.6(13) . .
C9 Ag4 C8 C7 179.3(16) . .
O16 Ag4 C8 C7 -167.1(9) 2_566 .
Ag1 Ag4 C8 C7 160.0(11) . .
Ag3 Ag4 C8 C7 -143.3(11) . .
Ag4 C8 C9 Ag1 78(2) . .
Ag4 C8 C9 Ag3 -87.0(10) . .
Ag4 C8 C9 Ag2 172.5(7) . .
O7 Ag1 C9 C8 -172(2) . .
C12 Ag1 C9 C8 23(3) 2_566 .
C11 Ag1 C9 C8 19(3) 2_566 .
Ag3 Ag1 C9 C8 -168(3) . .
Ag5 Ag1 C9 C8 22(2) 2_566 .
Ag2 Ag1 C9 C8 98(2) . .
Ag4 Ag1 C9 C8 -77(2) . .
O7 Ag1 C9 Ag3 -4.1(7) . .
C12 Ag1 C9 Ag3 -169.7(4) 2_566 .
C11 Ag1 C9 Ag3 -173.4(6) 2_566 .
Ag5 Ag1 C9 Ag3 -170.5(4) 2_566 .
Ag2 Ag1 C9 Ag3 -94.3(4) . .
Ag4 Ag1 C9 Ag3 91.0(4) . .
O7 Ag1 C9 Ag2 90.2(6) . .
C12 Ag1 C9 Ag2 -75.4(5) 2_566 .
C11 Ag1 C9 Ag2 -79.0(9) 2_566 .
Ag3 Ag1 C9 Ag2 94.3(4) . .
Ag5 Ag1 C9 Ag2 -76.2(3) 2_566 .
Ag4 Ag1 C9 Ag2 -174.7(6) . .
O7 Ag1 C9 Ag4 -95.2(6) . .
C12 Ag1 C9 Ag4 99.3(5) 2_566 .
C11 Ag1 C9 Ag4 95.6(8) 2_566 .
Ag3 Ag1 C9 Ag4 -91.0(4) . .
Ag5 Ag1 C9 Ag4 98.4(3) 2_566 .
Ag2 Ag1 C9 Ag4 174.7(6) . .
O11 Ag3 C9 C8 -0.2(16) . .
O8 Ag3 C9 C8 151.1(11) . .
O10 Ag3 C9 C8 -110.6(13) . .
Ag1 Ag3 C9 C8 172.8(15) . .
Ag4 Ag3 C9 C8 83.8(13) . .
Ag2 Ag3 C9 C8 -102.9(14) . .
O11 Ag3 C9 Ag1 -173.0(5) . .
O8 Ag3 C9 Ag1 -21.8(6) . .
O10 Ag3 C9 Ag1 76.5(5) . .
Ag4 Ag3 C9 Ag1 -89.0(4) . .
Ag2 Ag3 C9 Ag1 84.3(5) . .
O11 Ag3 C9 Ag2 102.7(6) . .
O8 Ag3 C9 Ag2 -106.1(5) . .
O10 Ag3 C9 Ag2 -7.8(7) . .
Ag1 Ag3 C9 Ag2 -84.3(5) . .
Ag4 Ag3 C9 Ag2 -173.3(7) . .
O11 Ag3 C9 Ag4 -84.0(7) . .
O8 Ag3 C9 Ag4 67.2(6) . .
O10 Ag3 C9 Ag4 165.5(4) . .
Ag1 Ag3 C9 Ag4 89.0(4) . .
Ag2 Ag3 C9 Ag4 173.3(7) . .
C12 Ag2 C9 C8 -72.8(12) . .
O9 Ag2 C9 C8 123.7(9) . .
Ag5 Ag2 C9 C8 -139.8(8) . .
Ag1 Ag2 C9 C8 -152.4(11) . .
Ag3 Ag2 C9 C8 128.2(11) . .
C12 Ag2 C9 Ag1 79.7(8) . .
O9 Ag2 C9 Ag1 -83.9(5) . .
Ag5 Ag2 C9 Ag1 12.7(5) . .
Ag3 Ag2 C9 Ag1 -79.4(4) . .
C12 Ag2 C9 Ag3 159.0(6) . .
O9 Ag2 C9 Ag3 -4.5(7) . .
Ag5 Ag2 C9 Ag3 92.0(4) . .
Ag1 Ag2 C9 Ag3 79.4(4) . .
N1 Ag4 C9 C8 6.6(14) . .
O16 Ag4 C9 C8 -170.5(8) 2_566 .
Ag1 Ag4 C9 C8 153.1(11) . .
Ag3 Ag4 C9 C8 -127.2(11) . .
N1 Ag4 C9 Ag1 -146.6(8) . .
O16 Ag4 C9 Ag1 36.3(5) 2_566 .
C8 Ag4 C9 Ag1 -153.1(11) . .
Ag3 Ag4 C9 Ag1 79.7(4) . .
N1 Ag4 C9 Ag3 133.7(8) . .
O16 Ag4 C9 Ag3 -43.4(5) 2_566 .
C8 Ag4 C9 Ag3 127.2(11) . .
Ag1 Ag4 C9 Ag3 -79.7(4) . .
C2 O2 C10 C11 50.2(15) . .
O2 C10 C11 Ag1 142.0(8) . 2_566
Ag1 C11 C12 Ag5 24(5) 2_566 .
Ag1 C11 C12 Ag2 -140.1(8) 2_566 .
Ag1 C11 C12 Ag6 93.3(4) 2_566 .
N2 Ag5 C12 C11 -152(4) . .
Ag2 Ag5 C12 C11 -165(5) . .
Ag1 Ag5 C12 C11 -24(5) 2_566 .
Ag6 Ag5 C12 C11 71(5) . .
N2 Ag5 C12 Ag2 13(2) . .
Ag1 Ag5 C12 Ag2 140.9(5) 2_566 .
Ag6 Ag5 C12 Ag2 -124.1(4) . .
N2 Ag5 C12 Ag1 -128(2) . 2_566
Ag2 Ag5 C12 Ag1 -140.9(5) . 2_566
Ag6 Ag5 C12 Ag1 95.0(3) . 2_566
N2 Ag5 C12 Ag6 137(2) . .
Ag2 Ag5 C12 Ag6 124.1(4) . .
Ag1 Ag5 C12 Ag6 -95.0(4) 2_566 .
C9 Ag2 C12 C11 75.3(13) . .
O9 Ag2 C12 C11 -118.4(10) . .
Ag5 Ag2 C12 C11 176.4(12) . .
Ag1 Ag2 C12 C11 129.5(9) . .
Ag3 Ag2 C12 C11 -178.5(8) . .
C9 Ag2 C12 Ag5 -101.1(7) . .
O9 Ag2 C12 Ag5 65.2(4) . .
Ag1 Ag2 C12 Ag5 -46.9(4) . .
Ag3 Ag2 C12 Ag5 5.1(15) . .
C9 Ag2 C12 Ag1 -32.4(13) . 2_566
O9 Ag2 C12 Ag1 133.9(8) . 2_566
Ag5 Ag2 C12 Ag1 68.7(7) . 2_566
Ag1 Ag2 C12 Ag1 21.8(9) . 2_566
Ag3 Ag2 C12 Ag1 73.8(16) . 2_566
C9 Ag2 C12 Ag6 -174.7(6) . .
O9 Ag2 C12 Ag6 -8.4(6) . .
Ag5 Ag2 C12 Ag6 -73.6(5) . .
Ag1 Ag2 C12 Ag6 -120.5(5) . .
Ag3 Ag2 C12 Ag6 -68.5(15) . .
Ag6' Ag6 C12 C11 -40.1(14) . .
O13 Ag6 C12 C11 -153.9(8) . .
C15 Ag6 C12 C11 63.9(9) . .
O15 Ag6 C12 C11 -62.4(9) . .
Ag7 Ag6 C12 C11 117.7(8) . .
Ag5 Ag6 C12 C11 -167.6(11) . .
Ag9' Ag6 C12 C11 12.8(13) 2_666 .
Ag8 Ag6 C12 C11 92.9(8) . .
Ag6' Ag6 C12 Ag5 127.6(9) . .
O13 Ag6 C12 Ag5 13.7(5) . .
C15 Ag6 C12 Ag5 -128.4(4) . .
O15 Ag6 C12 Ag5 105.2(4) . .
Ag7 Ag6 C12 Ag5 -74.7(5) . .
Ag9' Ag6 C12 Ag5 -179.6(7) 2_666 .
Ag8 Ag6 C12 Ag5 -99.4(3) . .
Ag6' Ag6 C12 Ag2 -158.5(8) . .
O13 Ag6 C12 Ag2 87.7(6) . .
C15 Ag6 C12 Ag2 -54.5(7) . .
O15 Ag6 C12 Ag2 179.2(6) . .
Ag7 Ag6 C12 Ag2 -0.7(9) . .
Ag5 Ag6 C12 Ag2 74.0(5) . .
Ag9' Ag6 C12 Ag2 -105.6(9) 2_666 .
Ag8 Ag6 C12 Ag2 -25.5(5) . .
Ag6' Ag6 C12 Ag1 45.8(11) . 2_566
O13 Ag6 C12 Ag1 -68.1(4) . 2_566
C15 Ag6 C12 Ag1 149.8(4) . 2_566
O15 Ag6 C12 Ag1 23.4(4) . 2_566
Ag7 Ag6 C12 Ag1 -156.4(2) . 2_566
Ag5 Ag6 C12 Ag1 -81.8(4) . 2_566
Ag9' Ag6 C12 Ag1 98.6(8) 2_666 2_566
Ag8 Ag6 C12 Ag1 178.8(3) . 2_566
C3 O3 C13 C14 65.9(17) . .
O3 C13 C14 Ag9' 118.4(13) . 2_666
O3 C13 C14 Ag9 141.1(10) . 2_666
Ag9' C14 C15 Ag7 70(4) 2_666 .
Ag9 C14 C15 Ag7 49(4) 2_666 .
Ag9' C14 C15 Ag8 176.3(9) 2_666 .
Ag9 C14 C15 Ag8 155.2(7) 2_666 .
Ag9' C14 C15 Ag6' -58.7(9) 2_666 .
Ag9 C14 C15 Ag6' -79.9(7) 2_666 .
Ag9 C14 C15 Ag9' -21.1(5) 2_666 2_666
Ag9' C14 C15 Ag6 -84.7(9) 2_666 .
Ag9 C14 C15 Ag6 -105.8(8) 2_666 .
Ag9' C14 C15 Ag9 21.1(5) 2_666 2_666
O17 Ag7 C15 C14 52(4) . .
O14 Ag7 C15 C14 -153(4) . .
Ag6' Ag7 C15 C14 -133(4) . .
Ag6 Ag7 C15 C14 -157(4) . .
Ag8 Ag7 C15 C14 109(4) . .
Ag9 Ag7 C15 C14 23(4) . .
Ag9 Ag7 C15 C14 -49(4) 2_666 .
Ag9' Ag7 C15 C14 -69(4) 2_666 .
O17 Ag7 C15 Ag8 -56.9(7) . .
O14 Ag7 C15 Ag8 97.9(6) . .
Ag6' Ag7 C15 Ag8 118.1(5) . .
Ag6 Ag7 C15 Ag8 94.5(4) . .
Ag9 Ag7 C15 Ag8 -85.9(3) . .
Ag9 Ag7 C15 Ag8 -157.3(6) 2_666 .
Ag9' Ag7 C15 Ag8 -177.2(8) 2_666 .
O17 Ag7 C15 Ag6' -175.0(4) . .
O14 Ag7 C15 Ag6' -20.2(7) . .
Ag6 Ag7 C15 Ag6' -23.60(15) . .
Ag8 Ag7 C15 Ag6' -118.1(5) . .
Ag9 Ag7 C15 Ag6' 156.0(4) . .
Ag9 Ag7 C15 Ag6' 84.6(4) 2_666 .
Ag9' Ag7 C15 Ag6' 64.7(6) 2_666 .
O17 Ag7 C15 Ag9' 120.4(8) . 2_666
O14 Ag7 C15 Ag9' -84.9(8) . 2_666
Ag6' Ag7 C15 Ag9' -64.7(6) . 2_666
Ag6 Ag7 C15 Ag9' -88.3(7) . 2_666
Ag8 Ag7 C15 Ag9' 177.2(8) . 2_666
Ag9 Ag7 C15 Ag9' 91.4(6) . 2_666
Ag9 Ag7 C15 Ag9' 19.9(5) 2_666 2_666
O17 Ag7 C15 Ag6 -151.4(5) . .
O14 Ag7 C15 Ag6 3.4(7) . .
Ag6' Ag7 C15 Ag6 23.60(15) . .
Ag8 Ag7 C15 Ag6 -94.5(4) . .
Ag9 Ag7 C15 Ag6 179.6(4) . .
Ag9 Ag7 C15 Ag6 108.2(5) 2_666 .
Ag9' Ag7 C15 Ag6 88.3(7) 2_666 .
O17 Ag7 C15 Ag9 100.4(6) . 2_666
O14 Ag7 C15 Ag9 -104.8(5) . 2_666
Ag6' Ag7 C15 Ag9 -84.6(4) . 2_666
Ag6 Ag7 C15 Ag9 -108.2(5) . 2_666
Ag8 Ag7 C15 Ag9 157.3(6) . 2_666
Ag9 Ag7 C15 Ag9 71.5(3) . 2_666
Ag9' Ag7 C15 Ag9 -19.9(5) 2_666 2_666
N5 Ag8 C15 C14 -89.1(13) . .
O9 Ag8 C15 C14 125.4(9) . .
Ag7 Ag8 C15 C14 -163.0(12) . .
Ag6 Ag8 C15 C14 117.2(11) . .
N5 Ag8 C15 Ag7 74.0(9) . .
O9 Ag8 C15 Ag7 -71.6(5) . .
Ag6 Ag8 C15 Ag7 -79.8(4) . .
N5 Ag8 C15 Ag6' 146.7(9) . .
O9 Ag8 C15 Ag6' 1.2(8) . .
Ag7 Ag8 C15 Ag6' 72.8(5) . .
Ag6 Ag8 C15 Ag6' -7.0(2) . .
N5 Ag8 C15 Ag6 153.7(8) . .
O9 Ag8 C15 Ag6 8.2(6) . .
Ag7 Ag8 C15 Ag6 79.8(4) . .
N5 Ag8 C15 Ag9 8.2(19) . 2_666
O9 Ag8 C15 Ag9 -137.3(13) . 2_666
Ag7 Ag8 C15 Ag9 -65.8(13) . 2_666
Ag6 Ag8 C15 Ag9 -145.5(17) . 2_666
Ag6 Ag6' C15 C14 -98.0(11) . .
O15 Ag6' C15 C14 -20.2(14) . .
O20 Ag6' C15 C14 100.8(12) 2_666 .
Ag9' Ag6' C15 C14 68.6(12) 2_666 .
O13 Ag6' C15 C14 -154.5(10) . .
Ag7 Ag6' C15 C14 165.8(13) . .
Ag9 Ag6' C15 C14 80.4(10) 2_666 .
Ag6 Ag6' C15 Ag7 96.1(4) . .
O15 Ag6' C15 Ag7 174.0(5) . .
O20 Ag6' C15 Ag7 -65.0(6) 2_666 .
Ag9' Ag6' C15 Ag7 -97.3(7) 2_666 .
O13 Ag6' C15 Ag7 39.7(5) . .
Ag9 Ag6' C15 Ag7 -85.4(4) 2_666 .
Ag6 Ag6' C15 Ag8 17.8(6) . .
O15 Ag6' C15 Ag8 95.7(7) . .
O20 Ag6' C15 Ag8 -143.3(6) 2_666 .
Ag9' Ag6' C15 Ag8 -175.6(9) 2_666 .
O13 Ag6' C15 Ag8 -38.6(8) . .
Ag7 Ag6' C15 Ag8 -78.3(5) . .
Ag9 Ag6' C15 Ag8 -163.7(8) 2_666 .
Ag6 Ag6' C15 Ag9' -166.6(8) . 2_666
O15 Ag6' C15 Ag9' -88.8(9) . 2_666
O20 Ag6' C15 Ag9' 32.2(9) 2_666 2_666
O13 Ag6' C15 Ag9' 137.0(7) . 2_666
Ag7 Ag6' C15 Ag9' 97.3(7) . 2_666
Ag9 Ag6' C15 Ag9' 11.8(6) 2_666 2_666
O15 Ag6' C15 Ag6 77.8(7) . .
O20 Ag6' C15 Ag6 -161.1(6) 2_666 .
Ag9' Ag6' C15 Ag6 166.6(8) 2_666 .
O13 Ag6' C15 Ag6 -56.4(5) . .
Ag7 Ag6' C15 Ag6 -96.1(4) . .
Ag9 Ag6' C15 Ag6 178.5(4) 2_666 .
Ag6 Ag6' C15 Ag9 -178.5(4) . 2_666
O15 Ag6' C15 Ag9 -100.6(6) . 2_666
O20 Ag6' C15 Ag9 20.4(6) 2_666 2_666
Ag9' Ag6' C15 Ag9 -11.8(6) 2_666 2_666
O13 Ag6' C15 Ag9 125.1(4) . 2_666
Ag7 Ag6' C15 Ag9 85.4(4) . 2_666
Ag6' Ag6 C15 C14 93.3(11) . .
O13 Ag6 C15 C14 172.9(10) . .
O15 Ag6 C15 C14 43.9(13) . .
C12 Ag6 C15 C14 -56.6(12) . .
Ag7 Ag6 C15 C14 172.3(13) . .
Ag5 Ag6 C15 C14 -104.4(11) . .
Ag9' Ag6 C15 C14 81.1(12) 2_666 .
Ag8 Ag6 C15 C14 -102.7(12) . .
Ag6' Ag6 C15 Ag7 -79.0(4) . .
O13 Ag6 C15 Ag7 0.6(7) . .
O15 Ag6 C15 Ag7 -128.5(5) . .
C12 Ag6 C15 Ag7 131.0(4) . .
Ag5 Ag6 C15 Ag7 83.2(5) . .
Ag9' Ag6 C15 Ag7 -91.2(7) 2_666 .
Ag8 Ag6 C15 Ag7 85.0(4) . .
Ag6' Ag6 C15 Ag8 -164.0(5) . .
O13 Ag6 C15 Ag8 -84.4(6) . .
O15 Ag6 C15 Ag8 146.5(5) . .
C12 Ag6 C15 Ag8 46.1(6) . .
Ag7 Ag6 C15 Ag8 -85.0(4) . .
Ag5 Ag6 C15 Ag8 -1.7(7) . .
Ag9' Ag6 C15 Ag8 -176.2(9) 2_666 .
O13 Ag6 C15 Ag6' 79.6(6) . .
O15 Ag6 C15 Ag6' -49.5(6) . .
C12 Ag6 C15 Ag6' -149.9(5) . .
Ag7 Ag6 C15 Ag6' 79.0(4) . .
Ag5 Ag6 C15 Ag6' 162.2(5) . .
Ag9' Ag6 C15 Ag6' -12.2(7) 2_666 .
Ag8 Ag6 C15 Ag6' 164.0(5) . .
Ag6' Ag6 C15 Ag9' 12.2(7) . 2_666
O13 Ag6 C15 Ag9' 91.8(8) . 2_666
O15 Ag6 C15 Ag9' -37.3(9) . 2_666
C12 Ag6 C15 Ag9' -137.7(7) . 2_666
Ag7 Ag6 C15 Ag9' 91.2(7) . 2_666
Ag5 Ag6 C15 Ag9' 174.4(6) . 2_666
Ag8 Ag6 C15 Ag9' 176.2(9) . 2_666
Ag6' Ag6 C15 Ag9 1.6(5) . 2_666
O13 Ag6 C15 Ag9 81.2(6) . 2_666
O15 Ag6 C15 Ag9 -47.9(7) . 2_666
C12 Ag6 C15 Ag9 -148.3(4) . 2_666
Ag7 Ag6 C15 Ag9 80.6(5) . 2_666
Ag5 Ag6 C15 Ag9 163.8(2) . 2_666
Ag9' Ag6 C15 Ag9 -10.6(6) 2_666 2_666
Ag8 Ag6 C15 Ag9 165.6(7) . 2_666
C24 Ag11 Ag12 C27 -120.2(7) . .
O21 Ag11 Ag12 C27 119.5(6) . .
C27 Ag11 Ag12 C27 0.1(7) 2_577 .
C26 Ag11 Ag12 C27 20.3(6) 2_577 .
Ag13 Ag11 Ag12 C27 -176.2(5) . .
Ag15 Ag11 Ag12 C27 -43.5(5) . .
Ag14 Ag11 Ag12 C27 -110.9(5) . .
O21 Ag11 Ag12 C24 -120.3(5) . .
C27 Ag11 Ag12 C24 120.4(5) 2_577 .
C26 Ag11 Ag12 C24 140.5(5) 2_577 .
Ag13 Ag11 Ag12 C24 -56.0(4) . .
Ag15 Ag11 Ag12 C24 76.8(4) . .
Ag14 Ag11 Ag12 C24 9.3(4) . .
C24 Ag11 Ag12 O23 82.9(5) . .
O21 Ag11 Ag12 O23 -37.4(4) . .
C27 Ag11 Ag12 O23 -156.7(4) 2_577 .
C26 Ag11 Ag12 O23 -136.6(4) 2_577 .
Ag13 Ag11 Ag12 O23 26.9(3) . .
Ag15 Ag11 Ag12 O23 159.7(3) . .
Ag14 Ag11 Ag12 O23 92.2(3) . .
C24 Ag11 Ag12 Ag15 -165.2(4) . 2_577
O21 Ag11 Ag12 Ag15 74.5(3) . 2_577
C27 Ag11 Ag12 Ag15 -44.8(3) 2_577 2_577
C26 Ag11 Ag12 Ag15 -24.7(3) 2_577 2_577
Ag13 Ag11 Ag12 Ag15 138.84(6) . 2_577
Ag15 Ag11 Ag12 Ag15 -88.40(5) . 2_577
Ag14 Ag11 Ag12 Ag15 -155.86(5) . 2_577
C24 Ag11 Ag12 Ag16 132.4(5) . .
O21 Ag11 Ag12 Ag16 12.1(4) . .
C27 Ag11 Ag12 Ag16 -107.3(3) 2_577 .
C26 Ag11 Ag12 Ag16 -87.1(3) 2_577 .
Ag13 Ag11 Ag12 Ag16 76.39(14) . .
Ag15 Ag11 Ag12 Ag16 -150.85(14) . .
Ag14 Ag11 Ag12 Ag16 141.69(14) . .
O21 Ag11 Ag13 C24 -168.0(5) . .
C27 Ag11 Ag13 C24 40.5(10) 2_577 .
C26 Ag11 Ag13 C24 159.1(10) 2_577 .
Ag15 Ag11 Ag13 C24 -1.4(4) . .
Ag14 Ag11 Ag13 C24 -54.3(4) . .
Ag12 Ag11 Ag13 C24 53.9(4) . .
C24 Ag11 Ag13 O16 146.4(9) . .
O21 Ag11 Ag13 O16 -21.7(9) . .
C27 Ag11 Ag13 O16 -173.1(13) 2_577 .
C26 Ag11 Ag13 O16 -54.6(12) 2_577 .
Ag15 Ag11 Ag13 O16 145.0(8) . .
Ag14 Ag11 Ag13 O16 92.1(8) . .
Ag12 Ag11 Ag13 O16 -159.8(8) . .
C24 Ag11 Ag13 O22 163.8(5) . .
O21 Ag11 Ag13 O22 -4.2(4) . .
C27 Ag11 Ag13 O22 -155.7(10) 2_577 .
C26 Ag11 Ag13 O22 -37.1(10) 2_577 .
Ag15 Ag11 Ag13 O22 162.4(3) . .
Ag14 Ag11 Ag13 O22 109.5(3) . .
Ag12 Ag11 Ag13 O22 -142.3(3) . .
C24 Ag11 Ag13 O23 -79.1(5) . .
O21 Ag11 Ag13 O23 112.9(4) . .
C27 Ag11 Ag13 O23 -38.6(10) 2_577 .
C26 Ag11 Ag13 O23 80.0(10) 2_577 .
Ag15 Ag11 Ag13 O23 -80.5(3) . .
Ag14 Ag11 Ag13 O23 -133.4(2) . .
Ag12 Ag11 Ag13 O23 -25.2(2) . .
C24 Ag11 Ag13 Ag14 54.3(4) . .
O21 Ag11 Ag13 Ag14 -113.7(3) . .
C27 Ag11 Ag13 Ag14 94.8(10) 2_577 .
C26 Ag11 Ag13 Ag14 -146.6(9) 2_577 .
Ag15 Ag11 Ag13 Ag14 52.90(5) . .
Ag12 Ag11 Ag13 Ag14 108.18(4) . .
C24 Ag11 Ag14 O1W 177.2(6) . .
O21 Ag11 Ag14 O1W -49.4(5) . .
C27 Ag11 Ag14 O1W 71.1(5) 2_577 .
C26 Ag11 Ag14 O1W 43.8(5) 2_577 .
Ag13 Ag11 Ag14 O1W -125.9(4) . .
Ag15 Ag11 Ag14 O1W 99.8(4) . .
Ag12 Ag11 Ag14 O1W 167.9(4) . .
O21 Ag11 Ag14 C24 133.3(5) . .
C27 Ag11 Ag14 C24 -106.1(5) 2_577 .
C26 Ag11 Ag14 C24 -133.5(5) 2_577 .
Ag13 Ag11 Ag14 C24 56.8(4) . .
Ag15 Ag11 Ag14 C24 -77.5(4) . .
Ag12 Ag11 Ag14 C24 -9.4(4) . .
C24 Ag11 Ag14 Ag13 -56.8(4) . .
O21 Ag11 Ag14 Ag13 76.5(3) . .
C27 Ag11 Ag14 Ag13 -162.9(3) 2_577 .
C26 Ag11 Ag14 Ag13 169.7(3) 2_577 .
Ag15 Ag11 Ag14 Ag13 -134.29(5) . .
Ag12 Ag11 Ag14 Ag13 -66.18(4) . .
C24 Ag13 Ag14 O1W -158.4(6) . .
O16 Ag13 Ag14 O1W -18.7(5) . .
O22 Ag13 Ag14 O1W 65.2(5) . .
O23 Ag13 Ag14 O1W -155.5(5) . .
Ag11 Ag13 Ag14 O1W 136.5(4) . .
O16 Ag13 Ag14 C24 139.7(6) . .
O22 Ag13 Ag14 C24 -136.4(5) . .
O23 Ag13 Ag14 C24 2.9(6) . .
Ag11 Ag13 Ag14 C24 -65.1(5) . .
C24 Ag13 Ag14 Ag11 65.1(5) . .
O16 Ag13 Ag14 Ag11 -155.2(3) . .
O22 Ag13 Ag14 Ag11 -71.3(2) . .
O23 Ag13 Ag14 Ag11 68.0(3) . .
C24 Ag11 Ag15 C27 164.3(5) . 2_577
O21 Ag11 Ag15 C27 -42.8(6) . 2_577
C26 Ag11 Ag15 C27 -9.1(5) 2_577 2_577
Ag13 Ag11 Ag15 C27 165.5(4) . 2_577
Ag14 Ag11 Ag15 C27 -142.3(4) . 2_577
Ag12 Ag11 Ag15 C27 110.8(4) . 2_577
C24 Ag11 Ag15 O25 8.1(7) . .
O21 Ag11 Ag15 O25 161.0(8) . .
C27 Ag11 Ag15 O25 -156.2(7) 2_577 .
C26 Ag11 Ag15 O25 -165.2(6) 2_577 .
Ag13 Ag11 Ag15 O25 9.3(6) . .
Ag14 Ag11 Ag15 O25 61.5(6) . .
Ag12 Ag11 Ag15 O25 -45.4(6) . .
C24 Ag11 Ag15 O27 -83.2(4) . .
O21 Ag11 Ag15 O27 69.7(6) . .
C27 Ag11 Ag15 O27 112.5(4) 2_577 .
C26 Ag11 Ag15 O27 103.5(3) 2_577 .
Ag13 Ag11 Ag15 O27 -82.0(2) . .
Ag14 Ag11 Ag15 O27 -29.8(2) . .
Ag12 Ag11 Ag15 O27 -136.7(2) . .
C24 Ag11 Ag15 Ag12 127.1(3) . 2_577
O21 Ag11 Ag15 Ag12 -80.0(5) . 2_577
C27 Ag11 Ag15 Ag12 -37.2(4) 2_577 2_577
C26 Ag11 Ag15 Ag12 -46.2(3) 2_577 2_577
Ag13 Ag11 Ag15 Ag12 128.29(6) . 2_577
Ag14 Ag11 Ag15 Ag12 -179.51(6) . 2_577
Ag12 Ag11 Ag15 Ag12 73.59(6) . 2_577
C24 Ag11 Ag15 Ag16 -169.5(3) . 2_577
O21 Ag11 Ag15 Ag16 -16.6(5) . 2_577
C27 Ag11 Ag15 Ag16 26.2(4) 2_577 2_577
C26 Ag11 Ag15 Ag16 17.1(3) 2_577 2_577
Ag13 Ag11 Ag15 Ag16 -168.35(5) . 2_577
Ag14 Ag11 Ag15 Ag16 -116.16(5) . 2_577
Ag12 Ag11 Ag15 Ag16 136.95(5) . 2_577
C27 Ag12 Ag16 O24 -158.3(5) . .
C24 Ag12 Ag16 O24 79.9(7) . .
O23 Ag12 Ag16 O24 24.7(5) . .
Ag15 Ag12 Ag16 O24 -99.6(3) 2_577 .
Ag11 Ag12 Ag16 O24 -28.3(4) . .
C24 Ag12 Ag16 C27 -121.8(7) . .
O23 Ag12 Ag16 C27 -177.0(5) . .
Ag15 Ag12 Ag16 C27 58.7(4) 2_577 .
Ag11 Ag12 Ag16 C27 130.0(4) . .
C27 Ag12 Ag16 Ag18 -116.6(4) . .
C24 Ag12 Ag16 Ag18 121.5(6) . .
O23 Ag12 Ag16 Ag18 66.3(3) . .
Ag15 Ag12 Ag16 Ag18 -57.94(8) 2_577 .
Ag11 Ag12 Ag16 Ag18 13.4(2) . .
C27 Ag12 Ag16 Ag15 -58.7(4) . 2_577
C24 Ag12 Ag16 Ag15 179.5(6) . 2_577
O23 Ag12 Ag16 Ag15 124.3(3) . 2_577
Ag11 Ag12 Ag16 Ag15 71.35(14) . 2_577
C27 Ag12 Ag16 Ag17 -40.8(4) . .
C24 Ag12 Ag16 Ag17 -162.6(6) . .
O23 Ag12 Ag16 Ag17 142.2(3) . .
Ag15 Ag12 Ag16 Ag17 17.93(6) 2_577 .
Ag11 Ag12 Ag16 Ag17 89.28(15) . .
O24 Ag16 Ag17 C30 -82.4(5) . .
C27 Ag16 Ag17 C30 148.0(5) . .
Ag18 Ag16 Ag17 C30 -59.7(4) . .
Ag12 Ag16 Ag17 C30 176.7(4) . .
Ag15 Ag16 Ag17 C30 -168.4(4) 2_577 .
O24 Ag16 Ag17 O12 140.7(5) . 1_566
C27 Ag16 Ag17 O12 11.2(4) . 1_566
C30 Ag16 Ag17 O12 -136.8(5) . 1_566
Ag18 Ag16 Ag17 O12 163.4(3) . 1_566
Ag12 Ag16 Ag17 O12 39.9(3) . 1_566
Ag15 Ag16 Ag17 O12 54.8(3) 2_577 1_566
O24 Ag16 Ag17 O29 12.1(7) . .
C27 Ag16 Ag17 O29 -117.4(6) . .
C30 Ag16 Ag17 O29 94.5(7) . .
Ag18 Ag16 Ag17 O29 34.8(6) . .
Ag12 Ag16 Ag17 O29 -88.7(6) . .
Ag15 Ag16 Ag17 O29 -73.8(6) 2_577 .
O24 Ag16 Ag17 O27 59.9(4) . 2_577
C27 Ag16 Ag17 O27 -69.6(4) . 2_577
C30 Ag16 Ag17 O27 142.4(4) . 2_577
Ag18 Ag16 Ag17 O27 82.6(2) . 2_577
Ag12 Ag16 Ag17 O27 -40.9(2) . 2_577
Ag15 Ag16 Ag17 O27 -26.0(2) 2_577 2_577
O24 Ag16 Ag17 Ag18 -22.7(4) . .
C27 Ag16 Ag17 Ag18 -152.2(3) . .
C30 Ag16 Ag17 Ag18 59.7(4) . .
Ag12 Ag16 Ag17 Ag18 -123.52(7) . .
Ag15 Ag16 Ag17 Ag18 -108.63(5) 2_577 .
O24 Ag16 Ag17 Ag19 -74.7(4) . 2_677
C27 Ag16 Ag17 Ag19 155.8(3) . 2_677
C30 Ag16 Ag17 Ag19 7.8(4) . 2_677
Ag18 Ag16 Ag17 Ag19 -51.98(4) . 2_677
Ag12 Ag16 Ag17 Ag19 -175.50(6) . 2_677
Ag15 Ag16 Ag17 Ag19 -160.61(5) 2_577 2_677
O12 Ag17 Ag18 C30 -108.4(9) 1_566 .
O29 Ag17 Ag18 C30 132.4(5) . .
O27 Ag17 Ag18 C30 -149.5(4) 2_577 .
Ag16 Ag17 Ag18 C30 -61.5(4) . .
Ag19 Ag17 Ag18 C30 60.6(4) 2_677 .
C30 Ag17 Ag18 O31 -134.4(12) . .
O12 Ag17 Ag18 O31 117.2(14) 1_566 .
O29 Ag17 Ag18 O31 -2.0(12) . .
O27 Ag17 Ag18 O31 76.1(12) 2_577 .
Ag16 Ag17 Ag18 O31 164.1(12) . .
Ag19 Ag17 Ag18 O31 -73.8(12) 2_677 .
C30 Ag17 Ag18 O28 172.4(5) . 2_577
O12 Ag17 Ag18 O28 64.0(9) 1_566 2_577
O29 Ag17 Ag18 O28 -55.2(4) . 2_577
O27 Ag17 Ag18 O28 22.9(4) 2_577 2_577
Ag16 Ag17 Ag18 O28 110.9(3) . 2_577
Ag19 Ag17 Ag18 O28 -127.0(3) 2_677 2_577
C30 Ag17 Ag18 Ag19 -22.0(4) . .
O12 Ag17 Ag18 Ag19 -130.4(8) 1_566 .
O29 Ag17 Ag18 Ag19 110.4(3) . .
O27 Ag17 Ag18 Ag19 -171.5(2) 2_577 .
Ag16 Ag17 Ag18 Ag19 -83.43(5) . .
Ag19 Ag17 Ag18 Ag19 38.64(6) 2_677 .
C30 Ag17 Ag18 Ag16 61.5(4) . .
O12 Ag17 Ag18 Ag16 -47.0(8) 1_566 .
O29 Ag17 Ag18 Ag16 -166.2(3) . .
O27 Ag17 Ag18 Ag16 -88.1(2) 2_577 .
Ag19 Ag17 Ag18 Ag16 122.07(5) 2_677 .
C30 Ag17 Ag18 Ag19 -60.6(4) . 2_677
O12 Ag17 Ag18 Ag19 -169.0(8) 1_566 2_677
O29 Ag17 Ag18 Ag19 71.8(3) . 2_677
O27 Ag17 Ag18 Ag19 149.9(2) 2_577 2_677
Ag16 Ag17 Ag18 Ag19 -122.07(5) . 2_677
O24 Ag16 Ag18 C30 -142.1(6) . .
C27 Ag16 Ag18 C30 101.8(6) . .
Ag12 Ag16 Ag18 C30 171.7(4) . .
Ag15 Ag16 Ag18 C30 128.0(4) 2_577 .
Ag17 Ag16 Ag18 C30 60.1(4) . .
O24 Ag16 Ag18 O31 -17.6(5) . .
C27 Ag16 Ag18 O31 -133.7(5) . .
C30 Ag16 Ag18 O31 124.5(5) . .
Ag12 Ag16 Ag18 O31 -63.8(4) . .
Ag15 Ag16 Ag18 O31 -107.5(3) 2_577 .
Ag17 Ag16 Ag18 O31 -175.4(3) . .
O24 Ag16 Ag18 O28 85.7(5) . 2_577
C27 Ag16 Ag18 O28 -30.3(5) . 2_577
C30 Ag16 Ag18 O28 -132.2(5) . 2_577
Ag12 Ag16 Ag18 O28 39.5(3) . 2_577
Ag15 Ag16 Ag18 O28 -4.2(3) 2_577 2_577
Ag17 Ag16 Ag18 O28 -72.1(3) . 2_577
O24 Ag16 Ag18 Ag17 157.8(4) . .
C27 Ag16 Ag18 Ag17 41.7(4) . .
C30 Ag16 Ag18 Ag17 -60.1(4) . .
Ag12 Ag16 Ag18 Ag17 111.58(9) . .
Ag15 Ag16 Ag18 Ag17 67.84(5) 2_577 .
O24 Ag16 Ag18 Ag19 -93.9(4) . .
C27 Ag16 Ag18 Ag19 150.0(4) . .
C30 Ag16 Ag18 Ag19 48.1(4) . .
Ag12 Ag16 Ag18 Ag19 -140.14(8) . .
Ag15 Ag16 Ag18 Ag19 176.12(4) 2_577 .
Ag17 Ag16 Ag18 Ag19 108.28(5) . .
O24 Ag16 Ag18 Ag19 -152.2(4) . 2_677
C27 Ag16 Ag18 Ag19 91.7(4) . 2_677
C30 Ag16 Ag18 Ag19 -10.1(4) . 2_677
Ag12 Ag16 Ag18 Ag19 161.59(7) . 2_677
Ag15 Ag16 Ag18 Ag19 117.85(4) 2_577 2_677
Ag17 Ag16 Ag18 Ag19 50.01(4) . 2_677
C30 Ag18 Ag19 O32 149.8(5) . .
O31 Ag18 Ag19 O32 -22.7(4) . .
O28 Ag18 Ag19 O32 -72.8(11) 2_577 .
Ag17 Ag18 Ag19 O32 169.9(3) . .
Ag16 Ag18 Ag19 O32 106.1(3) . .
Ag19 Ag18 Ag19 O32 -150.0(3) 2_677 .
C30 Ag18 Ag19 O30 51.0(6) . 2_677
O31 Ag18 Ag19 O30 -121.5(6) . 2_677
O28 Ag18 Ag19 O30 -171.6(11) 2_577 2_677
Ag17 Ag18 Ag19 O30 71.1(5) . 2_677
Ag16 Ag18 Ag19 O30 7.3(5) . 2_677
Ag19 Ag18 Ag19 O30 111.2(5) 2_677 2_677
C30 Ag18 Ag19 C30 -102.1(4) . 2_677
O31 Ag18 Ag19 C30 85.4(4) . 2_677
O28 Ag18 Ag19 C30 35.3(11) 2_577 2_677
Ag17 Ag18 Ag19 C30 -82.0(3) . 2_677
Ag16 Ag18 Ag19 C30 -145.8(3) . 2_677
Ag19 Ag18 Ag19 C30 -41.9(3) 2_677 2_677
O31 Ag18 Ag19 C30 -172.5(5) . .
O28 Ag18 Ag19 C30 137.4(11) 2_577 .
Ag17 Ag18 Ag19 C30 20.0(4) . .
Ag16 Ag18 Ag19 C30 -43.7(4) . .
Ag19 Ag18 Ag19 C30 60.2(4) 2_677 .
C30 Ag18 Ag19 Ag19 -60.2(4) . 2_677
O31 Ag18 Ag19 Ag19 127.3(3) . 2_677
O28 Ag18 Ag19 Ag19 77.2(10) 2_577 2_677
Ag17 Ag18 Ag19 Ag19 -40.11(6) . 2_677
Ag16 Ag18 Ag19 Ag19 -103.91(6) . 2_677
C30 Ag18 Ag19 Ag17 -128.7(4) . 2_677
O31 Ag18 Ag19 Ag17 58.8(3) . 2_677
O28 Ag18 Ag19 Ag17 8.7(11) 2_577 2_677
Ag17 Ag18 Ag19 Ag17 -108.65(8) . 2_677
Ag16 Ag18 Ag19 Ag17 -172.44(8) . 2_677
Ag19 Ag18 Ag19 Ag17 -68.54(8) 2_677 2_677
C30 Ag18 Ag19 Ag18 -60.2(4) . 2_677
O31 Ag18 Ag19 Ag18 127.3(3) . 2_677
O28 Ag18 Ag19 Ag18 77.2(10) 2_577 2_677
Ag17 Ag18 Ag19 Ag18 -40.11(6) . 2_677
Ag16 Ag18 Ag19 Ag18 -103.91(6) . 2_677
Ag19 Ag18 Ag19 Ag18 -0.001(1) 2_677 2_677
C17 C16 O4 C22 174.5(11) . .
C21 C16 O4 C22 -3.9(19) . .
O4 C16 C17 O5 1.2(15) . .
C21 C16 C17 O5 179.7(11) . .
O4 C16 C17 C18 -179.7(10) . .
C21 C16 C17 C18 -1.2(18) . .
C18 C17 O5 C25 67.6(14) . .
C16 C17 O5 C25 -113.4(12) . .
O5 C17 C18 O6 3.0(16) . .
C16 C17 C18 O6 -176.0(10) . .
O5 C17 C18 C19 -179.3(11) . .
C16 C17 C18 C19 1.7(17) . .
C19 C18 O6 C28 18.5(17) . .
C17 C18 O6 C28 -164.0(11) . .
O6 C18 C19 C20 176.4(12) . .
C17 C18 C19 C20 -1.0(19) . .
C18 C19 C20 C21 0(2) . .
C19 C20 C21 C16 1(2) . .
O4 C16 C21 C20 178.4(12) . .
C17 C16 C21 C20 0.0(19) . .
C16 O4 C22 C23 -69.4(18) . .
O21 Ag11 C24 C23 -164(2) . .
C27 Ag11 C24 C23 11(3) 2_577 .
C26 Ag11 C24 C23 8(3) 2_577 .
Ag13 Ag11 C24 C23 179(3) . .
Ag15 Ag11 C24 C23 -2(2) . .
Ag14 Ag11 C24 C23 -86(3) . .
Ag12 Ag11 C24 C23 82(3) . .
O21 Ag11 C24 Ag13 17.2(7) . .
C27 Ag11 C24 Ag13 -168.6(3) 2_577 .
C26 Ag11 C24 Ag13 -170.8(5) 2_577 .
Ag15 Ag11 C24 Ag13 178.7(4) . .
Ag14 Ag11 C24 Ag13 95.2(4) . .
Ag12 Ag11 C24 Ag13 -96.8(4) . .
O21 Ag11 C24 Ag14 -78.0(6) . .
C27 Ag11 C24 Ag14 96.2(4) 2_577 .
C26 Ag11 C24 Ag14 93.9(6) 2_577 .
Ag13 Ag11 C24 Ag14 -95.2(4) . .
Ag15 Ag11 C24 Ag14 83.5(3) . .
Ag12 Ag11 C24 Ag14 168.0(6) . .
O21 Ag11 C24 Ag12 114.0(5) . .
C27 Ag11 C24 Ag12 -71.8(5) 2_577 .
C26 Ag11 C24 Ag12 -74.1(7) 2_577 .
Ag13 Ag11 C24 Ag12 96.8(4) . .
Ag15 Ag11 C24 Ag12 -84.5(3) . .
Ag14 Ag11 C24 Ag12 -168.0(6) . .
O16 Ag13 C24 C23 21.1(17) . .
O22 Ag13 C24 C23 159.8(11) . .
O23 Ag13 C24 C23 -78.3(13) . .
Ag11 Ag13 C24 C23 -179.5(15) . .
Ag14 Ag13 C24 C23 99.4(14) . .
O16 Ag13 C24 Ag11 -159.4(5) . .
O22 Ag13 C24 Ag11 -20.7(6) . .
O23 Ag13 C24 Ag11 101.2(4) . .
Ag14 Ag13 C24 Ag11 -81.1(4) . .
O16 Ag13 C24 Ag14 -78.3(7) . .
O22 Ag13 C24 Ag14 60.4(6) . .
O23 Ag13 C24 Ag14 -177.7(5) . .
Ag11 Ag13 C24 Ag14 81.1(4) . .
O16 Ag13 C24 Ag12 118.9(6) . .
O22 Ag13 C24 Ag12 -102.5(5) . .
O23 Ag13 C24 Ag12 19.4(4) . .
Ag11 Ag13 C24 Ag12 -81.8(4) . .
Ag14 Ag13 C24 Ag12 -162.8(7) . .
O1W Ag14 C24 C23 -19(2) . .
Ag11 Ag14 C24 C23 155.1(12) . .
Ag13 Ag14 C24 C23 -128.2(12) . .
O1W Ag14 C24 Ag11 -174.0(14) . .
Ag13 Ag14 C24 Ag11 76.7(4) . .
O1W Ag14 C24 Ag13 109.4(15) . .
Ag11 Ag14 C24 Ag13 -76.7(4) . .
O1W Ag14 C24 Ag12 -134.8(17) . .
Ag11 Ag14 C24 Ag12 39.2(17) . .
Ag13 Ag14 C24 Ag12 116(2) . .
C27 Ag12 C24 C23 -29.8(13) . .
O23 Ag12 C24 C23 107.4(10) . .
Ag15 Ag12 C24 C23 -125.1(9) 2_577 .
Ag11 Ag12 C24 C23 -155.4(12) . .
Ag16 Ag12 C24 C23 55.9(12) . .
C27 Ag12 C24 Ag11 125.5(6) . .
O23 Ag12 C24 Ag11 -97.3(4) . .
Ag15 Ag12 C24 Ag11 30.3(9) 2_577 .
Ag16 Ag12 C24 Ag11 -148.7(3) . .
C27 Ag12 C24 Ag13 -158.0(5) . .
O23 Ag12 C24 Ag13 -20.7(4) . .
Ag15 Ag12 C24 Ag13 106.8(6) 2_577 .
Ag11 Ag12 C24 Ag13 76.5(4) . .
Ag16 Ag12 C24 Ag13 -72.2(7) . .
C27 Ag12 C24 Ag14 86(2) . .
O23 Ag12 C24 Ag14 -136.3(19) . .
Ag15 Ag12 C24 Ag14 -9(2) 2_577 .
Ag11 Ag12 C24 Ag14 -39.1(17) . .
Ag16 Ag12 C24 Ag14 172.3(15) . .
C17 O5 C25 C26 40.9(15) . .
O5 C25 C26 Ag11 144.8(8) . 2_577
Ag11 C26 C27 Ag15 37.9(17) 2_577 2_577
Ag11 C26 C27 Ag12 -128.4(12) 2_577 .
Ag11 C26 C27 Ag16 139.5(6) 2_577 .
C24 Ag12 C27 C26 31.8(17) . .
O23 Ag12 C27 C26 -96.3(13) . .
Ag15 Ag12 C27 C26 172.8(15) 2_577 .
Ag11 Ag12 C27 C26 110.8(13) . .
Ag16 Ag12 C27 C26 -99.6(14) . .
C24 Ag12 C27 Ag15 -140.9(5) . 2_577
O23 Ag12 C27 Ag15 91.0(5) . 2_577
Ag11 Ag12 C27 Ag15 -62.0(5) . 2_577
Ag16 Ag12 C27 Ag15 87.7(3) . 2_577
C24 Ag12 C27 Ag16 131.4(6) . .
O23 Ag12 C27 Ag16 3.3(5) . .
Ag15 Ag12 C27 Ag16 -87.7(3) 2_577 .
Ag11 Ag12 C27 Ag16 -149.7(2) . .
C24 Ag12 C27 Ag11 -79.1(9) . 2_577
O23 Ag12 C27 Ag11 152.8(5) . 2_577
Ag15 Ag12 C27 Ag11 61.8(5) 2_577 2_577
Ag11 Ag12 C27 Ag11 -0.1(9) . 2_577
Ag16 Ag12 C27 Ag11 149.5(7) . 2_577
O24 Ag16 C27 C26 159.0(8) . .
C30 Ag16 C27 C26 -49.9(11) . .
Ag18 Ag16 C27 C26 -111.3(8) . .
Ag12 Ag16 C27 C26 132.4(10) . .
Ag15 Ag16 C27 C26 -149.5(11) 2_577 .
Ag17 Ag16 C27 C26 -78.3(9) . .
O24 Ag16 C27 Ag15 -51.6(6) . 2_577
C30 Ag16 C27 Ag15 99.6(5) . 2_577
Ag18 Ag16 C27 Ag15 38.2(6) . 2_577
Ag12 Ag16 C27 Ag15 -78.1(4) . 2_577
Ag17 Ag16 C27 Ag15 71.1(3) . 2_577
O24 Ag16 C27 Ag12 26.6(6) . .
C30 Ag16 C27 Ag12 177.7(4) . .
Ag18 Ag16 C27 Ag12 116.3(3) . .
Ag15 Ag16 C27 Ag12 78.1(4) 2_577 .
Ag17 Ag16 C27 Ag12 149.2(3) . .
O24 Ag16 C27 Ag11 -112.6(8) . 2_577
C30 Ag16 C27 Ag11 38.6(10) . 2_577
Ag18 Ag16 C27 Ag11 -22.8(11) . 2_577
Ag12 Ag16 C27 Ag11 -139.1(10) . 2_577
Ag15 Ag16 C27 Ag11 -61.0(7) 2_577 2_577
Ag17 Ag16 C27 Ag11 10.1(8) . 2_577
C18 O6 C28 C29 66.5(14) . .
O31 Ag18 C30 C29 -14(3) . .
O28 Ag18 C30 C29 170(3) 2_577 .
Ag17 Ag18 C30 C29 -180(3) . .
Ag19 Ag18 C30 C29 -24(3) . .
Ag16 Ag18 C30 C29 95(3) . .
Ag19 Ag18 C30 C29 -97(3) 2_677 .
O31 Ag18 C30 Ag17 166.1(4) . .
O28 Ag18 C30 Ag17 -10.1(6) 2_577 .
Ag19 Ag18 C30 Ag17 155.4(4) . .
Ag16 Ag18 C30 Ag17 -84.9(3) . .
Ag19 Ag18 C30 Ag17 82.4(3) 2_677 .
O31 Ag18 C30 Ag16 -109.1(5) . .
O28 Ag18 C30 Ag16 74.7(6) 2_577 .
Ag17 Ag18 C30 Ag16 84.9(3) . .
Ag19 Ag18 C30 Ag16 -119.8(4) . .
Ag19 Ag18 C30 Ag16 167.2(5) 2_677 .
O31 Ag18 C30 Ag19 83.7(6) . 2_677
O28 Ag18 C30 Ag19 -92.5(5) 2_577 2_677
Ag17 Ag18 C30 Ag19 -82.4(3) . 2_677
Ag19 Ag18 C30 Ag19 73.0(3) . 2_677
Ag16 Ag18 C30 Ag19 -167.2(5) . 2_677
O31 Ag18 C30 Ag19 10.7(6) . .
O28 Ag18 C30 Ag19 -165.5(4) 2_577 .
Ag17 Ag18 C30 Ag19 -155.4(4) . .
Ag16 Ag18 C30 Ag19 119.8(4) . .
Ag19 Ag18 C30 Ag19 -73.0(2) 2_677 .
O12 Ag17 C30 C29 -30.1(13) 1_566 .
O29 Ag17 C30 C29 113.6(11) . .
O27 Ag17 C30 C29 -143.7(10) 2_577 .
Ag18 Ag17 C30 C29 179.9(13) . .
Ag16 Ag17 C30 C29 -97.6(11) . .
Ag19 Ag17 C30 C29 92.0(11) 2_677 .
O12 Ag17 C30 Ag18 150.0(4) 1_566 .
O29 Ag17 C30 Ag18 -66.3(5) . .
O27 Ag17 C30 Ag18 36.4(5) 2_577 .
Ag16 Ag17 C30 Ag18 82.5(3) . .
Ag19 Ag17 C30 Ag18 -87.9(3) 2_677 .
O12 Ag17 C30 Ag16 67.5(6) 1_566 .
O29 Ag17 C30 Ag16 -148.8(3) . .
O27 Ag17 C30 Ag16 -46.1(5) 2_577 .
Ag18 Ag17 C30 Ag16 -82.5(3) . .
Ag19 Ag17 C30 Ag16 -170.4(5) 2_677 .
O12 Ag17 C30 Ag19 -122.1(4) 1_566 2_677
O29 Ag17 C30 Ag19 21.6(5) . 2_677
O27 Ag17 C30 Ag19 124.3(3) 2_577 2_677
Ag18 Ag17 C30 Ag19 87.9(3) . 2_677
Ag16 Ag17 C30 Ag19 170.4(5) . 2_677
O12 Ag17 C30 Ag19 -166.2(7) 1_566 .
O29 Ag17 C30 Ag19 -22.6(11) . .
O27 Ag17 C30 Ag19 80.2(9) 2_577 .
Ag18 Ag17 C30 Ag19 43.8(7) . .
Ag16 Ag17 C30 Ag19 126.2(10) . .
Ag19 Ag17 C30 Ag19 -44.2(7) 2_677 .
O24 Ag16 C30 C29 -122.9(10) . .
C27 Ag16 C30 C29 81.0(10) . .
Ag18 Ag16 C30 C29 -158.0(11) . .
Ag15 Ag16 C30 C29 135.7(8) 2_577 .
Ag17 Ag16 C30 C29 122.5(10) . .
O24 Ag16 C30 Ag18 35.1(5) . .
C27 Ag16 C30 Ag18 -121.0(4) . .
Ag15 Ag16 C30 Ag18 -66.3(4) 2_577 .
Ag17 Ag16 C30 Ag18 -79.6(4) . .
O24 Ag16 C30 Ag17 114.6(4) . .
C27 Ag16 C30 Ag17 -41.5(6) . .
Ag18 Ag16 C30 Ag17 79.6(4) . .
Ag15 Ag16 C30 Ag17 13.2(4) 2_577 .
O24 Ag16 C30 Ag19 81.7(18) . 2_677
C27 Ag16 C30 Ag19 -74.4(18) . 2_677
Ag18 Ag16 C30 Ag19 46.6(16) . 2_677
Ag15 Ag16 C30 Ag19 -19.7(19) 2_577 2_677
Ag17 Ag16 C30 Ag19 -32.9(15) . 2_677
O24 Ag16 C30 Ag19 -33.9(6) . .
C27 Ag16 C30 Ag19 170.0(4) . .
Ag18 Ag16 C30 Ag19 -68.9(4) . .
Ag15 Ag16 C30 Ag19 -135.3(3) 2_577 .
Ag17 Ag16 C30 Ag19 -148.5(7) . .
O32 Ag19 C30 C29 137.3(8) . .
O30 Ag19 C30 C29 21.9(9) 2_677 .
C30 Ag19 C30 C29 -98.1(8) 2_677 .
Ag18 Ag19 C30 C29 171.2(10) . .
Ag19 Ag19 C30 C29 -98.1(8) 2_677 .
Ag17 Ag19 C30 C29 -65.1(10) 2_677 .
Ag18 Ag19 C30 C29 -56.8(8) 2_677 .
O32 Ag19 C30 Ag18 -33.8(5) . .
O30 Ag19 C30 Ag18 -149.2(4) 2_677 .
C30 Ag19 C30 Ag18 90.8(3) 2_677 .
Ag19 Ag19 C30 Ag18 90.8(3) 2_677 .
Ag17 Ag19 C30 Ag18 123.7(3) 2_677 .
Ag18 Ag19 C30 Ag18 132.0(2) 2_677 .
O32 Ag19 C30 Ag17 -78.3(9) . .
O30 Ag19 C30 Ag17 166.3(8) 2_677 .
C30 Ag19 C30 Ag17 46.3(7) 2_677 .
Ag18 Ag19 C30 Ag17 -44.5(7) . .
Ag19 Ag19 C30 Ag17 46.3(7) 2_677 .
Ag17 Ag19 C30 Ag17 79.2(10) 2_677 .
Ag18 Ag19 C30 Ag17 87.5(8) 2_677 .
O32 Ag19 C30 Ag16 38.7(7) . .
O30 Ag19 C30 Ag16 -76.7(6) 2_677 .
C30 Ag19 C30 Ag16 163.3(6) 2_677 .
Ag18 Ag19 C30 Ag16 72.6(4) . .
Ag19 Ag19 C30 Ag16 163.3(6) 2_677 .
Ag17 Ag19 C30 Ag16 -163.73(15) 2_677 .
Ag18 Ag19 C30 Ag16 -155.4(4) 2_677 .
O32 Ag19 C30 Ag19 -124.6(4) . 2_677
O30 Ag19 C30 Ag19 120.0(4) 2_677 2_677
C30 Ag19 C30 Ag19 -0.003(1) 2_677 2_677
Ag18 Ag19 C30 Ag19 -90.8(3) . 2_677
Ag17 Ag19 C30 Ag19 32.9(6) 2_677 2_677
Ag18 Ag19 C30 Ag19 41.3(2) 2_677 2_677
C9 Ag1 O7 C31 28.5(15) . .
C12 Ag1 O7 C31 -164.3(12) 2_566 .
C11 Ag1 O7 C31 -157.0(13) 2_566 .
Ag3 Ag1 O7 C31 25.3(12) . .
Ag5 Ag1 O7 C31 -179.0(9) 2_566 .
Ag2 Ag1 O7 C31 84.0(13) . .
Ag4 Ag1 O7 C31 -27.7(14) . .
C9 Ag3 O8 C31 45.9(11) . .
O11 Ag3 O8 C31 -154.5(10) . .
O10 Ag3 O8 C31 -70.3(10) . .
Ag1 Ag3 O8 C31 29.3(9) . .
Ag4 Ag3 O8 C31 89.0(9) . .
Ag2 Ag3 O8 C31 -11.4(11) . .
Ag1 O7 C31 O8 -8(2) . .
Ag1 O7 C31 C32 175.6(9) . .
Ag3 O8 C31 O7 -21(2) . .
Ag3 O8 C31 C32 155.6(10) . .
O7 C31 C32 F2' 4(4) . .
O8 C31 C32 F2' -173(4) . .
O7 C31 C32 F3' 148(3) . .
O8 C31 C32 F3' -29(4) . .
O7 C31 C32 F1' -104(3) . .
O8 C31 C32 F1' 78(3) . .
O7 C31 C32 F1 -168.2(15) . .
O8 C31 C32 F1 15(2) . .
O7 C31 C32 F2 -42.1(19) . .
O8 C31 C32 F2 140.7(15) . .
O7 C31 C32 F3 73.4(17) . .
O8 C31 C32 F3 -103.8(16) . .
N5 Ag8 O9 C33 -25.8(14) . .
C15 Ag8 O9 C33 130.4(13) . .
Ag7 Ag8 O9 C33 86.8(13) . .
Ag6 Ag8 O9 C33 136.1(13) . .
N5 Ag8 O9 Ag2 127.2(6) . .
C15 Ag8 O9 Ag2 -76.6(6) . .
Ag7 Ag8 O9 Ag2 -120.2(4) . .
Ag6 Ag8 O9 Ag2 -70.9(4) . .
C9 Ag2 O9 C33 26.5(14) . .
C12 Ag2 O9 C33 -143.8(12) . .
Ag5 Ag2 O9 C33 -100.8(12) . .
Ag1 Ag2 O9 C33 -22.8(13) . .
Ag3 Ag2 O9 C33 23.4(12) . .
C9 Ag2 O9 Ag8 -128.2(5) . .
C12 Ag2 O9 Ag8 61.6(5) . .
Ag5 Ag2 O9 Ag8 104.5(4) . .
Ag1 Ag2 O9 Ag8 -177.5(3) . .
Ag3 Ag2 O9 Ag8 -131.3(4) . .
C9 Ag3 O10 C33 12.4(17) . .
O11 Ag3 O10 C33 -124.7(16) . .
O8 Ag3 O10 C33 141.6(16) . .
Ag1 Ag3 O10 C33 61.1(16) . .
Ag4 Ag3 O10 C33 44(2) . .
Ag2 Ag3 O10 C33 6.7(15) . .
Ag3 O10 C33 O9 13(3) . .
Ag3 O10 C33 C34 -163.7(10) . .
Ag8 O9 C33 O10 121.2(18) . .
Ag2 O9 C33 O10 -30(3) . .
Ag8 O9 C33 C34 -62.4(18) . .
Ag2 O9 C33 C34 146.3(10) . .
O9 C33 C34 F5' 38(2) . .
C9 Ag3 O11 C35 -121(9) . .
O8 Ag3 O11 C35 81(9) . .
O10 Ag3 O11 C35 3(9) . .
Ag4 Ag3 O11 C35 -173(9) . .
Ag2 Ag3 O11 C35 -62(9) . .
Ag3 O11 C35 O12 -98(9) . .
Ag3 O11 C35 C36 83(9) . .
Ag17 O12 C35 O11 142.3(16) 1_544 .
Ag17 O12 C35 C36 -39(3) 1_544 .
O11 C35 C36 F9 35(3) . .
O12 C35 C36 F9 -144(2) . .
O11 C35 C36 F8 -86(2) . .
O12 C35 C36 F8 95(2) . .
O11 C35 C36 F7 157(2) . .
O12 C35 C36 F7 -22(2) . .
O11 C35 C36 F8' -127(3) . .
O12 C35 C36 F8' 55(3) . .
O11 C35 C36 F7' 104(3) . .
O12 C35 C36 F7' -75(3) . .
O11 C35 C36 F9' -10(3) . .
O12 C35 C36 F9' 171(3) . .
Ag6' Ag6 O13 C37 66.2(13) . .
C15 Ag6 O13 C37 -4.6(15) . .
O15 Ag6 O13 C37 136.3(12) . .
C12 Ag6 O13 C37 -140.7(12) . .
Ag7 Ag6 O13 C37 -4.1(12) . .
Ag5 Ag6 O13 C37 -130.1(13) . .
Ag9' Ag6 O13 C37 48.4(14) 2_666 .
Ag8 Ag6 O13 C37 -51.3(13) . .
C15 Ag6 O13 Ag6' -70.8(5) . .
O15 Ag6 O13 Ag6' 70.0(4) . .
C12 Ag6 O13 Ag6' 153.0(5) . .
Ag7 Ag6 O13 Ag6' -70.4(3) . .
Ag5 Ag6 O13 Ag6' 163.7(4) . .
Ag9' Ag6 O13 Ag6' -17.8(6) 2_666 .
Ag8 Ag6 O13 Ag6' -117.6(4) . .
Ag6 Ag6' O13 C37 -124.7(12) . .
O15 Ag6' O13 C37 148.9(11) . .
C15 Ag6' O13 C37 -59.9(12) . .
O20 Ag6' O13 C37 57.4(12) 2_666 .
Ag9' Ag6' O13 C37 18.2(17) 2_666 .
Ag7 Ag6' O13 C37 -30.5(11) . .
Ag9 Ag6' O13 C37 4.2(13) 2_666 .
O15 Ag6' O13 Ag6 -86.5(5) . .
C15 Ag6' O13 Ag6 64.8(5) . .
O20 Ag6' O13 Ag6 -177.9(6) 2_666 .
Ag9' Ag6' O13 Ag6 142.9(11) 2_666 .
Ag7 Ag6' O13 Ag6 94.2(4) . .
Ag9 Ag6' O13 Ag6 128.9(5) 2_666 .
C15 Ag7 O14 C37 -6.3(14) . .
O17 Ag7 O14 C37 157.9(12) . .
Ag6' Ag7 O14 C37 -22.6(11) . .
Ag6 Ag7 O14 C37 -3.5(11) . .
Ag8 Ag7 O14 C37 56.6(12) . .
Ag9 Ag7 O14 C37 -176.9(8) . .
Ag9 Ag7 O14 C37 -76.4(12) 2_666 .
Ag9' Ag7 O14 C37 -60.9(12) 2_666 .
C15 Ag7 O14 Ag10 -170.2(5) . .
O17 Ag7 O14 Ag10 -6.0(4) . .
Ag6' Ag7 O14 Ag10 173.4(4) . .
Ag6 Ag7 O14 Ag10 -167.5(4) . .
Ag8 Ag7 O14 Ag10 -107.3(3) . .
Ag9 Ag7 O14 Ag10 19.2(10) . .
Ag9 Ag7 O14 Ag10 119.7(3) 2_666 .
Ag9' Ag7 O14 Ag10 135.2(5) 2_666 .
N4 Ag10 O14 C37 113.1(14) . .
N3 Ag10 O14 C37 -55.6(14) . .
O17 Ag10 O14 C37 -156.3(13) . .
N4 Ag10 O14 Ag7 -85.0(6) . .
N3 Ag10 O14 Ag7 106.3(6) . .
O17 Ag10 O14 Ag7 5.5(3) . .
Ag6 O13 C37 O14 3(2) . .
Ag6' O13 C37 O14 25(2) . .
Ag6 O13 C37 C38 -176.5(11) . .
Ag6' O13 C37 C38 -154.5(12) . .
Ag7 O14 C37 O13 2(2) . .
Ag10 O14 C37 O13 160.7(12) . .
Ag7 O14 C37 C38 -179.1(10) . .
Ag10 O14 C37 C38 -20(2) . .
O13 C37 C38 F10 139.6(17) . .
O14 C37 C38 F10 -40(2) . .
O13 C37 C38 F11 5(3) . .
O14 C37 C38 F11 -174.5(16) . .
O13 C37 C38 F12 -107.4(17) . .
O14 C37 C38 F12 73.1(17) . .
Ag6 Ag6' O15 C39 172.6(16) . .
C15 Ag6' O15 C39 96.3(17) . .
O20 Ag6' O15 C39 -31.7(17) 2_666 .
Ag9' Ag6' O15 C39 29.4(18) 2_666 .
O13 Ag6' O15 C39 -121.4(16) . .
Ag9 Ag6' O15 C39 29.0(18) 2_666 .
C15 Ag6' O15 Ag6 -76.3(7) . .
O20 Ag6' O15 Ag6 155.7(6) 2_666 .
Ag9' Ag6' O15 Ag6 -143.2(7) 2_666 .
O13 Ag6' O15 Ag6 65.9(4) . .
Ag9 Ag6' O15 Ag6 -143.6(5) 2_666 .
Ag6' Ag6 O15 C39 -14(3) . .
O13 Ag6 O15 C39 -105(3) . .
C15 Ag6 O15 C39 37(3) . .
C12 Ag6 O15 C39 155(3) . .
Ag7 Ag6 O15 C39 -25(3) . .
Ag5 Ag6 O15 C39 -165(3) . .
Ag9' Ag6 O15 C39 11(3) 2_666 .
Ag8 Ag6 O15 C39 90(3) . .
O13 Ag6 O15 Ag6' -91.1(5) . .
C15 Ag6 O15 Ag6' 50.9(6) . .
C12 Ag6 O15 Ag6' 168.4(5) . .
Ag7 Ag6 O15 Ag6' -11.7(5) . .
Ag5 Ag6 O15 Ag6' -151.1(4) . .
Ag9' Ag6 O15 Ag6' 25.2(5) 2_666 .
Ag8 Ag6 O15 Ag6' 104.2(7) . .
C24 Ag13 O16 C39 -21(2) . .
O22 Ag13 O16 C39 -169.1(19) . .
O23 Ag13 O16 C39 74.4(19) . .
Ag11 Ag13 O16 C39 -151.6(14) . .
Ag14 Ag13 O16 C39 -72.8(18) . .
C24 Ag13 O16 Ag4 142.4(6) . 2_566
O22 Ag13 O16 Ag4 -6.0(4) . 2_566
O23 Ag13 O16 Ag4 -122.5(4) . 2_566
Ag11 Ag13 O16 Ag4 11.5(11) . 2_566
Ag14 Ag13 O16 Ag4 90.2(4) . 2_566
Ag13 O16 C39 O15 151.4(14) . .
Ag4 O16 C39 O15 -11.9(17) 2_566 .
Ag13 O16 C39 C40 -30(3) . .
Ag4 O16 C39 C40 166.8(10) 2_566 .
Ag6' O15 C39 O16 120.2(15) . .
Ag6 O15 C39 O16 128(3) . .
Ag6' O15 C39 C40 -59(2) . .
Ag6 O15 C39 C40 -51(4) . .
O16 C39 C40 F13 -59(2) . .
O15 C39 C40 F13 119.7(17) . .
O16 C39 C40 F14' 127(3) . .
O15 C39 C40 F14' -55(3) . .
O16 C39 C40 F13' -111(2) . .
O15 C39 C40 F13' 67(3) . .
O16 C39 C40 F14 177.0(17) . .
O15 C39 C40 F14 -4(2) . .
O16 C39 C40 F15' 6(3) . .
O15 C39 C40 F15' -175(3) . .
O16 C39 C40 F15 58.2(19) . .
O15 C39 C40 F15 -123.0(17) . .
C15 Ag7 O17 C41 -0.6(13) . .
O14 Ag7 O17 C41 -163.0(11) . .
Ag6' Ag7 O17 C41 -165.2(9) . .
Ag6 Ag7 O17 C41 -114.5(10) . .
Ag8 Ag7 O17 C41 -41.3(10) . .
Ag9 Ag7 O17 C41 26.0(10) . .
Ag9 Ag7 O17 C41 70.3(11) 2_666 .
Ag9' Ag7 O17 C41 77.0(12) 2_666 .
C15 Ag7 O17 Ag10 168.4(5) . .
O14 Ag7 O17 Ag10 5.9(4) . .
Ag6' Ag7 O17 Ag10 3.8(12) . .
Ag6 Ag7 O17 Ag10 54.4(8) . .
Ag8 Ag7 O17 Ag10 127.6(3) . .
Ag9 Ag7 O17 Ag10 -165.1(3) . .
Ag9 Ag7 O17 Ag10 -120.8(2) 2_666 .
Ag9' Ag7 O17 Ag10 -114.0(6) 2_666 .
N4 Ag10 O17 C41 -96.0(13) . .
N3 Ag10 O17 C41 57.3(13) . .
O14 Ag10 O17 C41 161.6(13) . .
N4 Ag10 O17 Ag7 96.8(5) . .
N3 Ag10 O17 Ag7 -109.9(6) . .
O14 Ag10 O17 Ag7 -5.6(4) . .
Ag9 Ag9' O18 C41 69(2) . .
C15 Ag9' O18 C41 -17(3) 2_666 .
O19 Ag9' O18 C41 135.0(16) . .
C14 Ag9' O18 C41 -20(2) 2_666 .
Ag6' Ag9' O18 C41 -97(2) 2_666 .
O20 Ag9' O18 C41 -169.9(15) . .
Ag7 Ag9' O18 C41 36(4) 2_666 .
Ag6 Ag9' O18 C41 -81(2) 2_666 .
C15 Ag9' O18 Ag9 -86.3(19) 2_666 .
O19 Ag9' O18 Ag9 66.0(13) . .
C14 Ag9' O18 Ag9 -88.6(15) 2_666 .
Ag6' Ag9' O18 Ag9 -166(3) 2_666 .
O20 Ag9' O18 Ag9 121.1(19) . .
Ag7 Ag9' O18 Ag9 -33(2) 2_666 .
Ag6 Ag9' O18 Ag9 -150(2) 2_666 .
Ag9' Ag9 O18 C41 -127.8(19) . .
O19 Ag9 O18 C41 153.7(12) . .
C15 Ag9 O18 C41 -73.3(13) 2_666 .
C14 Ag9 O18 C41 -59.0(12) 2_666 .
Ag7 Ag9 O18 C41 26.3(11) . .
Ag7 Ag9 O18 C41 -105.3(12) 2_666 .
Ag9 Ag9 O18 C41 -0.3(14) 2_666 .
Ag6' Ag9 O18 C41 -120.2(12) 2_666 .
O19 Ag9 O18 Ag9' -78.5(15) . .
C15 Ag9 O18 Ag9' 54.5(15) 2_666 .
C14 Ag9 O18 Ag9' 68.8(15) 2_666 .
Ag7 Ag9 O18 Ag9' 154.1(15) . .
Ag7 Ag9 O18 Ag9' 22.5(16) 2_666 .
Ag9 Ag9 O18 Ag9' 127.5(15) 2_666 .
Ag6' Ag9 O18 Ag9' 7.5(14) 2_666 .
Ag7 O17 C41 O18 -15(2) . .
Ag10 O17 C41 O18 179.7(11) . .
Ag7 O17 C41 C42 168.4(8) . .
Ag10 O17 C41 C42 3.0(19) . .
Ag9' O18 C41 O17 -42(3) . .
Ag9 O18 C41 O17 -16(2) . .
Ag9' O18 C41 C42 135.3(15) . .
Ag9 O18 C41 C42 161.2(9) . .
O17 C41 C42 F16' 163(3) . .
O18 C41 C42 F16' -14(4) . .
O17 C41 C42 F18' 38(3) . .
O17 C41 C42 F17' -73(3) . .
O18 C41 C42 F17' 110(3) . .
O17 C41 C42 F17 -45(2) . .
O18 C41 C42 F17 137.9(17) . .
O17 C41 C42 F18 75.7(19) . .
O18 C41 C42 F18 -101.5(19) . .
O17 C41 C42 F16 -167.0(16) . .
O18 C41 C42 F16 16(2) . .
Ag9' Ag9 O19 C43 -3(3) . .
O18 Ag9 O19 C43 61(3) . .
C15 Ag9 O19 C43 -74(3) 2_666 .
C14 Ag9 O19 C43 -66(3) 2_666 .
Ag7 Ag9 O19 C43 155(3) . .
Ag7 Ag9 O19 C43 -92(3) 2_666 .
Ag9 Ag9 O19 C43 -139(3) 2_666 .
Ag6' Ag9 O19 C43 -39(3) 2_666 .
O18 Ag9 O19 Ag9' 64.1(17) . .
C15 Ag9 O19 Ag9' -70.9(18) 2_666 .
C14 Ag9 O19 Ag9' -62.8(18) 2_666 .
Ag7 Ag9 O19 Ag9' 158.3(18) . .
Ag7 Ag9 O19 Ag9' -88.9(17) 2_666 .
Ag9 Ag9 O19 Ag9' -135.4(17) 2_666 .
Ag6' Ag9 O19 Ag9' -36.1(17) 2_666 .
Ag9 Ag9' O19 C43 177(3) . .
O18 Ag9' O19 C43 98(2) . .
C15 Ag9' O19 C43 -104(2) 2_666 .
C14 Ag9' O19 C43 -119(2) 2_666 .
Ag6' Ag9' O19 C43 -50(2) 2_666 .
O20 Ag9' O19 C43 -10(2) . .
Ag7 Ag9' O19 C43 -101(2) 2_666 .
Ag6 Ag9' O19 C43 -58(2) 2_666 .
O18 Ag9' O19 Ag9 -79.4(16) . .
C15 Ag9' O19 Ag9 78.4(17) 2_666 .
C14 Ag9' O19 Ag9 64.1(17) 2_666 .
Ag6' Ag9' O19 Ag9 133(2) 2_666 .
O20 Ag9' O19 Ag9 173(2) . .
Ag7 Ag9' O19 Ag9 81.8(16) 2_666 .
Ag6 Ag9' O19 Ag9 125(2) 2_666 .
Ag9 Ag9' O20 C43 15(3) . .
O18 Ag9' O20 C43 -92(2) . .
C15 Ag9' O20 C43 109.6(18) 2_666 .
O19 Ag9' O20 C43 7.7(17) . .
C14 Ag9' O20 C43 127(2) 2_666 .
Ag6' Ag9' O20 C43 137.9(18) 2_666 .
Ag7 Ag9' O20 C43 80.0(17) 2_666 .
Ag6 Ag9' O20 C43 135.4(18) 2_666 .
Ag9 Ag9' O20 Ag6' -123(2) . 2_666
O18 Ag9' O20 Ag6' 130.0(12) . 2_666
C15 Ag9' O20 Ag6' -28.3(7) 2_666 2_666
O19 Ag9' O20 Ag6' -130.2(10) . 2_666
C14 Ag9' O20 Ag6' -10.6(11) 2_666 2_666
Ag7 Ag9' O20 Ag6' -57.9(4) 2_666 2_666
Ag6 Ag9' O20 Ag6' -2.54(18) 2_666 2_666
Ag9 O19 C43 O20 18(5) . .
Ag9' O19 C43 O20 17(4) . .
Ag9 O19 C43 C44 -164(2) . .
Ag9' O19 C43 C44 -165(3) . .
Ag6' O20 C43 O19 32(5) 2_666 .
Ag9' O20 C43 O19 -16(4) . .
Ag6' O20 C43 C44 -146.4(16) 2_666 .
Ag9' O20 C43 C44 166(2) . .
O19 C43 C44 F21' -55(5) . .
O20 C43 C44 F21' 123(4) . .
O19 C43 C44 F20' 172(4) . .
O20 C43 C44 F20' -10(5) . .
O19 C43 C44 F20 128(4) . .
O20 C43 C44 F20 -53(3) . .
O19 C43 C44 F19 7(5) . .
O20 C43 C44 F19 -174(2) . .
O19 C43 C44 F21 -112(4) . .
O20 C43 C44 F21 67(3) . .
C24 Ag11 O21 C45 -9.9(13) . .
C27 Ag11 O21 C45 175.7(10) 2_577 .
C26 Ag11 O21 C45 175.1(11) 2_577 .
Ag13 Ag11 O21 C45 3.8(10) . .
Ag15 Ag11 O21 C45 -152.3(8) . .
Ag14 Ag11 O21 C45 -63.1(11) . .
Ag12 Ag11 O21 C45 62.9(11) . .
C24 Ag13 O22 C45 23.5(12) . .
O16 Ag13 O22 C45 -178.8(11) . .
O23 Ag13 O22 C45 -83.8(10) . .
Ag11 Ag13 O22 C45 7.5(10) . .
Ag14 Ag13 O22 C45 61.1(10) . .
Ag11 O21 C45 O22 2(2) . .
Ag11 O21 C45 C46 -176.7(7) . .
Ag13 O22 C45 O21 -8(2) . .
Ag13 O22 C45 C46 170.6(7) . .
O21 C45 C46 F24 24(2) . .
O22 C45 C46 F24 -154.4(17) . .
O21 C45 C46 F22 155.0(15) . .
O22 C45 C46 F22 -23.6(19) . .
O21 C45 C46 F23' -135.7(12) . .
O22 C45 C46 F23' 45.6(15) . .
O21 C45 C46 F24' -12.0(15) . .
O22 C45 C46 F24' 169.3(12) . .
O21 C45 C46 F23 -91.9(16) . .
O22 C45 C46 F23 89.4(16) . .
O21 C45 C46 F22' 105.7(13) . .
O22 C45 C46 F22' -73.0(14) . .
C27 Ag12 O23 C47 -40.8(13) . .
C24 Ag12 O23 C47 169.3(12) . .
Ag15 Ag12 O23 C47 13.3(12) 2_577 .
Ag11 Ag12 O23 C47 123.3(11) . .
Ag16 Ag12 O23 C47 -38.3(11) . .
C27 Ag12 O23 Ag13 168.0(4) . .
C24 Ag12 O23 Ag13 18.2(4) . .
Ag15 Ag12 O23 Ag13 -137.84(19) 2_577 .
Ag11 Ag12 O23 Ag13 -27.9(3) . .
Ag16 Ag12 O23 Ag13 170.6(3) . .
C24 Ag13 O23 C47 -156.3(18) . .
O16 Ag13 O23 C47 58.1(18) . .
O22 Ag13 O23 C47 -24.6(19) . .
Ag11 Ag13 O23 C47 -106.9(18) . .
Ag14 Ag13 O23 C47 -158.3(16) . .
C24 Ag13 O23 Ag12 -18.9(4) . .
O16 Ag13 O23 Ag12 -164.5(4) . .
O22 Ag13 O23 Ag12 112.8(3) . .
Ag11 Ag13 O23 Ag12 30.5(3) . .
Ag14 Ag13 O23 Ag12 -20.9(5) . .
C27 Ag16 O24 C47 -48.7(15) . .
C30 Ag16 O24 C47 154.6(13) . .
Ag18 Ag16 O24 C47 -178.5(14) . .
Ag12 Ag16 O24 C47 -29.3(13) . .
Ag15 Ag16 O24 C47 -82.4(13) 2_577 .
Ag17 Ag16 O24 C47 -158.2(12) . .
Ag16 O24 C47 O23 7(3) . .
Ag16 O24 C47 C48 -175.7(10) . .
Ag12 O23 C47 O24 32(2) . .
Ag13 O23 C47 O24 160.2(13) . .
Ag12 O23 C47 C48 -145.3(10) . .
Ag13 O23 C47 C48 -17(3) . .
O24 C47 C48 F26' 0(4) . .
O23 C47 C48 F26' 177(3) . .
O24 C47 C48 F25' -131(3) . .
O23 C47 C48 F25' 47(3) . .
O24 C47 C48 F27' 117(3) . .
O23 C47 C48 F27' -65(3) . .
O24 C47 C48 F27 68(2) . .
O23 C47 C48 F27 -114.3(19) . .
O24 C47 C48 F25 -170.5(17) . .
O23 C47 C48 F25 7(2) . .
O24 C47 C48 F26 -50(2) . .
O23 C47 C48 F26 127.5(17) . .
C27 Ag15 O25 C49 -21.4(18) 2_577 .
O27 Ag15 O25 C49 -149.7(12) . .
Ag12 Ag15 O25 C49 -4.3(12) 2_577 .
Ag11 Ag15 O25 C49 113.8(10) . .
Ag16 Ag15 O25 C49 -68.8(12) 2_577 .
Ag15 O25 C49 O26 -5(2) . .
Ag15 O25 C49 C50 174.9(9) . .
O25 C49 C50 F29' 161(3) . .
O26 C49 C50 F29' -20(3) . .
O25 C49 C50 F28' -75(3) . .
O26 C49 C50 F28' 105(3) . .
O25 C49 C50 F30' 38(3) . .
O26 C49 C50 F30' -142(3) . .
O25 C49 C50 F28 -21(2) . .
O26 C49 C50 F28 158.3(15) . .
O25 C49 C50 F29 -142.9(16) . .
O26 C49 C50 F29 36.7(18) . .
O25 C49 C50 F30 99.7(16) . .
O26 C49 C50 F30 -80.7(17) . .
C27 Ag15 O27 C51 -128.4(10) 2_577 .
O25 Ag15 O27 C51 26.9(11) . .
Ag12 Ag15 O27 C51 -70.3(11) 2_577 .
Ag11 Ag15 O27 C51 172.6(10) . .
Ag16 Ag15 O27 C51 -88.8(10) 2_577 .
C27 Ag15 O27 Ag17 -6.9(5) 2_577 2_577
O25 Ag15 O27 Ag17 148.4(4) . 2_577
Ag12 Ag15 O27 Ag17 51.2(5) 2_577 2_577
Ag11 Ag15 O27 Ag17 -65.9(3) . 2_577
Ag16 Ag15 O27 Ag17 32.7(2) 2_577 2_577
Ag18 O28 C51 O27 2(2) 2_577 .
Ag18 O28 C51 C52 -176.1(10) 2_577 .
Ag15 O27 C51 O28 84.1(19) . .
Ag17 O27 C51 O28 -32(2) 2_577 .
Ag15 O27 C51 C52 -98.2(14) . .
Ag17 O27 C51 C52 145.4(11) 2_577 .
O28 C51 C52 F33 -169.9(15) . .
O27 C51 C52 F33 12(2) . .
O28 C51 C52 F31 -47(2) . .
O27 C51 C52 F31 135.2(16) . .
O28 C51 C52 F32 73.0(19) . .
O27 C51 C52 F32 -105.1(17) . .
C30 Ag17 O29 C53 10.9(13) . .
O12 Ag17 O29 C53 165.6(11) 1_566 .
O27 Ag17 O29 C53 -112.5(11) 2_577 .
Ag18 Ag17 O29 C53 -33.8(11) . .
Ag16 Ag17 O29 C53 -64.0(13) . .
Ag19 Ag17 O29 C53 28.3(10) 2_677 .
Ag17 O29 C53 O30 -19(2) . .
Ag17 O29 C53 C54 162.4(15) . .
Ag19 O30 C53 O29 -14(2) 2_677 .
Ag19 O30 C53 C54 164.4(14) 2_677 .
O29 C53 C54 F36 139(2) . .
O30 C53 C54 F36 -40(3) . .
O29 C53 C54 F35 -7(3) . .
O30 C53 C54 F35 174(2) . .
O29 C53 C54 F34 -113.4(17) . .
O30 C53 C54 F34 68(2) . .
C30 Ag18 O31 C55 20.2(14) . .
O28 Ag18 O31 C55 -162.7(11) 2_577 .
Ag17 Ag18 O31 C55 145.1(11) . .
Ag19 Ag18 O31 C55 29.5(11) . .
Ag16 Ag18 O31 C55 -53.2(12) . .
Ag19 Ag18 O31 C55 77.5(11) 2_677 .
O30 Ag19 O32 C55 170.5(12) 2_677 .
C30 Ag19 O32 C55 -68.2(13) 2_677 .
C30 Ag19 O32 C55 55.1(13) . .
Ag18 Ag19 O32 C55 31.1(12) . .
Ag19 Ag19 O32 C55 -7.1(14) 2_677 .
Ag17 Ag19 O32 C55 -112.5(12) 2_677 .
Ag18 Ag19 O32 C55 -99.0(12) 2_677 .
Ag19 O32 C55 O31 -19(2) . .
Ag19 O32 C55 C56 159.3(12) . .
Ag18 O31 C55 O32 -16(2) . .
Ag18 O31 C55 C56 165.5(10) . .
O32 C55 C56 F39 -102(2) . .
O31 C55 C56 F39 77(2) . .
O32 C55 C56 F38 134.3(18) . .
O31 C55 C56 F38 -47(2) . .
O32 C55 C56 F37 14(2) . .
O31 C55 C56 F37 -167.2(15) . .
C9 Ag4 N1 C57 -93(8) . .
O16 Ag4 N1 C57 84(8) 2_566 .
C8 Ag4 N1 C57 -89(8) . .
Ag1 Ag4 N1 C57 170(7) . .
Ag3 Ag4 N1 C57 -8(9) . .
N4 Ag10 N3 C63 82(9) . .
O14 Ag10 N3 C63 -118(9) . .
O17 Ag10 N3 C63 -45(9) . .
C15 Ag8 N5 C65 -6(8) . .
O9 Ag8 N5 C65 146(7) . .
Ag7 Ag8 N5 C65 41(8) . .
Ag6 Ag8 N5 C65 71(8) . .
